data_7129953
loop_
_publ_author_name
'Badjic, Jovica D.'
'Xie, Han'
'Finnegan, Tyler J.'
'Liyana Gunawardana, Vageesha W.'
'Moore, Curtis'
'Xie, William'

_publ_section_title
;
 A Double-Decker Cage for Allosteric Encapsulation of ATP
;
_journal_name_full 'Chemical Communications'
_journal_paper_doi 10.1039/D2CC00927G
_journal_year 2022
_chemical_absolute_configuration rmad
_chemical_formula_moiety 'C90 H108 N12 O6, 2(C10 H14 N5 O13 P3), 5(H2 O)'
_chemical_formula_sum 'C110 H146 N22 O37 P6'
_chemical_formula_weight 2554.30
_space_group_crystal_system triclinic
_space_group_IT_number 1
_space_group_name_Hall 'P 1'
_space_group_name_H-M_alt 'P 1'
_atom_sites_solution_hydrogens mixed
_atom_sites_solution_primary dual
_atom_sites_solution_secondary difmap
_audit_creation_date 2022-02-12
_audit_creation_method
;
Olex2 1.5-alpha
(compiled 2021.12.21 svn.raa29eb21 for OlexSys, GUI svn.r6440)
;
_audit_update_record
;
2022-02-14 deposited with the CCDC.	2022-04-04 downloaded from the CCDC.
;
_cell_angle_alpha 86.620(3)
_cell_angle_beta 77.207(2)
_cell_angle_gamma 75.033(2)
_cell_formula_units_Z 3
_cell_length_a 18.8037(15)
_cell_length_b 22.504(2)
_cell_length_c 27.891(2)
_cell_measurement_reflns_used 9722
_cell_measurement_temperature 100.0
_cell_measurement_theta_max 26.273
_cell_measurement_theta_min 2.292
_cell_volume 11118.9(16)
_computing_cell_refinement 'SAINT v8.40B (Bruker, 2021)'
_computing_data_collection 'APEX3 v2021.4-0 (Bruker, 2021)'
_computing_data_reduction 'SAINT v8.40B (Bruker, 2021)'
_computing_molecular_graphics 'Olex2 1.5-alpha (Dolomanov et al., 2009)'
_computing_publication_material 'Olex2 1.5-alpha (Dolomanov et al., 2009)'
_computing_structure_refinement 'XL  (Sheldrick, 2008)'
_computing_structure_solution 'ShelXT (Sheldrick, 2015)'
_diffrn_ambient_temperature 100.0
_diffrn_detector 'Bruker Photon III area detector'
_diffrn_detector_area_resol_mean 10.5
_diffrn_detector_type 'CMOS area detector'
_diffrn_measured_fraction_theta_full 0.999
_diffrn_measured_fraction_theta_max 0.996
_diffrn_measurement_device 'Kappa Four-Circle Diffractometer'
_diffrn_measurement_device_type 'Bruker D8 Venture'
_diffrn_measurement_method '\w and \f scans'
_diffrn_radiation_monochromator 'Double Bounce Multilayer Mirrors'
_diffrn_radiation_probe x-ray
_diffrn_radiation_type MoK\a
_diffrn_radiation_wavelength 0.71073
_diffrn_radiation_xray_symbol K-L~3~
_diffrn_reflns_av_R_equivalents 0.0705
_diffrn_reflns_av_unetI/netI 0.0528
_diffrn_reflns_Laue_measured_fraction_full 0.999
_diffrn_reflns_Laue_measured_fraction_max 0.996
_diffrn_reflns_limit_h_max 23
_diffrn_reflns_limit_h_min -23
_diffrn_reflns_limit_k_max 28
_diffrn_reflns_limit_k_min -28
_diffrn_reflns_limit_l_max 34
_diffrn_reflns_limit_l_min -34
_diffrn_reflns_number 708414
_diffrn_reflns_point_group_measured_fraction_full 0.998
_diffrn_reflns_point_group_measured_fraction_max 0.992
_diffrn_reflns_theta_full 25.242
_diffrn_reflns_theta_max 26.427
_diffrn_reflns_theta_min 1.873
_diffrn_source 'Micro Focus Rotating Anode'
_diffrn_source_current 50.0
_diffrn_source_power 2.5
_diffrn_source_type 'Bruker TXS'
_diffrn_source_voltage 50.0
_diffrn_standards_number 0
_exptl_absorpt_coefficient_mu 0.147
_exptl_absorpt_correction_T_max 0.0274
_exptl_absorpt_correction_T_min 0.0112
_exptl_absorpt_correction_type multi-scan
_exptl_absorpt_process_details
;
SADABS-2016/2 (Bruker,2016/2) was used for absorption correction.
wR2(int) was 0.1080 before and 0.0624 after correction.
The Ratio of minimum to maximum transmission is 0.4088.
The \l/2 correction factor is Not present.
;
_exptl_crystal_colour Colorless
_exptl_crystal_colour_primary Colorless
_exptl_crystal_density_diffrn 1.144
_exptl_crystal_description Block
_exptl_crystal_F_000 4038
_exptl_crystal_size_max 0.176
_exptl_crystal_size_mid 0.134
_exptl_crystal_size_min 0.092
_refine_diff_density_max 1.096
_refine_diff_density_min -0.386
_refine_diff_density_rms 0.112
_refine_ls_abs_structure_details
;
 Flack x determined using 21366 quotients [(I+)-(I-)]/[(I+)+(I-)]
 (Parsons, Flack and Wagner, Acta Cryst. B69 (2013) 249-259).
;
_refine_ls_abs_structure_Flack 0.116(18)
_refine_ls_extinction_method none
_refine_ls_goodness_of_fit_ref 0.995
_refine_ls_hydrogen_treatment constr
_refine_ls_matrix_type full
_refine_ls_number_parameters 4823
_refine_ls_number_reflns 90765
_refine_ls_number_restraints 4221
_refine_ls_restrained_S_all 1.002
_refine_ls_R_factor_all 0.1155
_refine_ls_R_factor_gt 0.0770
_refine_ls_shift/su_max 0.001
_refine_ls_shift/su_mean 0.000
_refine_ls_structure_factor_coef Fsqd
_refine_ls_weighting_details 'w=1/[\s^2^(Fo^2^)+(0.1442P)^2^] where P=(Fo^2^+2Fc^2^)/3'
_refine_ls_weighting_scheme calc
_refine_ls_wR_factor_gt 0.1940
_refine_ls_wR_factor_ref 0.2244
_reflns_Friedel_coverage 0.992
_reflns_Friedel_fraction_full 0.996
_reflns_Friedel_fraction_max 0.988
_reflns_number_gt 58072
_reflns_number_total 90765
_reflns_threshold_expression 'I > 2\s(I)'
_cod_data_source_file d2cc00927g2.cif
_cod_data_source_block Badjic_HX20220107
_cod_depositor_comments
;
The following automatic conversions were performed:

data item '_diffrn_radiation_probe' value 'X-ray' was changed to
'x-ray' in accordance with the
/home/data/users/saulius/crontab/automatic-downloads/rss-feeds/RSC/lib/dictionaries/cif_core.dic
dictionary named 'cif_core.dic' version 2.4.2 last updated on
2011-04-26.

Automatic conversion script
Id: cif_fix_values 7556 2019-12-06 15:28:31Z antanas 
;
_cod_original_cell_volume 11118.7(16)
_cod_database_code 7129953
_shelx_shelxl_version_number 2019/1
_shelx_space_group_comment
;
The symmetry employed for this shelxl refinement is uniquely defined
by the following loop, which should always be used as a source of
symmetry information in preference to the above space-group names.
They are only intended as comments.
;
_olex2_refinement_description
;
1. Fixed Uiso
 At 1.2 times of:
  All C(H) groups, All C(H,H) groups, All C(H,H,H,H) groups, All N(H) groups,
  All N(H,H) groups, All N(H,H,H,H) groups
 At 1.5 times of:
  All C(H,H,H) groups, All O(H) groups, All O(H,H) groups
2. Restrained distances
 O12C-C3C
 1.4 with sigma of 0.005
3. Uiso/Uaniso restraints and constraints
Uanis(O8E) = Uanis(O9F)
Uanis(O10F) = Uanis(O10E)
Uanis(P3E) = Uanis(P3F)
Uanis(O7F) = Uanis(O7E)
Uanis(O8F) = Uanis(O9E)
Uanis(C59") = Uanis(C59B)
Uanis(C54B) = Uanis(C54")
Uanis(C55") = Uanis(C55B)
Uanis(C53") = Uanis(C53B)
4. Rigid body (RIGU) restrains
 All non-hydrogen atoms
 with sigma for 1-2 distances of 0.001 and sigma for 1-3 distances of 0.001
5. Others
 Sof(H7"A)=Sof(H7"B)=Sof(H58A)=Sof(C53")=Sof(H53A)=Sof(H53B)=Sof(C54B)=
 Sof(C55B)=Sof(H55B)=Sof(C59B)=Sof(H59B)=1-FVAR(1)
 Sof(H7"C)=Sof(H7"D)=Sof(H58")=Sof(C54")=Sof(C55")=Sof(H55")=Sof(C59")=
 Sof(H59")=Sof(C53B)=Sof(H53C)=Sof(H53D)=FVAR(1)
 Sof(P3F)=Sof(O7F)=Sof(O8F)=Sof(O9F)=Sof(O10F)=Sof(H1FC)=Sof(H1FD)=1-FVAR(2)
 Sof(P3E)=Sof(O7E)=Sof(O8E)=Sof(O9E)=Sof(O10E)=Sof(H1FA)=Sof(H1FB)=FVAR(2)
 Fixed X: H6SA(-0.18533) H6SB(-0.16609) H9SA(-0.03681) H9SB(0.01608) H10G(-
 0.000431) H10H(0.07038) H11G(0.190701) H11H(0.1475)
 Fixed Y: H6SA(0.028101) H6SB(0.0038) H9SA(0.24524) H9SB(0.19235)
 H10G(0.32985) H10H(0.325041) H11G(0.378981) H11H(0.4229)
 Fixed Z: H6SA(-0.41098) H6SB(-0.36905) H9SA(-0.20946) H9SB(-0.221551) H10G(-
 0.202391) H10H(-0.2277) H11G(-0.11916) H11H(-0.14254)
6.a Free rotating group:
 O1S(H1SA,H1SB), O2S(H2SA,H2SB), O3S(H3SA,H3SB), O4S(H4SA,H4SB), O5S(H5SA,
 H5SB), O7S(H7SA,H7SB), O8S(H8SA,H8SB), O12S(H12J,H12K), O13S(H13G,H13H),
 O14S(H14A,H14B), O15S(H15A,H15B)
6.b Ternary CH refined with riding coordinates:
 C2(H2), C3(H3), C4(H4A), C5(H5), C2A(H2A), C3A(H3A), C4A(H4AB), C5A(H5AC),
 C2B(H2B), C3B(H3B), C4B(H4BA), C5B(H5BC), C2C(H2C), C3C(H3C), C4C(H4CA),
 C5C(H5C), C2D(H2D), C3D(H3D), C4D(H4DA), C5D(H5D), C2E(H2E), C3E(H3E),
 C4E(H4EA), C5E(H5E)
6.c Secondary CH2 refined with riding coordinates:
 N1X(H1XC,H1XD), N3X(H3XC,H3XD), N5X(H5XC,H5XD), N7(H7A,H7B), N9(H9A,H9B),
 N11(H11C,H11D), C7X(H7XC,H7XD), C8X(H8XC,H8XD), C16(H16C,H16D), C18(H18C,H18D),
  C20(H20C,H20D), C21(H21C,H21D), C29(H29C,H29D), C31(H31C,H31D), C33(H33C,
 H33D), C34(H34C,H34D), C42(H42C,H42D), C44(H44C,H44D), C52(H52C,H52D),
 C53(H53E,H53F), C61(H61C,H61D), C63(H63C,H63D), C65(H65C,H65D), C66(H66C,H66D),
  C74(H74C,H74D), C76(H76C,H76D), C78(H78C,H78D), C79(H79C,H79D), C87(H87C,
 H87D), C89(H89C,H89D), C1(H1A,H1B), C1G(H1GA,H1GB), N1X'(H1XE,H1XF), N3X'(H3XE,
 H3XF), N5X'(H5XE,H5XF), N7'(H7'A,H7'B), N9'(H9'A,H9'B), N11'(H11E,H11F),
 C7X'(H7XE,H7XF), C8X'(H8XE,H8XF), C16'(H16E,H16F), C18'(H18E,H18F), C20'(H20E,
 H20F), C21'(H21E,H21F), C29'(H29E,H29F), C31'(H31E,H31F), C33'(H33E,H33F),
 C34'(H34E,H34F), C42'(H42E,H42F), C44'(H44E,H44F), C52'(H52E,H52F), C53'(H53G,
 H53H), C61'(H61E,H61F), C63'(H63E,H63F), C65'(H65E,H65F), C66'(H66E,H66F),
 C74'(H74E,H74F), C76'(H76E,H76F), C78'(H78E,H78F), C79'(H79E,H79F), C87'(H87E,
 H87F), C89'(H89E,H89F), C1B(H1BB,H1BC), C1E(H1EA,H1EB), N1X"(H1XA,H1XB),
 N3X"(H3XA,H3XB), N5X"(H5XA,H5XB), N7"(H7"C,H7"D), N7"(H7"A,H7"B), N9"(H9"A,
 H9"B), N11"(H11A,H11B), C7X"(H7XA,H7XB), C8X"(H8XA,H8XB), C16"(H16A,H16B),
 C18"(H18A,H18B), C20"(H20A,H20B), C21"(H21A,H21B), C29"(H29A,H29B), C31"(H31A,
 H31B), C33"(H33A,H33B), C34"(H34A,H34B), C42"(H42A,H42B), C44"(H44A,H44B),
 C52"(H52A,H52B), C61"(H61A,H61B), C63"(H63A,H63B), C65"(H65A,H65B), C66"(H66A,
 H66B), C74"(H74A,H74B), C76"(H76A,H76B), C78"(H78A,H78B), C79"(H79A,H79B),
 C87"(H87A,H87B), C89"(H89A,H89B), C53"(H53A,H53B), C53B(H53C,H53D), C1D(H1DA,
 H1DB), C1F(H1FA,H1FB), C1F(H1FC,H1FD)
6.d Aromatic/amide H refined with riding coordinates:
 N2X(H2X), N4X(H4X), N6X(H6X), N8(H8), N10(H10), N12(H12), C1C(H1C), C11(H11),
 C12(H12B), C14(H14), C23(H23), C25(H25), C26(H26), C27(H27), C36(H36),
 C38(H38), C39(H39), C40(H40), C55(H55), C57(H57), C58(H58), C59(H59), C68(H68),
  C70(H70), C71(H71), C72(H72), C81(H81), C83(H83), C84(H84), C85(H85), N4(H4),
 C9(H9), C10(H10A), N4A(H4AA), C9A(H9AA), C10A(H10B), N2X'(H2X'), N4X'(H4X'),
 N6X'(H6X'), N8'(H8'), N10'(H10'), N12'(H12'), C12'(H12C), C13(H13), C13'(H13'),
  C14'(H14'), C23'(H23'), C25'(H25'), C26'(H26'), C27'(H27'), C36'(H36'),
 C38'(H38'), C39'(H39'), C40'(H40'), C55'(H55'), C57'(H57'), C58'(H58'),
 C59'(H59'), C68'(H68'), C70'(H70'), C71'(H71'), C72'(H72'), C81'(H81'),
 C83'(H83'), C84'(H84'), C85'(H85'), N4B(H4B), C9B(H9BA), C10B(H10C), N4C(H4C),
 C9C(H9C), C10C(H10D), N2X"(H2X"), N4X"(H4X"), N6X"(H6X"), N8"(H8"), N10"(H10"),
  N12"(H12"), C10X(H10X), C12"(H12A), C13"(H13"), C14"(H14"), C23"(H23"),
 C25"(H25"), C26"(H26"), C27"(H27"), C36"(H36"), C38"(H38"), C39"(H39"),
 C40"(H40"), C57"(H57"), C58"(H58"), C58"(H58A), C68"(H68"), C70"(H70"),
 C71"(H71"), C72"(H72"), C81"(H81"), C83"(H83"), C84"(H84"), C85"(H85"),
 C55"(H55"), C59"(H59"), C55B(H55B), C59B(H59B), N4D(H4D), C9D(H9D), C10D(H10F),
  N4E(H4E), C9E(H9E), C10E(H10E)
6.e Tetrahedral OH refined with riding coordinates:
 O1(H1)
6.f X=CH2 refined with riding coordinates:
 N5(H5A,H5B), N5A(H5AA,H5AB), N5B(H5BA,H5BB), N5C(H5CA,H5CB), N5D(H5DA,H5DB),
 N5E(H5EA,H5EB)
6.g Idealised Me refined as rotating group:
 C19(H19D,H19E,H19F), C32(H32D,H32E,H32F), C45(H45D,H45E,H45F), C64(H64D,H64E,
 H64F), C77(H77D,H77E,H77F), C90(H90D,H90E,H90F), C19'(H19G,H19H,H19I),
 C32'(H32G,H32H,H32I), C45'(H45G,H45H,H45I), C64'(H64G,H64H,H64I), C77'(H77G,
 H77H,H77I), C90'(H90G,H90H,H90I), C19"(H19A,H19B,H19C), C32"(H32A,H32B,H32C),
 C45"(H45A,H45B,H45C), C64"(H64A,H64B,H64C), C77"(H77A,H77B,H77C), C90"(H90A,
 H90B,H90C)
6.h Idealised tetrahedral OH refined as rotating group:
 O12(H12D), O13(H13A), O1A(H1AA), O12A(H12F), O13A(H13B), O1B(H1BA),
 O12B(H12G), O13B(H13C), O1C(H1CA), O12C(H12H), O13C(H13D), O1D(H1D),
 O12D(H12I), O13D(H13F), O1E(H1E), O12E(H12E), O13E(H13E)
;
_smtbx_masks_special_details
;
A solvent mask was calculated and 874 electrons were 
found in a volume of 3049\%A^3^ in 5 voids per unit cell. 
One large void of 2973\%A^3^ was found to contain all of 
the electrons. This is consistent with the presence of 
30[H2O] per complex of interest which accounts for 900 
electrons per unit cell.
;
_smtbx_masks_void_probe_radius 1.2
_smtbx_masks_void_truncation_radius 1.2
_olex2_submission_special_instructions 'No special instructions were received'

loop_
_space_group_symop_operation_xyz
'x, y, z'

loop_
_atom_site_label
_atom_site_type_symbol
_atom_site_fract_x
_atom_site_fract_y
_atom_site_fract_z
_atom_site_U_iso_or_equiv
_atom_site_adp_type
_atom_site_occupancy
_atom_site_site_symmetry_order
_atom_site_calc_flag
_atom_site_refinement_flags_posn
_atom_site_refinement_flags_adp
_atom_site_refinement_flags_occupancy
_atom_site_disorder_assembly
_atom_site_disorder_group
O1X O -0.3613(2) -0.20142(19) -0.35081(16) 0.0280(9) Uani 1 1 d . . . . .
O2X O -0.3581(3) -0.1808(2) -0.6531(2) 0.0475(13) Uani 1 1 d . . . . .
O3X O 0.1318(3) -0.3136(2) -0.60414(19) 0.0412(12) Uani 1 1 d . . . . .
O4X O -0.4747(3) -0.1183(2) -0.4533(2) 0.0439(12) Uani 1 1 d . . . . .
O5X O 0.0227(3) -0.2217(2) -0.68986(16) 0.0306(10) Uani 1 1 d . . . . .
O6X O 0.0160(3) -0.2313(2) -0.38546(19) 0.0416(11) Uani 1 1 d . . . . .
N1X N -0.2786(3) -0.5198(2) -0.39046(18) 0.0243(10) Uani 1 1 d . . . . .
H1XC H -0.232658 -0.512029 -0.393606 0.029 Uiso 1 1 calc R U . . .
H1XD H -0.297706 -0.523228 -0.357753 0.029 Uiso 1 1 calc R U . . .
N2X N -0.2524(3) -0.2587(2) -0.39546(19) 0.0279(11) Uani 1 1 d . . . . .
H2X H -0.223626 -0.296147 -0.401794 0.034 Uiso 1 1 calc R U . . .
N3X N -0.3482(3) -0.4961(2) -0.5945(2) 0.0359(12) Uani 1 1 d . . . . .
H3XC H -0.386035 -0.496013 -0.609945 0.043 Uiso 1 1 calc R U . . .
H3XD H -0.369537 -0.479408 -0.564121 0.043 Uiso 1 1 calc R U . . .
N4X N -0.3066(3) -0.2281(3) -0.5922(2) 0.0364(12) Uani 1 1 d . . . . .
H4X H -0.296291 -0.261903 -0.574792 0.044 Uiso 1 1 calc R U . . .
N5X N -0.0132(3) -0.5551(2) -0.56185(19) 0.0293(11) Uani 1 1 d . . . . .
H5XC H -0.050184 -0.522091 -0.567501 0.035 Uiso 1 1 calc R U . . .
H5XD H -0.000151 -0.548147 -0.533530 0.035 Uiso 1 1 calc R U . . .
N6X N 0.0150(3) -0.3229(2) -0.5686(2) 0.0291(11) Uani 1 1 d . . . . .
H6X H -0.016441 -0.346169 -0.557983 0.035 Uiso 1 1 calc R U . . .
N7 N -0.3457(3) 0.1279(2) -0.47904(19) 0.0278(11) Uani 1 1 d . . . . .
H7A H -0.357640 0.118041 -0.506928 0.033 Uiso 1 1 calc R U . . .
H7B H -0.308463 0.096201 -0.471761 0.033 Uiso 1 1 calc R U . . .
N8 N -0.3581(3) -0.1071(3) -0.4694(2) 0.0305(11) Uani 1 1 d . . . . .
H8 H -0.326760 -0.083369 -0.472276 0.037 Uiso 1 1 calc R U . . .
N9 N -0.0761(3) 0.0980(2) -0.65237(18) 0.0239(10) Uani 1 1 d . . . . .
H9A H -0.055861 0.101655 -0.684869 0.029 Uiso 1 1 calc R U . . .
H9B H -0.121187 0.088804 -0.649894 0.029 Uiso 1 1 calc R U . . .
N10 N -0.0888(3) -0.1659(2) -0.64557(18) 0.0257(10) Uani 1 1 d . . . . .
H10 H -0.118165 -0.128877 -0.638231 0.031 Uiso 1 1 calc R U . . .
N11 N -0.0445(3) 0.0793(2) -0.4270(2) 0.0321(11) Uani 1 1 d . . . . .
H11C H -0.021219 0.078934 -0.401646 0.039 Uiso 1 1 calc R U . . .
H11D H -0.088923 0.069176 -0.414773 0.039 Uiso 1 1 calc R U . . .
N12 N -0.0322(3) -0.1915(3) -0.4537(2) 0.0338(12) Uani 1 1 d . . . . .
H12 H -0.039641 -0.160674 -0.474426 0.041 Uiso 1 1 calc R U . . .
C1A C -0.3521(4) -0.3075(3) -0.3570(2) 0.0267(12) Uani 1 1 d . . . . .
C1C C -0.4433(4) -0.3560(3) -0.3071(3) 0.0320(14) Uani 1 1 d . . . . .
H1C H -0.484810 -0.354220 -0.280188 0.038 Uiso 1 1 calc R U . . .
C1X C -0.2364(4) -0.5818(3) -0.4689(2) 0.0260(11) Uani 1 1 d . . . . .
C2X C -0.2843(4) -0.5733(3) -0.5016(2) 0.0292(11) Uani 1 1 d . . . . .
C3X C -0.2524(4) -0.5723(3) -0.5539(2) 0.0297(11) Uani 1 1 d . . . . .
C4X C -0.1755(4) -0.5825(3) -0.5713(2) 0.0358(13) Uani 1 1 d . . . . .
C5X C -0.1270(4) -0.5950(3) -0.5374(2) 0.0284(11) Uani 1 1 d . . . . .
C6X C -0.1561(4) -0.5939(3) -0.4858(2) 0.0267(11) Uani 1 1 d . . . . .
C7X C -0.2675(4) -0.5793(3) -0.4134(2) 0.0257(11) Uani 1 1 d . . . . .
H7XC H -0.316388 -0.590397 -0.406676 0.031 Uiso 1 1 calc R U . . .
H7XD H -0.232515 -0.610818 -0.397660 0.031 Uiso 1 1 calc R U . . .
C8X C -0.3289(4) -0.4652(3) -0.4097(2) 0.0281(12) Uani 1 1 d . . . . .
H8XC H -0.373127 -0.477555 -0.415552 0.034 Uiso 1 1 calc R U . . .
H8XD H -0.301268 -0.453519 -0.441858 0.034 Uiso 1 1 calc R U . . .
C9X C -0.3567(4) -0.4094(3) -0.3769(2) 0.0278(12) Uani 1 1 d . . . . .
C11 C -0.3242(3) -0.3608(3) -0.3888(2) 0.0242(11) Uani 1 1 d . . . . .
H11 H -0.284703 -0.362231 -0.416978 0.029 Uiso 1 1 calc R U . . .
C12 C -0.4117(4) -0.3061(3) -0.3173(2) 0.0299(13) Uani 1 1 d . . . . .
H12B H -0.431113 -0.270676 -0.296962 0.036 Uiso 1 1 calc R U . . .
C14 C -0.4142(4) -0.4089(3) -0.3363(3) 0.0336(14) Uani 1 1 d . . . . .
H14 H -0.433728 -0.444061 -0.328306 0.040 Uiso 1 1 calc R U . . .
C15 C -0.3238(4) -0.2509(3) -0.3674(2) 0.0296(12) Uani 1 1 d . . . . .
C16 C -0.2229(4) -0.2061(3) -0.4151(2) 0.0292(12) Uani 1 1 d . . . . .
H16C H -0.180991 -0.204431 -0.399517 0.035 Uiso 1 1 calc R U . . .
H16D H -0.263094 -0.167703 -0.406596 0.035 Uiso 1 1 calc R U . . .
C17 C -0.1958(4) -0.2094(3) -0.4687(2) 0.0273(11) Uani 1 1 d . . . . .
C18 C -0.3682(4) -0.5696(3) -0.4842(2) 0.0330(13) Uani 1 1 d . . . . .
H18C H -0.395655 -0.548472 -0.509384 0.040 Uiso 1 1 calc R U . . .
H18D H -0.388291 -0.545475 -0.453451 0.040 Uiso 1 1 calc R U . . .
C19 C -0.3809(5) -0.6350(3) -0.4751(3) 0.0435(17) Uani 1 1 d . . . . .
H19D H -0.371737 -0.655575 -0.506658 0.065 Uiso 1 1 calc R U . . .
H19E H -0.432894 -0.632007 -0.457420 0.065 Uiso 1 1 calc R U . . .
H19F H -0.346054 -0.658685 -0.455369 0.065 Uiso 1 1 calc R U . . .
C20 C -0.3051(4) -0.5613(3) -0.5888(2) 0.0348(13) Uani 1 1 d . . . . .
H20C H -0.275484 -0.576684 -0.621578 0.042 Uiso 1 1 calc R U . . .
H20D H -0.341931 -0.586396 -0.577623 0.042 Uiso 1 1 calc R U . . .
C21 C -0.3016(4) -0.4580(3) -0.6222(2) 0.0335(13) Uani 1 1 d . . . . .
H21C H -0.273401 -0.478624 -0.653598 0.040 Uiso 1 1 calc R U . . .
H21D H -0.264502 -0.453531 -0.603291 0.040 Uiso 1 1 calc R U . . .
C22 C -0.3480(4) -0.3944(3) -0.6330(2) 0.0317(12) Uani 1 1 d . . . . .
C23 C -0.3275(4) -0.3411(3) -0.6213(3) 0.0383(15) Uani 1 1 d . . . . .
H23 H -0.287121 -0.345201 -0.605034 0.046 Uiso 1 1 calc R U . . .
C24 C -0.3665(4) -0.2839(3) -0.6338(2) 0.0313(12) Uani 1 1 d . . . . .
C25 C -0.4270(4) -0.2791(3) -0.6567(3) 0.0339(13) Uani 1 1 d . . . . .
H25 H -0.451162 -0.239616 -0.667362 0.041 Uiso 1 1 calc R U . . .
C26 C -0.4523(5) -0.3274(3) -0.6644(3) 0.0443(17) Uani 1 1 d . . . . .
H26 H -0.496753 -0.322001 -0.676812 0.053 Uiso 1 1 calc R U . . .
C27 C -0.4110(4) -0.3862(3) -0.6536(3) 0.0436(17) Uani 1 1 d . . . . .
H27 H -0.426308 -0.421287 -0.660542 0.052 Uiso 1 1 calc R U . . .
C28 C -0.3434(3) -0.2259(3) -0.6248(2) 0.0249(10) Uani 1 1 d . . . . .
C29 C -0.2802(4) -0.1745(3) -0.5826(2) 0.0314(12) Uani 1 1 d . . . . .
H29C H -0.323435 -0.142348 -0.565283 0.038 Uiso 1 1 calc R U . . .
H29D H -0.258312 -0.157124 -0.614125 0.038 Uiso 1 1 calc R U . . .
C30 C -0.2204(4) -0.1937(3) -0.5508(2) 0.0260(10) Uani 1 1 d . . . . .
C31 C -0.1391(4) -0.5857(3) -0.6259(2) 0.0378(15) Uani 1 1 d . . . . .
H31C H -0.173469 -0.556240 -0.643536 0.045 Uiso 1 1 calc R U . . .
H31D H -0.092115 -0.571883 -0.630555 0.045 Uiso 1 1 calc R U . . .
C32 C -0.1206(5) -0.6471(3) -0.6490(2) 0.0394(17) Uani 1 1 d . . . . .
H32D H -0.095924 -0.644637 -0.683678 0.059 Uiso 1 1 calc R U . . .
H32E H -0.167049 -0.660207 -0.646766 0.059 Uiso 1 1 calc R U . . .
H32F H -0.086681 -0.676873 -0.631942 0.059 Uiso 1 1 calc R U . . .
C33 C -0.0421(4) -0.6121(3) -0.5563(2) 0.0331(13) Uani 1 1 d . . . . .
H33C H -0.017766 -0.640833 -0.532931 0.040 Uiso 1 1 calc R U . . .
H33D H -0.029441 -0.633069 -0.588412 0.040 Uiso 1 1 calc R U . . .
C34 C 0.0542(4) -0.5622(3) -0.6038(2) 0.0315(13) Uani 1 1 d . . . . .
H34C H 0.036711 -0.554664 -0.635108 0.038 Uiso 1 1 calc R U . . .
H34D H 0.085323 -0.605092 -0.604301 0.038 Uiso 1 1 calc R U . . .
C35 C 0.1026(4) -0.5187(3) -0.6005(2) 0.0337(13) Uani 1 1 d . . . . .
C36 C 0.0701(4) -0.4550(3) -0.5951(2) 0.0296(12) Uani 1 1 d . . . . .
H36 H 0.017273 -0.439345 -0.591706 0.036 Uiso 1 1 calc R U . . .
C37 C 0.1151(4) -0.4154(3) -0.5949(2) 0.0326(13) Uani 1 1 d . . . . .
C38 C 0.1939(4) -0.4402(3) -0.5998(3) 0.0404(15) Uani 1 1 d . . . . .
H38 H 0.225211 -0.413591 -0.598395 0.048 Uiso 1 1 calc R U . . .
C39 C 0.2255(4) -0.5023(3) -0.6067(3) 0.0462(17) Uani 1 1 d . . . . .
H39 H 0.278294 -0.518609 -0.610421 0.055 Uiso 1 1 calc R U . . .
C40 C 0.1791(4) -0.5404(3) -0.6080(2) 0.0346(13) Uani 1 1 d . . . . .
H40 H 0.200921 -0.582937 -0.614303 0.042 Uiso 1 1 calc R U . . .
C41 C 0.0884(4) -0.3477(3) -0.5897(2) 0.0291(12) Uani 1 1 d . . . . .
C42 C -0.0098(4) -0.2552(3) -0.5642(2) 0.0298(12) Uani 1 1 d . . . . .
H42C H 0.000019 -0.236531 -0.597297 0.036 Uiso 1 1 calc R U . . .
H42D H 0.019793 -0.241090 -0.543998 0.036 Uiso 1 1 calc R U . . .
C43 C -0.0921(4) -0.2342(3) -0.5412(2) 0.0295(11) Uani 1 1 d . . . . .
C44 C -0.1054(4) -0.6089(3) -0.4497(2) 0.0278(12) Uani 1 1 d . . . . .
H44C H -0.130053 -0.584919 -0.419165 0.033 Uiso 1 1 calc R U . . .
H44D H -0.057725 -0.597364 -0.463739 0.033 Uiso 1 1 calc R U . . .
C45 C -0.0885(4) -0.6776(3) -0.4375(2) 0.0300(13) Uani 1 1 d . . . . .
H45D H -0.056796 -0.700979 -0.466449 0.045 Uiso 1 1 calc R U . . .
H45E H -0.135886 -0.690172 -0.427939 0.045 Uiso 1 1 calc R U . . .
H45F H -0.062094 -0.685587 -0.410281 0.045 Uiso 1 1 calc R U . . .
C46 C -0.2334(4) 0.1727(3) -0.5053(2) 0.0277(11) Uani 1 1 d . . . . .
C47 C -0.2006(4) 0.1688(3) -0.5553(2) 0.0249(10) Uani 1 1 d . . . . .
C48 C -0.1246(4) 0.1583(3) -0.5712(2) 0.0265(11) Uani 1 1 d . . . . .
C49 C -0.0752(4) 0.1505(3) -0.5370(2) 0.0260(10) Uani 1 1 d . . . . .
C50 C -0.1089(4) 0.1522(3) -0.4867(2) 0.0290(11) Uani 1 1 d . . . . .
C51 C -0.1878(4) 0.1640(3) -0.4703(2) 0.0271(11) Uani 1 1 d . . . . .
C52 C -0.3168(4) 0.1874(3) -0.4881(2) 0.0268(12) Uani 1 1 d . . . . .
H52C H -0.340722 0.213154 -0.513023 0.032 Uiso 1 1 calc R U . . .
H52D H -0.331512 0.211255 -0.457183 0.032 Uiso 1 1 calc R U . . .
C53 C -0.4139(4) 0.1367(3) -0.4375(2) 0.0349(14) Uani 1 1 d . . . . .
H53E H -0.398187 0.137026 -0.405912 0.042 Uiso 1 1 calc R U . . .
H53F H -0.449052 0.176980 -0.441246 0.042 Uiso 1 1 calc R U . . .
C54 C -0.4542(4) 0.0866(3) -0.4361(2) 0.0317(12) Uani 1 1 d . . . . .
C55 C -0.4215(4) 0.0264(3) -0.4481(2) 0.0316(13) Uani 1 1 d . . . . .
H55 H -0.368279 0.013636 -0.458788 0.038 Uiso 1 1 calc R U . . .
C56 C -0.4638(4) -0.0173(3) -0.4454(3) 0.0340(13) Uani 1 1 d . . . . .
C57 C -0.5419(4) 0.0028(3) -0.4272(2) 0.0344(13) Uani 1 1 d . . . . .
H57 H -0.571989 -0.025806 -0.424042 0.041 Uiso 1 1 calc R U . . .
C58 C -0.5758(4) 0.0635(3) -0.4138(3) 0.0414(15) Uani 1 1 d . . . . .
H58 H -0.628701 0.075585 -0.401348 0.050 Uiso 1 1 calc R U . . .
C59 C -0.5353(4) 0.1056(3) -0.4181(2) 0.0348(13) Uani 1 1 d . . . . .
H59 H -0.559515 0.147329 -0.409488 0.042 Uiso 1 1 calc R U . . .
C60 C -0.4306(4) -0.0837(3) -0.4573(3) 0.0399(15) Uani 1 1 d . . . . .
C61 C -0.3294(4) -0.1733(3) -0.4781(3) 0.0345(13) Uani 1 1 d . . . . .
H61C H -0.356785 -0.185808 -0.500675 0.041 Uiso 1 1 calc R U . . .
H61D H -0.340453 -0.195181 -0.446531 0.041 Uiso 1 1 calc R U . . .
C62 C -0.2468(4) -0.1933(3) -0.4994(2) 0.0273(11) Uani 1 1 d . . . . .
C63 C -0.2528(4) 0.1842(3) -0.5922(2) 0.0292(12) Uani 1 1 d . . . . .
H63C H -0.299611 0.171039 -0.578368 0.035 Uiso 1 1 calc R U . . .
H63D H -0.227532 0.160988 -0.622975 0.035 Uiso 1 1 calc R U . . .
C64 C -0.2733(4) 0.2538(3) -0.6039(3) 0.0380(16) Uani 1 1 d . . . . .
H64D H -0.305212 0.261742 -0.628181 0.057 Uiso 1 1 calc R U . . .
H64E H -0.227057 0.267084 -0.617253 0.057 Uiso 1 1 calc R U . . .
H64F H -0.300533 0.276787 -0.573763 0.057 Uiso 1 1 calc R U . . .
C65 C -0.0893(4) 0.1592(3) -0.6269(2) 0.0280(12) Uani 1 1 d . . . . .
H65C H -0.122910 0.191593 -0.642953 0.034 Uiso 1 1 calc R U . . .
H65D H -0.040530 0.170229 -0.631280 0.034 Uiso 1 1 calc R U . . .
C66 C -0.0236(4) 0.0453(3) -0.6303(2) 0.0282(12) Uani 1 1 d . . . . .
H66C H 0.019746 0.059056 -0.624562 0.034 Uiso 1 1 calc R U . . .
H66D H -0.050941 0.032897 -0.598286 0.034 Uiso 1 1 calc R U . . .
C67 C 0.0046(4) -0.0093(3) -0.6652(2) 0.0281(12) Uani 1 1 d . . . . .
C68 C -0.0232(4) -0.0628(3) -0.6555(2) 0.0311(13) Uani 1 1 d . . . . .
H68 H -0.063922 -0.062743 -0.628355 0.037 Uiso 1 1 calc R U . . .
C69 C 0.0061(4) -0.1132(3) -0.6832(2) 0.0292(13) Uani 1 1 d . . . . .
C70 C 0.0670(4) -0.1144(3) -0.7231(3) 0.0411(17) Uani 1 1 d . . . . .
H70 H 0.089420 -0.150612 -0.742222 0.049 Uiso 1 1 calc R U . . .
C71 C 0.0935(4) -0.0636(3) -0.7340(3) 0.0431(18) Uani 1 1 d . . . . .
H71 H 0.133902 -0.064803 -0.761624 0.052 Uiso 1 1 calc R U . . .
C72 C 0.0644(4) -0.0101(3) -0.7068(3) 0.0415(17) Uani 1 1 d . . . . .
H72 H 0.083619 0.025056 -0.715628 0.050 Uiso 1 1 calc R U . . .
C73 C -0.0199(4) -0.1710(3) -0.6727(2) 0.0238(11) Uani 1 1 d . . . . .
C74 C -0.1185(4) -0.2195(3) -0.6272(2) 0.0318(13) Uani 1 1 d . . . . .
H74C H -0.078472 -0.257794 -0.636323 0.038 Uiso 1 1 calc R U . . .
H74D H -0.160837 -0.220269 -0.642576 0.038 Uiso 1 1 calc R U . . .
C75 C -0.1459(4) -0.2164(3) -0.5706(2) 0.0301(12) Uani 1 1 d . . . . .
C76 C 0.0064(4) 0.1509(3) -0.5548(2) 0.0264(12) Uani 1 1 d . . . . .
H76C H 0.026297 0.130136 -0.587102 0.032 Uiso 1 1 calc R U . . .
H76D H 0.036018 0.127945 -0.531312 0.032 Uiso 1 1 calc R U . . .
C77 C 0.0150(4) 0.2177(3) -0.5597(3) 0.0410(17) Uani 1 1 d . . . . .
H77D H -0.025077 0.243441 -0.574597 0.062 Uiso 1 1 calc R U . . .
H77E H 0.064154 0.218181 -0.580549 0.062 Uiso 1 1 calc R U . . .
H77F H 0.011246 0.233656 -0.527068 0.062 Uiso 1 1 calc R U . . .
C78 C -0.0610(4) 0.1453(3) -0.4493(2) 0.0314(12) Uani 1 1 d . . . . .
H78C H -0.086813 0.175273 -0.422468 0.038 Uiso 1 1 calc R U . . .
H78D H -0.012625 0.155004 -0.464938 0.038 Uiso 1 1 calc R U . . .
C79 C 0.0032(4) 0.0327(3) -0.4634(3) 0.0369(13) Uani 1 1 d . . . . .
H79C H 0.044971 0.048632 -0.483234 0.044 Uiso 1 1 calc R U . . .
H79D H -0.026958 0.024153 -0.485817 0.044 Uiso 1 1 calc R U . . .
C80 C 0.0351(4) -0.0260(3) -0.4376(2) 0.0328(12) Uani 1 1 d . . . . .
C81 C 0.0035(4) -0.0757(3) -0.4379(3) 0.0396(15) Uani 1 1 d . . . . .
H81 H -0.038301 -0.071094 -0.452972 0.047 Uiso 1 1 calc R U . . .
C82 C 0.0330(4) -0.1338(3) -0.4160(2) 0.0312(12) Uani 1 1 d . . . . .
C83 C 0.0939(4) -0.1376(3) -0.3923(3) 0.0355(14) Uani 1 1 d . . . . .
H83 H 0.116783 -0.175304 -0.378425 0.043 Uiso 1 1 calc R U . . .
C84 C 0.1193(4) -0.0851(3) -0.3897(3) 0.0372(14) Uani 1 1 d . . . . .
H84 H 0.156676 -0.087119 -0.371295 0.045 Uiso 1 1 calc R U . . .
C85 C 0.0925(4) -0.0295(4) -0.4130(3) 0.0407(15) Uani 1 1 d . . . . .
H85 H 0.112982 0.004690 -0.411879 0.049 Uiso 1 1 calc R U . . .
C86 C 0.0063(4) -0.1888(3) -0.4161(2) 0.0308(12) Uani 1 1 d . . . . .
C87 C -0.0601(4) -0.2460(3) -0.4580(3) 0.0330(12) Uani 1 1 d . . . . .
H87C H -0.083811 -0.258909 -0.425114 0.040 Uiso 1 1 calc R U . . .
H87D H -0.017708 -0.280538 -0.472722 0.040 Uiso 1 1 calc R U . . .
C88 C -0.1162(4) -0.2299(3) -0.4898(2) 0.0266(10) Uani 1 1 d . . . . .
C89 C -0.2236(4) 0.1651(3) -0.4158(2) 0.0299(13) Uani 1 1 d . . . . .
H89C H -0.187794 0.138164 -0.397691 0.036 Uiso 1 1 calc R U . . .
H89D H -0.269246 0.149214 -0.410540 0.036 Uiso 1 1 calc R U . . .
C90 C -0.2456(4) 0.2327(3) -0.3958(3) 0.0397(17) Uani 1 1 d . . . . .
H90D H -0.274392 0.260349 -0.417093 0.060 Uiso 1 1 calc R U . . .
H90E H -0.199671 0.245495 -0.395417 0.060 Uiso 1 1 calc R U . . .
H90F H -0.276262 0.234324 -0.362298 0.060 Uiso 1 1 calc R U . . .
P1 P -0.16488(11) -0.41664(10) -0.53070(7) 0.0404(4) Uani 1 1 d . . . . .
P2 P -0.12169(9) -0.43500(7) -0.43618(6) 0.0256(3) Uani 1 1 d . . . . .
P3 P 0.03873(10) -0.50531(8) -0.44531(7) 0.0326(4) Uani 1 1 d . . . . .
O1 O -0.1331(4) -0.3582(2) -0.5316(2) 0.0539(13) Uani 1 1 d . . . . .
H1 H -0.134905 -0.348468 -0.502638 0.081 Uiso 1 1 calc R U . . .
O2 O -0.2497(4) -0.4016(3) -0.5210(2) 0.0690(16) Uani 1 1 d . . . . .
O3 O -0.1259(3) -0.4533(2) -0.57554(17) 0.0389(11) Uani 1 1 d . . . . .
O4 O -0.1422(3) -0.4549(2) -0.48528(19) 0.0516(12) Uani 1 1 d . . . . .
O5 O -0.1444(3) -0.3675(2) -0.43284(18) 0.0399(11) Uani 1 1 d . . . . .
O6 O -0.1492(3) -0.4731(2) -0.39445(16) 0.0321(10) Uani 1 1 d . . . . .
O7 O -0.0343(3) -0.4519(2) -0.45272(19) 0.0467(11) Uani 1 1 d . . . . .
O8 O 0.0573(3) -0.5525(2) -0.48620(18) 0.0420(11) Uani 1 1 d . . . . .
O9 O 0.0287(2) -0.5264(2) -0.39455(16) 0.0298(9) Uani 1 1 d . . . . .
O10 O 0.1002(3) -0.4673(2) -0.45712(18) 0.0368(10) Uani 1 1 d . . . . .
O11 O 0.2151(3) -0.4017(2) -0.45276(19) 0.0414(10) Uani 1 1 d . . . . .
O12 O 0.1139(4) -0.3685(3) -0.3274(2) 0.0659(17) Uani 1 1 d . . . . .
H12D H 0.144871 -0.379803 -0.309056 0.099 Uiso 1 1 calc R U . . .
O13 O 0.2733(4) -0.3931(3) -0.3628(2) 0.0608(14) Uani 1 1 d . . . . .
H13A H 0.281919 -0.375975 -0.339544 0.091 Uiso 1 1 calc R U . . .
N1 N 0.2280(3) -0.3032(3) -0.4686(2) 0.0421(12) Uani 1 1 d . . . . .
N2 N 0.1679(3) -0.2345(3) -0.5175(2) 0.0431(12) Uani 1 1 d . . . . .
N3 N 0.3004(4) -0.2401(3) -0.4413(3) 0.0477(14) Uani 1 1 d . . . . .
N4 N 0.2746(3) -0.1391(3) -0.4753(3) 0.0484(13) Uani 1 1 d . . . . .
H4 H 0.284689 -0.102839 -0.476778 0.058 Uiso 1 1 calc R U . . .
N5 N 0.1840(4) -0.1030(3) -0.5243(3) 0.0636(19) Uani 1 1 d . . . . .
H5A H 0.192016 -0.066016 -0.525743 0.076 Uiso 1 1 calc R U . . .
H5B H 0.150634 -0.110445 -0.539254 0.076 Uiso 1 1 calc R U . . .
C1 C 0.0856(4) -0.4139(3) -0.4251(3) 0.0454(15) Uani 1 1 d . . . . .
H1A H 0.046466 -0.416931 -0.395465 0.055 Uiso 1 1 calc R U . . .
H1B H 0.067144 -0.375553 -0.442787 0.055 Uiso 1 1 calc R U . . .
C2 C 0.1591(4) -0.4124(3) -0.4100(3) 0.0435(13) Uani 1 1 d . . . . .
H2 H 0.179441 -0.452614 -0.394463 0.052 Uiso 1 1 calc R U . . .
C3 C 0.1531(5) -0.3603(4) -0.3760(3) 0.0502(14) Uani 1 1 d . . . . .
H3 H 0.121301 -0.322754 -0.389010 0.060 Uiso 1 1 calc R U . . .
C4 C 0.2292(5) -0.3518(4) -0.3866(3) 0.0494(13) Uani 1 1 d . . . . .
H4A H 0.228168 -0.309260 -0.377287 0.059 Uiso 1 1 calc R U . . .
C5 C 0.2546(4) -0.3598(3) -0.4421(3) 0.0427(12) Uani 1 1 d . . . . .
H5 H 0.310452 -0.376417 -0.452318 0.051 Uiso 1 1 calc R U . . .
C6 C 0.2517(4) -0.2495(3) -0.4652(3) 0.0413(13) Uani 1 1 d . . . . .
C7 C 0.2138(4) -0.2089(4) -0.4978(3) 0.0479(15) Uani 1 1 d . . . . .
C8 C 0.2223(4) -0.1476(3) -0.4993(3) 0.0462(15) Uani 1 1 d . . . . .
C9 C 0.1794(4) -0.2899(3) -0.5000(3) 0.0447(15) Uani 1 1 d . . . . .
H9 H 0.155866 -0.319197 -0.508427 0.054 Uiso 1 1 calc R U . . .
C10 C 0.3103(5) -0.1832(4) -0.4503(4) 0.0564(19) Uani 1 1 d . . . . .
H10A H 0.348108 -0.173757 -0.436653 0.068 Uiso 1 1 calc R U . . .
P1A P -0.19067(10) -0.00167(8) -0.51029(6) 0.0293(4) Uani 1 1 d . . . . .
P2A P -0.22748(9) 0.00675(8) -0.60644(6) 0.0276(4) Uani 1 1 d . . . . .
P3A P -0.38470(10) 0.07563(9) -0.60328(7) 0.0350(4) Uani 1 1 d . . . . .
O1A O -0.2159(3) -0.0647(2) -0.50610(17) 0.0319(10) Uani 1 1 d . . . . .
H1AA H -0.211034 -0.078163 -0.534409 0.048 Uiso 1 1 calc R U . . .
O2A O -0.2322(2) 0.0328(2) -0.46488(16) 0.0310(9) Uani 1 1 d . . . . .
O3A O -0.1077(2) -0.0127(2) -0.52596(17) 0.0321(10) Uani 1 1 d . . . . .
O4A O -0.2300(3) 0.0348(2) -0.55422(16) 0.0323(9) Uani 1 1 d . . . . .
O5A O -0.1946(2) -0.0603(2) -0.60456(16) 0.0301(9) Uani 1 1 d . . . . .
O6A O -0.1947(2) 0.0457(2) -0.64649(16) 0.0296(9) Uani 1 1 d . . . . .
O7A O -0.3166(3) 0.0165(2) -0.60510(19) 0.0386(10) Uani 1 1 d . . . . .
O8A O -0.3738(3) 0.1129(3) -0.64882(19) 0.0477(12) Uani 1 1 d . . . . .
O9A O -0.4026(3) 0.1073(3) -0.5563(2) 0.0502(12) Uani 1 1 d . . . . .
O10A O -0.4477(3) 0.0445(3) -0.6081(3) 0.0628(14) Uani 1 1 d . . . . .
O11A O -0.5300(3) -0.0809(3) -0.6054(2) 0.0544(13) Uani 1 1 d . . . . .
O12A O -0.6613(3) 0.0363(3) -0.5705(2) 0.0555(14) Uani 1 1 d . . . . .
H12F H -0.677897 0.072659 -0.560217 0.083 Uiso 1 1 calc R U . . .
O13A O -0.6695(3) -0.0420(3) -0.4936(2) 0.0547(14) Uani 1 1 d . . . . .
H13B H -0.704458 -0.017543 -0.504344 0.082 Uiso 1 1 calc R U . . .
N1A N -0.5759(4) -0.1563(3) -0.5606(3) 0.0538(13) Uani 1 1 d . . . . .
N2A N -0.5125(5) -0.2498(4) -0.5305(3) 0.0698(19) Uani 1 1 d . . . . .
N3A N -0.6539(4) -0.1957(3) -0.6024(2) 0.0506(13) Uani 1 1 d . . . . .
N4A N -0.6342(4) -0.3049(4) -0.5939(3) 0.0619(17) Uani 1 1 d . . . . .
H4AA H -0.645785 -0.338011 -0.601703 0.074 Uiso 1 1 calc R U . . .
N5A N -0.5535(5) -0.3665(4) -0.5473(3) 0.083(3) Uani 1 1 d . . . . .
H5AA H -0.565126 -0.399476 -0.555501 0.100 Uiso 1 1 calc R U . . .
H5AB H -0.521473 -0.369992 -0.527987 0.100 Uiso 1 1 calc R U . . .
C1G C -0.4530(4) -0.0160(4) -0.5927(3) 0.0485(17) Uani 1 1 d . . . . .
H1GA H -0.449842 -0.022702 -0.557790 0.058 Uiso 1 1 calc R U . . .
H1GB H -0.412222 -0.047302 -0.613015 0.058 Uiso 1 1 calc R U . . .
C2A C -0.5315(4) -0.0192(4) -0.6002(3) 0.0477(14) Uani 1 1 d . . . . .
H2A H -0.541770 0.003830 -0.630791 0.057 Uiso 1 1 calc R U . . .
C3A C -0.5923(4) 0.0097(4) -0.5563(3) 0.0503(14) Uani 1 1 d . . . . .
H3A H -0.576380 0.037994 -0.536897 0.060 Uiso 1 1 calc R U . . .
C4A C -0.6031(4) -0.0497(4) -0.5286(3) 0.0501(14) Uani 1 1 d . . . . .
H4AB H -0.560324 -0.065109 -0.511529 0.060 Uiso 1 1 calc R U . . .
C5A C -0.5925(4) -0.0954(4) -0.5717(3) 0.0491(13) Uani 1 1 d . . . . .
H5AC H -0.638009 -0.084478 -0.586579 0.059 Uiso 1 1 calc R U . . .
C6A C -0.6031(4) -0.2021(4) -0.5758(3) 0.0506(15) Uani 1 1 d . . . . .
C7A C -0.5680(5) -0.2572(4) -0.5555(3) 0.0587(18) Uani 1 1 d . . . . .
C8A C -0.5854(5) -0.3101(4) -0.5645(3) 0.0571(17) Uani 1 1 d . . . . .
C9A C -0.5242(5) -0.1873(4) -0.5316(4) 0.063(2) Uani 1 1 d . . . . .
H9AA H -0.499766 -0.166243 -0.514446 0.076 Uiso 1 1 calc R U . . .
C10A C -0.6651(5) -0.2513(4) -0.6113(3) 0.0561(17) Uani 1 1 d . . . . .
H10B H -0.698743 -0.251148 -0.632277 0.067 Uiso 1 1 calc R U . . .
O1X' O -0.3691(2) 0.13541(19) -0.02023(15) 0.0268(9) Uani 1 1 d . . . . .
O2X' O -0.3596(3) 0.1520(2) -0.32298(16) 0.0318(10) Uani 1 1 d . . . . .
O3X' O 0.1304(2) 0.0270(2) -0.26939(17) 0.0352(11) Uani 1 1 d . . . . .
O4X' O -0.4768(3) 0.2261(2) -0.12132(18) 0.0372(11) Uani 1 1 d . . . . .
O5X' O 0.0227(2) 0.1117(2) -0.35691(16) 0.0306(9) Uani 1 1 d . . . . .
O6X' O 0.0153(2) 0.0914(2) -0.05389(17) 0.0315(10) Uani 1 1 d . . . . .
N1X' N -0.2771(3) -0.1822(2) -0.0571(2) 0.0331(11) Uani 1 1 d . . . . .
H1XE H -0.232892 -0.171459 -0.060132 0.040 Uiso 1 1 calc R U . . .
H1XF H -0.295361 -0.187149 -0.024506 0.040 Uiso 1 1 calc R U . . .
N2X' N -0.2607(3) 0.0783(2) -0.06349(19) 0.0272(11) Uani 1 1 d . . . . .
H2X' H -0.231298 0.040983 -0.069287 0.033 Uiso 1 1 calc R U . . .
N3X' N -0.3403(3) -0.1634(3) -0.2601(2) 0.0372(12) Uani 1 1 d . . . . .
H3XE H -0.377961 -0.164967 -0.275179 0.045 Uiso 1 1 calc R U . . .
H3XF H -0.361812 -0.147879 -0.229348 0.045 Uiso 1 1 calc R U . . .
N4X' N -0.3098(3) 0.1105(2) -0.26031(19) 0.0263(10) Uani 1 1 d . . . . .
H4X' H -0.301847 0.078374 -0.240852 0.032 Uiso 1 1 calc R U . . .
N5X' N -0.0023(3) -0.2194(2) -0.22823(19) 0.0253(10) Uani 1 1 d . . . . .
H5XE H 0.010061 -0.210960 -0.200054 0.030 Uiso 1 1 calc R U . . .
H5XF H -0.039433 -0.187089 -0.234716 0.030 Uiso 1 1 calc R U . . .
N6X' N 0.0139(3) 0.0133(2) -0.2376(2) 0.0298(12) Uani 1 1 d . . . . .
H6X' H -0.016710 -0.011035 -0.229077 0.036 Uiso 1 1 calc R U . . .
N7' N -0.3369(3) 0.4668(2) -0.14584(19) 0.0251(10) Uani 1 1 d . . . . .
H7'A H -0.352138 0.460045 -0.173368 0.030 Uiso 1 1 calc R U . . .
H7'B H -0.299912 0.433341 -0.140978 0.030 Uiso 1 1 calc R U . . .
N8' N -0.3580(3) 0.2324(2) -0.13796(18) 0.0256(10) Uani 1 1 d . . . . .
H8' H -0.324538 0.254099 -0.140526 0.031 Uiso 1 1 calc R U . . .
N9' N -0.0709(3) 0.4321(2) -0.32201(18) 0.0241(10) Uani 1 1 d . . . . .
H9'A H -0.116713 0.424194 -0.319357 0.029 Uiso 1 1 calc R U . . .
H9'B H -0.050752 0.435832 -0.354523 0.029 Uiso 1 1 calc R U . . .
N10' N -0.0882(3) 0.1692(2) -0.31324(18) 0.0238(10) Uani 1 1 d . . . . .
H10' H -0.117517 0.206183 -0.305597 0.029 Uiso 1 1 calc R U . . .
N11' N -0.0026(3) 0.4037(3) -0.1161(2) 0.0379(12) Uani 1 1 d . . . . .
H11E H 0.013832 0.387428 -0.146922 0.045 Uiso 1 1 calc R U . . .
H11F H 0.038670 0.401086 -0.103371 0.045 Uiso 1 1 calc R U . . .
N12' N -0.0403(3) 0.1381(2) -0.11550(19) 0.0280(11) Uani 1 1 d . . . . .
H12' H -0.050568 0.171451 -0.133461 0.034 Uiso 1 1 calc R U . . .
C1X' C -0.2296(4) -0.2448(3) -0.1349(2) 0.0284(11) Uani 1 1 d . . . . .
C2X' C -0.2731(4) -0.2388(3) -0.1692(2) 0.0312(12) Uani 1 1 d . . . . .
C3X' C -0.2420(4) -0.2363(3) -0.2203(2) 0.0298(11) Uani 1 1 d . . . . .
C4X' C -0.1626(4) -0.2470(3) -0.2375(2) 0.0311(12) Uani 1 1 d . . . . .
C5X' C -0.1165(3) -0.2596(3) -0.2020(2) 0.0250(11) Uani 1 1 d . . . . .
C6X' C -0.1475(4) -0.2575(3) -0.1516(2) 0.0267(11) Uani 1 1 d . . . . .
C7X' C -0.2606(4) -0.2424(3) -0.0815(2) 0.0325(13) Uani 1 1 d . . . . .
H7XE H -0.224396 -0.272429 -0.065476 0.039 Uiso 1 1 calc R U . . .
H7XF H -0.307717 -0.256137 -0.075186 0.039 Uiso 1 1 calc R U . . .
C8X' C -0.3309(4) -0.1303(3) -0.0753(3) 0.0330(13) Uani 1 1 d . . . . .
H8XE H -0.374044 -0.145341 -0.079833 0.040 Uiso 1 1 calc R U . . .
H8XF H -0.305768 -0.118166 -0.108032 0.040 Uiso 1 1 calc R U . . .
C9X' C -0.3616(4) -0.0737(3) -0.0436(3) 0.0312(13) Uani 1 1 d . . . . .
C11' C -0.3586(3) 0.0278(3) -0.0260(2) 0.0259(11) Uani 1 1 d . . . . .
C12' C -0.4183(4) 0.0308(3) 0.0149(2) 0.0315(13) Uani 1 1 d . . . . .
H12C H -0.438157 0.066488 0.034901 0.038 Uiso 1 1 calc R U . . .
C13 C -0.3299(4) -0.0256(3) -0.0561(2) 0.0263(11) Uani 1 1 d . . . . .
H13 H -0.289926 -0.027520 -0.084056 0.032 Uiso 1 1 calc R U . . .
C13' C -0.4477(4) -0.0216(3) 0.0252(3) 0.0379(16) Uani 1 1 d . . . . .
H13' H -0.488352 -0.021097 0.052499 0.046 Uiso 1 1 calc R U . . .
C14' C -0.4185(4) -0.0724(3) -0.0034(3) 0.0351(15) Uani 1 1 d . . . . .
H14' H -0.437883 -0.107564 0.004708 0.042 Uiso 1 1 calc R U . . .
C15' C -0.3303(4) 0.0856(3) -0.0370(2) 0.0283(12) Uani 1 1 d . . . . .
C16' C -0.2322(4) 0.1308(3) -0.0830(2) 0.0253(11) Uani 1 1 d . . . . .
H16E H -0.191738 0.133795 -0.066480 0.030 Uiso 1 1 calc R U . . .
H16F H -0.273290 0.168813 -0.075533 0.030 Uiso 1 1 calc R U . . .
C17' C -0.2026(3) 0.1269(3) -0.1358(2) 0.0224(10) Uani 1 1 d . . . . .
C18' C -0.3568(4) -0.2366(3) -0.1512(3) 0.0332(13) Uani 1 1 d . . . . .
H18E H -0.385638 -0.214917 -0.175488 0.040 Uiso 1 1 calc R U . . .
H18F H -0.376846 -0.214244 -0.119557 0.040 Uiso 1 1 calc R U . . .
C19' C -0.3646(5) -0.3030(4) -0.1444(3) 0.0472(19) Uani 1 1 d . . . . .
H19G H -0.342290 -0.325361 -0.175474 0.071 Uiso 1 1 calc R U . . .
H19H H -0.418107 -0.302654 -0.134700 0.071 Uiso 1 1 calc R U . . .
H19I H -0.338508 -0.323297 -0.118854 0.071 Uiso 1 1 calc R U . . .
C20' C -0.2929(4) -0.2266(3) -0.2560(3) 0.0339(12) Uani 1 1 d . . . . .
H20E H -0.261319 -0.239242 -0.288980 0.041 Uiso 1 1 calc R U . . .
H20F H -0.326643 -0.254555 -0.246805 0.041 Uiso 1 1 calc R U . . .
C21' C -0.2966(4) -0.1218(3) -0.2880(3) 0.0340(13) Uani 1 1 d . . . . .
H21E H -0.269227 -0.140513 -0.320327 0.041 Uiso 1 1 calc R U . . .
H21F H -0.258764 -0.116794 -0.269932 0.041 Uiso 1 1 calc R U . . .
C22' C -0.3469(4) -0.0594(3) -0.2959(3) 0.0330(13) Uani 1 1 d . . . . .
C23' C -0.3277(4) -0.0052(3) -0.2883(3) 0.0362(14) Uani 1 1 d . . . . .
H23' H -0.284238 -0.007435 -0.275480 0.043 Uiso 1 1 calc R U . . .
C24' C -0.3705(4) 0.0511(3) -0.2990(2) 0.0299(12) Uani 1 1 d . . . . .
C25' C -0.4343(4) 0.0543(3) -0.3158(2) 0.0311(12) Uani 1 1 d . . . . .
H25' H -0.461993 0.093667 -0.324380 0.037 Uiso 1 1 calc R U . . .
C26' C -0.4610(4) 0.0045(3) -0.3211(3) 0.0371(15) Uani 1 1 d . . . . .
H26' H -0.508438 0.008867 -0.329438 0.045 Uiso 1 1 calc R U . . .
C27' C -0.4137(4) -0.0542(3) -0.3136(3) 0.0471(19) Uani 1 1 d . . . . .
H27' H -0.426939 -0.090337 -0.320369 0.057 Uiso 1 1 calc R U . . .
C28' C -0.3467(3) 0.1096(3) -0.2943(2) 0.0250(11) Uani 1 1 d . . . . .
C29' C -0.2808(4) 0.1631(3) -0.2530(2) 0.0249(11) Uani 1 1 d . . . . .
H29E H -0.322719 0.197369 -0.237357 0.030 Uiso 1 1 calc R U . . .
H29F H -0.256373 0.177635 -0.285142 0.030 Uiso 1 1 calc R U . . .
C30' C -0.2231(3) 0.1428(3) -0.2199(2) 0.0234(10) Uani 1 1 d . . . . .
C31' C -0.1276(4) -0.2494(3) -0.2912(2) 0.0309(13) Uani 1 1 d . . . . .
H31E H -0.162137 -0.219756 -0.308569 0.037 Uiso 1 1 calc R U . . .
H31F H -0.080319 -0.235881 -0.296114 0.037 Uiso 1 1 calc R U . . .
C32' C -0.1101(4) -0.3111(3) -0.3139(2) 0.0382(16) Uani 1 1 d . . . . .
H32G H -0.074542 -0.312235 -0.345505 0.057 Uiso 1 1 calc R U . . .
H32H H -0.156686 -0.319159 -0.319026 0.057 Uiso 1 1 calc R U . . .
H32I H -0.087756 -0.342569 -0.291960 0.057 Uiso 1 1 calc R U . . .
C33' C -0.0304(4) -0.2760(3) -0.2211(2) 0.0293(12) Uani 1 1 d . . . . .
H33E H -0.005763 -0.303505 -0.197244 0.035 Uiso 1 1 calc R U . . .
H33F H -0.017239 -0.298226 -0.252736 0.035 Uiso 1 1 calc R U . . .
C34' C 0.0661(3) -0.2270(3) -0.2701(2) 0.0272(12) Uani 1 1 d . . . . .
H34E H 0.099365 -0.268745 -0.268543 0.033 Uiso 1 1 calc R U . . .
H34F H 0.049461 -0.223320 -0.301713 0.033 Uiso 1 1 calc R U . . .
C35' C 0.1104(4) -0.1802(3) -0.2691(2) 0.0311(13) Uani 1 1 d . . . . .
C36' C 0.0751(4) -0.1174(3) -0.2610(2) 0.0298(13) Uani 1 1 d . . . . .
H36' H 0.021629 -0.103880 -0.253639 0.036 Uiso 1 1 calc R U . . .
C37' C 0.1182(4) -0.0748(3) -0.2638(2) 0.0293(12) Uani 1 1 d . . . . .
C38' C 0.1976(4) -0.0965(3) -0.2737(3) 0.0398(15) Uani 1 1 d . . . . .
H38' H 0.227878 -0.068508 -0.274420 0.048 Uiso 1 1 calc R U . . .
C39' C 0.2318(4) -0.1592(3) -0.2824(3) 0.0452(18) Uani 1 1 d . . . . .
H39' H 0.285127 -0.173554 -0.290193 0.054 Uiso 1 1 calc R U . . .
C40' C 0.1874(4) -0.2000(3) -0.2797(3) 0.0397(16) Uani 1 1 d . . . . .
H40' H 0.210661 -0.242507 -0.285193 0.048 Uiso 1 1 calc R U . . .
C41' C 0.0873(3) -0.0088(3) -0.2581(2) 0.0240(11) Uani 1 1 d . . . . .
C42' C -0.0128(3) 0.0805(3) -0.2303(2) 0.0266(12) Uani 1 1 d . . . . .
H42E H -0.002788 0.101397 -0.262383 0.032 Uiso 1 1 calc R U . . .
H42F H 0.015942 0.093385 -0.208761 0.032 Uiso 1 1 calc R U . . .
C43' C -0.0974(3) 0.1008(3) -0.2070(2) 0.0256(11) Uani 1 1 d . . . . .
C44' C -0.0974(4) -0.2729(3) -0.1145(2) 0.0314(13) Uani 1 1 d . . . . .
H44E H -0.122413 -0.249823 -0.083637 0.038 Uiso 1 1 calc R U . . .
H44F H -0.049104 -0.261757 -0.127775 0.038 Uiso 1 1 calc R U . . .
C45' C -0.0833(4) -0.3416(3) -0.1050(3) 0.0410(16) Uani 1 1 d . . . . .
H45G H -0.045150 -0.363693 -0.132275 0.061 Uiso 1 1 calc R U . . .
H45H H -0.130311 -0.354026 -0.102231 0.061 Uiso 1 1 calc R U . . .
H45I H -0.065458 -0.351345 -0.074314 0.061 Uiso 1 1 calc R U . . .
C46' C -0.2200(3) 0.5077(3) -0.1728(2) 0.0257(11) Uani 1 1 d . . . . .
C47' C -0.1900(4) 0.5051(3) -0.2234(2) 0.0256(10) Uani 1 1 d . . . . .
C48' C -0.1131(4) 0.4915(3) -0.2410(2) 0.0236(10) Uani 1 1 d . . . . .
C49' C -0.0644(3) 0.4835(3) -0.2071(2) 0.0229(10) Uani 1 1 d . . . . .
C50' C -0.0946(4) 0.4826(3) -0.1568(2) 0.0279(11) Uani 1 1 d . . . . .
C51' C -0.1732(3) 0.4952(3) -0.1388(2) 0.0231(10) Uani 1 1 d . . . . .
C52' C -0.3051(3) 0.5236(3) -0.1537(2) 0.0240(11) Uani 1 1 d . . . . .
H52E H -0.329610 0.551458 -0.177417 0.029 Uiso 1 1 calc R U . . .
H52F H -0.317692 0.545834 -0.122132 0.029 Uiso 1 1 calc R U . . .
C53' C -0.4004(4) 0.4739(3) -0.1038(3) 0.0383(15) Uani 1 1 d . . . . .
H53G H -0.433769 0.515800 -0.104604 0.046 Uiso 1 1 calc R U . . .
H53H H -0.381061 0.470215 -0.073194 0.046 Uiso 1 1 calc R U . . .
C54' C -0.4454(4) 0.4283(3) -0.1023(2) 0.0301(12) Uani 1 1 d . . . . .
C55' C -0.4127(4) 0.3653(3) -0.1139(2) 0.0300(12) Uani 1 1 d . . . . .
H55' H -0.359615 0.350125 -0.123587 0.036 Uiso 1 1 calc R U . . .
C56' C -0.4608(4) 0.3252(3) -0.1106(3) 0.0345(14) Uani 1 1 d . . . . .
C57' C -0.5375(4) 0.3476(3) -0.0946(2) 0.0307(12) Uani 1 1 d . . . . .
H57' H -0.569106 0.320141 -0.091570 0.037 Uiso 1 1 calc R U . . .
C58' C -0.5690(4) 0.4073(3) -0.0831(2) 0.0358(14) Uani 1 1 d . . . . .
H58' H -0.622245 0.421122 -0.073239 0.043 Uiso 1 1 calc R U . . .
C59' C -0.5261(4) 0.4483(3) -0.0853(2) 0.0314(12) Uani 1 1 d . . . . .
H59' H -0.549268 0.489820 -0.075670 0.038 Uiso 1 1 calc R U . . .
C60' C -0.4319(4) 0.2590(3) -0.1247(3) 0.0330(13) Uani 1 1 d . . . . .
C61' C -0.3346(4) 0.1672(3) -0.1479(2) 0.0283(12) Uani 1 1 d . . . . .
H61E H -0.362316 0.157811 -0.171652 0.034 Uiso 1 1 calc R U . . .
H61F H -0.348074 0.144617 -0.117108 0.034 Uiso 1 1 calc R U . . .
C62' C -0.2515(3) 0.1451(3) -0.1684(2) 0.0221(10) Uani 1 1 d . . . . .
C63' C -0.2430(4) 0.5205(3) -0.2590(2) 0.0269(12) Uani 1 1 d . . . . .
H63E H -0.289845 0.507815 -0.244548 0.032 Uiso 1 1 calc R U . . .
H63F H -0.218832 0.497538 -0.289995 0.032 Uiso 1 1 calc R U . . .
C64' C -0.2626(4) 0.5907(3) -0.2701(3) 0.0352(15) Uani 1 1 d . . . . .
H64G H -0.304272 0.601079 -0.287326 0.053 Uiso 1 1 calc R U . . .
H64H H -0.218358 0.601631 -0.290745 0.053 Uiso 1 1 calc R U . . .
H64I H -0.277411 0.613657 -0.239136 0.053 Uiso 1 1 calc R U . . .
C65' C -0.0811(4) 0.4929(3) -0.2956(2) 0.0284(12) Uani 1 1 d . . . . .
H65E H -0.031656 0.502852 -0.300998 0.034 Uiso 1 1 calc R U . . .
H65F H -0.115076 0.526254 -0.310683 0.034 Uiso 1 1 calc R U . . .
C66' C -0.0200(4) 0.3791(3) -0.3003(2) 0.0304(12) Uani 1 1 d . . . . .
H66E H 0.023572 0.392220 -0.294304 0.037 Uiso 1 1 calc R U . . .
H66F H -0.048023 0.367155 -0.268374 0.037 Uiso 1 1 calc R U . . .
C67' C 0.0079(3) 0.3243(3) -0.3344(2) 0.0286(12) Uani 1 1 d . . . . .
C68' C -0.0190(3) 0.2715(3) -0.3237(2) 0.0251(11) Uani 1 1 d . . . . .
H68' H -0.059329 0.271970 -0.296201 0.030 Uiso 1 1 calc R U . . .
C69' C 0.0099(3) 0.2205(3) -0.3507(2) 0.0246(11) Uani 1 1 d . . . . .
C70' C 0.0694(4) 0.2177(3) -0.3922(2) 0.0307(13) Uani 1 1 d . . . . .
H70' H 0.089887 0.181445 -0.411567 0.037 Uiso 1 1 calc R U . . .
C71' C 0.0971(4) 0.2698(3) -0.4040(2) 0.0338(14) Uani 1 1 d . . . . .
H71' H 0.137080 0.268963 -0.431785 0.041 Uiso 1 1 calc R U . . .
C72' C 0.0679(4) 0.3221(3) -0.3762(3) 0.0333(14) Uani 1 1 d . . . . .
H72' H 0.087590 0.357055 -0.384843 0.040 Uiso 1 1 calc R U . . .
C73' C -0.0193(3) 0.1640(3) -0.3404(2) 0.0231(11) Uani 1 1 d . . . . .
C74' C -0.1177(3) 0.1142(3) -0.2951(2) 0.0239(11) Uani 1 1 d . . . . .
H74E H -0.076636 0.076176 -0.302371 0.029 Uiso 1 1 calc R U . . .
H74F H -0.157969 0.111820 -0.311949 0.029 Uiso 1 1 calc R U . . .
C75' C -0.1490(3) 0.1202(3) -0.2395(2) 0.0275(11) Uani 1 1 d . . . . .
C76' C 0.0187(4) 0.4825(3) -0.2257(2) 0.0265(12) Uani 1 1 d . . . . .
H76E H 0.037353 0.462195 -0.258207 0.032 Uiso 1 1 calc R U . . .
H76F H 0.048385 0.458259 -0.202689 0.032 Uiso 1 1 calc R U . . .
C77' C 0.0305(4) 0.5479(3) -0.2302(3) 0.0358(16) Uani 1 1 d . . . . .
H77G H 0.005580 0.570637 -0.255494 0.054 Uiso 1 1 calc R U . . .
H77H H 0.084597 0.545582 -0.239370 0.054 Uiso 1 1 calc R U . . .
H77I H 0.008986 0.569094 -0.198595 0.054 Uiso 1 1 calc R U . . .
C78' C -0.0440(4) 0.4735(3) -0.1202(2) 0.0301(12) Uani 1 1 d . . . . .
H78E H -0.074573 0.488597 -0.087485 0.036 Uiso 1 1 calc R U . . .
H78F H -0.006158 0.497781 -0.130608 0.036 Uiso 1 1 calc R U . . .
C79' C -0.0491(4) 0.3669(3) -0.0859(3) 0.0378(14) Uani 1 1 d . . . . .
H79E H -0.088493 0.362567 -0.102858 0.045 Uiso 1 1 calc R U . . .
H79F H -0.074431 0.388078 -0.054224 0.045 Uiso 1 1 calc R U . . .
C80' C -0.0012(4) 0.3034(3) -0.0762(2) 0.0364(13) Uani 1 1 d . . . . .
C81' C -0.0186(4) 0.2525(3) -0.0868(3) 0.0363(14) Uani 1 1 d . . . . .
H81' H -0.058961 0.255987 -0.102945 0.044 Uiso 1 1 calc R U . . .
C82' C 0.0209(4) 0.1947(3) -0.0746(2) 0.0303(12) Uani 1 1 d . . . . .
C83' C 0.0843(4) 0.1882(3) -0.0524(2) 0.0306(13) Uani 1 1 d . . . . .
H83' H 0.112893 0.149005 -0.044477 0.037 Uiso 1 1 calc R U . . .
C84' C 0.1023(4) 0.2437(3) -0.0429(2) 0.0330(13) Uani 1 1 d . . . . .
H84' H 0.144985 0.241577 -0.029277 0.040 Uiso 1 1 calc R U . . .
C85' C 0.0601(4) 0.2984(3) -0.0529(3) 0.0406(15) Uani 1 1 d . . . . .
H85' H 0.071046 0.334770 -0.044187 0.049 Uiso 1 1 calc R U . . .
C86' C 0.0008(4) 0.1374(3) -0.0807(2) 0.0293(12) Uani 1 1 d . . . . .
C87' C -0.0687(3) 0.0837(3) -0.1242(2) 0.0254(11) Uani 1 1 d . . . . .
H87E H -0.026040 0.049557 -0.139289 0.030 Uiso 1 1 calc R U . . .
H87F H -0.094666 0.069016 -0.092632 0.030 Uiso 1 1 calc R U . . .
C88' C -0.1207(3) 0.1036(3) -0.1569(2) 0.0265(11) Uani 1 1 d . . . . .
C89' C -0.2058(4) 0.4930(3) -0.0842(2) 0.0297(13) Uani 1 1 d . . . . .
H89E H -0.170313 0.462288 -0.068225 0.036 Uiso 1 1 calc R U . . .
H89F H -0.253789 0.480566 -0.078694 0.036 Uiso 1 1 calc R U . . .
C90' C -0.2203(5) 0.5590(3) -0.0609(3) 0.0408(17) Uani 1 1 d . . . . .
H90G H -0.251900 0.589837 -0.078798 0.061 Uiso 1 1 calc R U . . .
H90H H -0.172024 0.569194 -0.063322 0.061 Uiso 1 1 calc R U . . .
H90I H -0.245942 0.558635 -0.026290 0.061 Uiso 1 1 calc R U . . .
P1B P -0.15665(9) -0.08684(7) -0.19791(6) 0.0270(3) Uani 1 1 d . . . . .
P2B P -0.12017(9) -0.09558(8) -0.10218(6) 0.0266(3) Uani 1 1 d . . . . .
P3B P 0.03969(9) -0.15878(8) -0.10529(6) 0.0285(4) Uani 1 1 d . . . . .
O1B O -0.1342(3) -0.0226(2) -0.20160(17) 0.0322(10) Uani 1 1 d . . . . .
H1BA H -0.158760 -0.001059 -0.176921 0.048 Uiso 1 1 calc R U . . .
O2B O -0.2405(3) -0.0783(2) -0.18339(17) 0.0350(10) Uani 1 1 d . . . . .
O3B O -0.1157(3) -0.1217(2) -0.24507(16) 0.0319(10) Uani 1 1 d . . . . .
O4B O -0.1194(2) -0.1226(2) -0.15396(16) 0.0296(8) Uani 1 1 d . . . . .
O5B O -0.1555(2) -0.0282(2) -0.10193(16) 0.0286(9) Uani 1 1 d . . . . .
O6B O -0.1499(2) -0.1357(2) -0.06301(16) 0.0296(9) Uani 1 1 d . . . . .
O7B O -0.0348(2) -0.1020(2) -0.10625(16) 0.0316(9) Uani 1 1 d . . . . .
O8B O 0.0539(3) -0.1977(2) -0.14942(17) 0.0411(11) Uani 1 1 d . . . . .
O9B O 0.0312(2) -0.1882(2) -0.05605(16) 0.0312(9) Uani 1 1 d . . . . .
O10B O 0.1036(2) -0.1226(2) -0.11526(18) 0.0346(9) Uani 1 1 d . . . . .
O11B O 0.2146(3) -0.0521(2) -0.11713(19) 0.0422(11) Uani 1 1 d . . . . .
O12B O 0.1384(3) -0.0354(2) 0.01441(19) 0.0463(12) Uani 1 1 d . . . . .
H12G H 0.146470 -0.073782 0.017144 0.069 Uiso 1 1 calc R U . . .
O13B O 0.2918(3) -0.0548(3) -0.0311(2) 0.0666(16) Uani 1 1 d . . . . .
H13C H 0.289763 -0.046736 -0.001731 0.100 Uiso 1 1 calc R U . . .
N1B N 0.2294(3) 0.0465(3) -0.1288(2) 0.0398(12) Uani 1 1 d . . . . .
N2B N 0.1677(3) 0.1173(3) -0.1741(2) 0.0355(11) Uani 1 1 d . . . . .
N3B N 0.3008(3) 0.1074(3) -0.0991(2) 0.0392(12) Uani 1 1 d . . . . .
N4B N 0.2717(3) 0.2124(3) -0.1262(2) 0.0424(13) Uani 1 1 d . . . . .
H4B H 0.280540 0.248958 -0.126330 0.051 Uiso 1 1 calc R U . . .
N5B N 0.1770(3) 0.2511(3) -0.1686(2) 0.0466(15) Uani 1 1 d . . . . .
H5BA H 0.142734 0.247021 -0.184245 0.056 Uiso 1 1 calc R U . . .
H5BB H 0.183620 0.287787 -0.165065 0.056 Uiso 1 1 calc R U . . .
C1B C 0.0946(4) -0.0718(3) -0.0813(3) 0.0409(15) Uani 1 1 d . . . . .
H1BB H 0.071183 -0.032357 -0.095725 0.049 Uiso 1 1 calc R U . . .
H1BC H 0.060462 -0.077904 -0.049875 0.049 Uiso 1 1 calc R U . . .
C2B C 0.1669(4) -0.0689(3) -0.0716(3) 0.0400(13) Uani 1 1 d . . . . .
H2B H 0.192836 -0.109887 -0.059852 0.048 Uiso 1 1 calc R U . . .
C3B C 0.1617(4) -0.0197(4) -0.0352(3) 0.0452(13) Uani 1 1 d . . . . .
H3B H 0.124615 0.018405 -0.042649 0.054 Uiso 1 1 calc R U . . .
C4B C 0.2400(5) -0.0087(4) -0.0500(3) 0.0490(13) Uani 1 1 d . . . . .
H4BA H 0.240253 0.033037 -0.039599 0.059 Uiso 1 1 calc R U . . .
C5B C 0.2566(4) -0.0138(3) -0.1061(3) 0.0432(12) Uani 1 1 d . . . . .
H5BC H 0.311630 -0.031095 -0.119494 0.052 Uiso 1 1 calc R U . . .
C6B C 0.2504(4) 0.1001(3) -0.1249(3) 0.0374(13) Uani 1 1 d . . . . .
C7B C 0.2143(4) 0.1422(3) -0.1531(3) 0.0404(13) Uani 1 1 d . . . . .
C8B C 0.2179(4) 0.2028(3) -0.1506(3) 0.0381(13) Uani 1 1 d . . . . .
C9B C 0.1801(4) 0.0612(3) -0.1592(3) 0.0400(14) Uani 1 1 d . . . . .
H9BA H 0.156678 0.032419 -0.168622 0.048 Uiso 1 1 calc R U . . .
C10B C 0.3093(4) 0.1655(3) -0.1027(3) 0.0404(15) Uani 1 1 d . . . . .
H10C H 0.345599 0.173717 -0.086872 0.048 Uiso 1 1 calc R U . . .
P1C P -0.18607(9) 0.33465(7) -0.17911(6) 0.0259(3) Uani 1 1 d . . . . .
P2C P -0.22728(9) 0.34389(7) -0.27364(6) 0.0254(3) Uani 1 1 d . . . . .
P3C P -0.38519(9) 0.41280(8) -0.26824(6) 0.0282(4) Uani 1 1 d . . . . .
O1C O -0.2081(2) 0.27073(19) -0.17433(16) 0.0275(9) Uani 1 1 d . . . . .
H1CA H -0.207504 0.258617 -0.202371 0.041 Uiso 1 1 calc R U . . .
O2C O -0.2250(2) 0.3689(2) -0.13266(16) 0.0301(9) Uani 1 1 d . . . . .
O3C O -0.1037(2) 0.32513(19) -0.19635(17) 0.0299(9) Uani 1 1 d . . . . .
O4C O -0.2288(2) 0.37103(19) -0.22108(15) 0.0251(8) Uani 1 1 d . . . . .
O5C O -0.1930(2) 0.2761(2) -0.27336(16) 0.0291(9) Uani 1 1 d . . . . .
O6C O -0.1968(2) 0.3838(2) -0.31303(15) 0.0276(9) Uani 1 1 d . . . . .
O7C O -0.3168(2) 0.35261(19) -0.27006(16) 0.0276(8) Uani 1 1 d . . . . .
O8C O -0.3752(2) 0.4461(2) -0.31605(16) 0.0301(9) Uani 1 1 d . . . . .
O9C O -0.3998(2) 0.4469(2) -0.22179(16) 0.0302(9) Uani 1 1 d . . . . .
O10C O -0.4517(2) 0.3815(2) -0.26994(17) 0.0329(9) Uani 1 1 d . . . . .
O11C O -0.5473(3) 0.2988(3) -0.26839(19) 0.0476(11) Uani 1 1 d . . . . .
O12C O -0.6698(3) 0.4056(2) -0.1752(2) 0.0554(14) Uani 1 1 d D . . . .
H12H H -0.684779 0.400645 -0.144944 0.083 Uiso 1 1 calc R U . . .
O13C O -0.7192(4) 0.3652(3) -0.2495(3) 0.0699(16) Uani 1 1 d . . . . .
H13D H -0.764791 0.375456 -0.235008 0.105 Uiso 1 1 calc R U . . .
N1C N -0.5885(4) 0.2116(3) -0.2363(2) 0.0480(13) Uani 1 1 d . . . . .
N2C N -0.5335(4) 0.1362(4) -0.1931(3) 0.0587(16) Uani 1 1 d . . . . .
N3C N -0.6640(4) 0.1566(3) -0.2721(2) 0.0453(13) Uani 1 1 d . . . . .
N4C N -0.6413(4) 0.0508(4) -0.2503(3) 0.0614(16) Uani 1 1 d . . . . .
H4C H -0.650078 0.015179 -0.254724 0.074 Uiso 1 1 calc R U . . .
N5C N -0.5632(5) 0.0036(4) -0.1974(3) 0.086(2) Uani 1 1 d . . . . .
H5CA H -0.572395 -0.031664 -0.202415 0.103 Uiso 1 1 calc R U . . .
H5CB H -0.533219 0.005358 -0.177666 0.103 Uiso 1 1 calc R U . . .
C1E C -0.4952(4) 0.3598(4) -0.2285(3) 0.0452(16) Uani 1 1 d . . . . .
H1EA H -0.506667 0.388600 -0.200674 0.054 Uiso 1 1 calc R U . . .
H1EB H -0.466878 0.319128 -0.218594 0.054 Uiso 1 1 calc R U . . .
C2C C -0.5654(4) 0.3545(4) -0.2405(3) 0.0427(13) Uani 1 1 d . . . . .
H2C H -0.584255 0.390456 -0.261185 0.051 Uiso 1 1 calc R U . . .
C3C C -0.6305(4) 0.3462(3) -0.1982(3) 0.0526(14) Uani 1 1 d D . . . .
H3C H -0.609386 0.317460 -0.173138 0.063 Uiso 1 1 calc R U . . .
C4C C -0.6767(4) 0.3182(4) -0.2200(3) 0.0511(14) Uani 1 1 d . . . . .
H4CA H -0.709295 0.296706 -0.195692 0.061 Uiso 1 1 calc R U . . .
C5C C -0.6102(4) 0.2721(4) -0.2573(3) 0.0477(13) Uani 1 1 d . . . . .
H5C H -0.627328 0.268512 -0.288293 0.057 Uiso 1 1 calc R U . . .
C6C C -0.6142(4) 0.1601(4) -0.2445(3) 0.0436(13) Uani 1 1 d . . . . .
C7C C -0.5777(5) 0.1119(4) -0.2186(3) 0.0569(17) Uani 1 1 d . . . . .
C8C C -0.5956(5) 0.0558(4) -0.2203(3) 0.0586(17) Uani 1 1 d . . . . .
C9C C -0.5415(5) 0.1928(4) -0.2057(3) 0.0547(17) Uani 1 1 d . . . . .
H9C H -0.516323 0.219040 -0.194438 0.066 Uiso 1 1 calc R U . . .
C10C C -0.6725(5) 0.1015(4) -0.2728(3) 0.0602(19) Uani 1 1 d . . . . .
H10D H -0.706024 0.096349 -0.292325 0.072 Uiso 1 1 calc R U . . .
O1X" O -0.3650(3) -0.5357(2) -0.68682(15) 0.0298(9) Uani 1 1 d . . . . .
O2X" O -0.3527(3) -0.5184(2) -0.99076(16) 0.0338(10) Uani 1 1 d . . . . .
O3X" O 0.1363(3) -0.6494(2) -0.92747(19) 0.0393(11) Uani 1 1 d . . . . .
O4X" O -0.4758(3) -0.4487(2) -0.78638(18) 0.0354(10) Uani 1 1 d . . . . .
O5X" O 0.0271(2) -0.5545(2) -1.02401(16) 0.0313(10) Uani 1 1 d . . . . .
O6X" O 0.0110(3) -0.5658(2) -0.71796(17) 0.0351(10) Uani 1 1 d . . . . .
N1X" N -0.2804(3) -0.8517(3) -0.7277(2) 0.0320(11) Uani 1 1 d . . . . .
H1XA H -0.235266 -0.842628 -0.730181 0.038 Uiso 1 1 calc R U . . .
H1XB H -0.300285 -0.855458 -0.695119 0.038 Uiso 1 1 calc R U . . .
N2X" N -0.2552(3) -0.5918(2) -0.73013(19) 0.0270(11) Uani 1 1 d . . . . .
H2X" H -0.225877 -0.629136 -0.736181 0.032 Uiso 1 1 calc R U . . .
N3X" N -0.3028(4) -0.8290(3) -0.9516(2) 0.0452(14) Uani 1 1 d . . . . .
H3XA H -0.325782 -0.827523 -0.977310 0.054 Uiso 1 1 calc R U . . .
H3XB H -0.257869 -0.819615 -0.963483 0.054 Uiso 1 1 calc R U . . .
N4X" N -0.3114(3) -0.5575(2) -0.92413(19) 0.0269(10) Uani 1 1 d . . . . .
H4X" H -0.307923 -0.587762 -0.902656 0.032 Uiso 1 1 calc R U . . .
N5X" N -0.0041(3) -0.8908(2) -0.89461(18) 0.0277(11) Uani 1 1 d . . . . .
H5XA H 0.008202 -0.883763 -0.866053 0.033 Uiso 1 1 calc R U . . .
H5XB H -0.041890 -0.858379 -0.900028 0.033 Uiso 1 1 calc R U . . .
N6X" N 0.0168(3) -0.6562(2) -0.90050(18) 0.0264(10) Uani 1 1 d . . . . .
H6X" H -0.015380 -0.679158 -0.891911 0.032 Uiso 1 1 calc R U . . .
N7" N -0.3515(3) -0.1949(3) -0.8110(2) 0.0374(12) Uani 1 1 d . . . . .
H7"C H -0.364222 -0.203941 -0.838839 0.045 Uiso 0.479(7) 1 calc R U P A 2
H7"D H -0.314500 -0.227623 -0.804870 0.045 Uiso 0.479(7) 1 calc R U P A 2
H7"A H -0.313999 -0.230154 -0.816822 0.045 Uiso 0.521(7) 1 calc R U P A 1
H7"B H -0.372309 -0.193782 -0.778225 0.045 Uiso 0.521(7) 1 calc R U P A 1
N8" N -0.3583(3) -0.4388(2) -0.80486(19) 0.0272(10) Uani 1 1 d . . . . .
H8" H -0.326420 -0.415637 -0.807481 0.033 Uiso 1 1 calc R U . . .
N9" N -0.0687(3) -0.2357(2) -0.98654(19) 0.0266(10) Uani 1 1 d . . . . .
H9"A H -0.112915 -0.246255 -0.984080 0.032 Uiso 1 1 calc R U . . .
H9"B H -0.049839 -0.230027 -1.018987 0.032 Uiso 1 1 calc R U . . .
N10" N -0.0835(3) -0.4990(2) -0.97998(18) 0.0266(10) Uani 1 1 d . . . . .
H10" H -0.112601 -0.462180 -0.971403 0.032 Uiso 1 1 calc R U . . .
N11" N -0.0458(3) -0.2556(2) -0.7605(2) 0.0345(12) Uani 1 1 d . . . . .
H11A H -0.024040 -0.256234 -0.734347 0.041 Uiso 1 1 calc R U . . .
H11B H -0.090221 -0.266109 -0.749383 0.041 Uiso 1 1 calc R U . . .
N12" N -0.0344(3) -0.5266(2) -0.7860(2) 0.0305(11) Uani 1 1 d . . . . .
H12" H -0.041049 -0.495597 -0.806634 0.037 Uiso 1 1 calc R U . . .
C1X" C -0.2306(4) -0.9147(3) -0.8064(2) 0.0296(12) Uani 1 1 d . . . . .
C2X" C -0.2749(4) -0.9049(3) -0.8417(2) 0.0328(12) Uani 1 1 d . . . . .
C3X" C -0.2421(4) -0.9048(3) -0.8926(2) 0.0271(11) Uani 1 1 d . . . . .
C4X" C -0.1610(4) -0.9179(3) -0.9072(2) 0.0270(11) Uani 1 1 d . . . . .
C5X" C -0.1178(4) -0.9308(3) -0.8716(2) 0.0276(11) Uani 1 1 d . . . . .
C6X" C -0.1515(4) -0.9282(3) -0.8210(2) 0.0307(12) Uani 1 1 d . . . . .
C7X" C -0.2667(4) -0.9127(3) -0.7522(2) 0.0308(12) Uani 1 1 d . . . . .
H7XA H -0.315455 -0.923576 -0.747930 0.037 Uiso 1 1 calc R U . . .
H7XB H -0.233934 -0.944460 -0.735081 0.037 Uiso 1 1 calc R U . . .
C8X" C -0.3328(4) -0.7977(3) -0.7485(3) 0.0377(13) Uani 1 1 d . . . . .
H8XA H -0.305828 -0.785569 -0.780678 0.045 Uiso 1 1 calc R U . . .
H8XB H -0.376901 -0.810706 -0.753765 0.045 Uiso 1 1 calc R U . . .
C9X" C -0.3590(4) -0.7441(3) -0.7147(3) 0.0335(13) Uani 1 1 d . . . . .
C10X C -0.3262(3) -0.6952(3) -0.7248(2) 0.0247(11) Uani 1 1 d . . . . .
H10X H -0.284241 -0.697281 -0.751457 0.030 Uiso 1 1 calc R U . . .
C11" C -0.3567(3) -0.6402(3) -0.6940(2) 0.0271(12) Uani 1 1 d . . . . .
C12" C -0.4179(4) -0.6385(3) -0.6551(2) 0.0315(13) Uani 1 1 d . . . . .
H12A H -0.439383 -0.602893 -0.635071 0.038 Uiso 1 1 calc R U . . .
C13" C -0.4473(4) -0.6902(3) -0.6459(3) 0.0384(16) Uani 1 1 d . . . . .
H13" H -0.487566 -0.689867 -0.618391 0.046 Uiso 1 1 calc R U . . .
C14" C -0.4204(4) -0.7407(3) -0.6749(3) 0.0371(16) Uani 1 1 d . . . . .
H14" H -0.443220 -0.774195 -0.668180 0.044 Uiso 1 1 calc R U . . .
C15" C -0.3286(4) -0.5830(3) -0.7030(2) 0.0261(11) Uani 1 1 d . . . . .
C16" C -0.2272(4) -0.5377(3) -0.7486(2) 0.0302(12) Uani 1 1 d . . . . .
H16A H -0.186797 -0.534836 -0.731962 0.036 Uiso 1 1 calc R U . . .
H16B H -0.268671 -0.499989 -0.740849 0.036 Uiso 1 1 calc R U . . .
C17" C -0.1972(4) -0.5422(3) -0.8029(2) 0.0265(11) Uani 1 1 d . . . . .
C18" C -0.3594(4) -0.9000(3) -0.8276(3) 0.0358(14) Uani 1 1 d . . . . .
H18A H -0.384486 -0.875387 -0.852638 0.043 Uiso 1 1 calc R U . . .
H18B H -0.380951 -0.878739 -0.795603 0.043 Uiso 1 1 calc R U . . .
C19" C -0.3741(5) -0.9646(4) -0.8240(4) 0.059(2) Uani 1 1 d . . . . .
H19A H -0.357105 -0.983968 -0.856512 0.089 Uiso 1 1 calc R U . . .
H19B H -0.428104 -0.961089 -0.812256 0.089 Uiso 1 1 calc R U . . .
H19C H -0.346278 -0.989784 -0.800961 0.089 Uiso 1 1 calc R U . . .
C20" C -0.2880(4) -0.8925(3) -0.9323(3) 0.0375(13) Uani 1 1 d . . . . .
H20A H -0.261077 -0.920908 -0.960061 0.045 Uiso 1 1 calc R U . . .
H20B H -0.336890 -0.902439 -0.918892 0.045 Uiso 1 1 calc R U . . .
C21" C -0.3514(4) -0.7801(3) -0.9145(3) 0.0400(14) Uani 1 1 d . . . . .
H21A H -0.395652 -0.793833 -0.895822 0.048 Uiso 1 1 calc R U . . .
H21B H -0.322012 -0.773116 -0.890912 0.048 Uiso 1 1 calc R U . . .
C22" C -0.3769(4) -0.7214(3) -0.9420(3) 0.0447(16) Uani 1 1 d . . . . .
C23" C -0.3466(4) -0.6725(3) -0.9399(2) 0.0329(13) Uani 1 1 d . . . . .
H23" H -0.304905 -0.677306 -0.924837 0.039 Uiso 1 1 calc R U . . .
C24" C -0.3774(4) -0.6151(3) -0.9602(2) 0.0296(12) Uani 1 1 d . . . . .
C25" C -0.4337(4) -0.6103(3) -0.9828(2) 0.0295(12) Uani 1 1 d . . . . .
H25" H -0.452940 -0.572106 -0.997540 0.035 Uiso 1 1 calc R U . . .
C26" C -0.4657(4) -0.6590(3) -0.9859(3) 0.0344(14) Uani 1 1 d . . . . .
H26" H -0.507228 -0.653760 -1.001300 0.041 Uiso 1 1 calc R U . . .
C27" C -0.4357(4) -0.7147(3) -0.9660(3) 0.0384(15) Uani 1 1 d . . . . .
H27" H -0.455443 -0.748880 -0.968633 0.046 Uiso 1 1 calc R U . . .
C28" C -0.3447(3) -0.5592(3) -0.9582(2) 0.0251(11) Uani 1 1 d . . . . .
C29" C -0.2784(4) -0.5073(3) -0.9189(2) 0.0299(12) Uani 1 1 d . . . . .
H29A H -0.318462 -0.471572 -0.903759 0.036 Uiso 1 1 calc R U . . .
H29B H -0.254055 -0.494724 -0.951784 0.036 Uiso 1 1 calc R U . . .
C30" C -0.2185(4) -0.5278(3) -0.8860(2) 0.0256(11) Uani 1 1 d . . . . .
C31" C -0.1235(4) -0.9245(3) -0.9618(2) 0.0344(14) Uani 1 1 d . . . . .
H31A H -0.157720 -0.896941 -0.980677 0.041 Uiso 1 1 calc R U . . .
H31B H -0.076836 -0.910136 -0.967224 0.041 Uiso 1 1 calc R U . . .
C32" C -0.1041(5) -0.9875(3) -0.9819(3) 0.0407(17) Uani 1 1 d . . . . .
H32A H -0.070915 -0.989076 -1.014578 0.061 Uiso 1 1 calc R U . . .
H32B H -0.150308 -0.998404 -0.984571 0.061 Uiso 1 1 calc R U . . .
H32C H -0.078324 -1.016645 -0.959997 0.061 Uiso 1 1 calc R U . . .
C33" C -0.0313(4) -0.9482(3) -0.8894(2) 0.0303(12) Uani 1 1 d . . . . .
H33A H -0.007738 -0.976262 -0.865413 0.036 Uiso 1 1 calc R U . . .
H33B H -0.017176 -0.969568 -0.921426 0.036 Uiso 1 1 calc R U . . .
C34" C 0.0634(4) -0.8951(3) -0.9361(2) 0.0330(13) Uani 1 1 d . . . . .
H34A H 0.046174 -0.885555 -0.967426 0.040 Uiso 1 1 calc R U . . .
H34B H 0.095346 -0.937735 -0.938162 0.040 Uiso 1 1 calc R U . . .
C35" C 0.1102(4) -0.8514(3) -0.9299(2) 0.0333(12) Uani 1 1 d . . . . .
C36" C 0.0764(4) -0.7883(3) -0.9237(2) 0.0294(12) Uani 1 1 d . . . . .
H36" H 0.024162 -0.773159 -0.923202 0.035 Uiso 1 1 calc R U . . .
C37" C 0.1176(4) -0.7489(3) -0.9183(3) 0.0385(14) Uani 1 1 d . . . . .
C38" C 0.1931(5) -0.7741(4) -0.9151(4) 0.066(3) Uani 1 1 d . . . . .
H38" H 0.222368 -0.747854 -0.909023 0.079 Uiso 1 1 calc R U . . .
C39" C 0.2251(6) -0.8356(4) -0.9207(5) 0.085(4) Uani 1 1 d . . . . .
H39" H 0.276017 -0.851707 -0.918118 0.103 Uiso 1 1 calc R U . . .
C40" C 0.1829(5) -0.8757(4) -0.9304(4) 0.058(2) Uani 1 1 d . . . . .
H40" H 0.205481 -0.918092 -0.936927 0.069 Uiso 1 1 calc R U . . .
C41" C 0.0896(4) -0.6806(3) -0.9168(2) 0.0298(12) Uani 1 1 d . . . . .
C42" C -0.0077(3) -0.5884(3) -0.8974(2) 0.0257(11) Uani 1 1 d . . . . .
H42A H 0.002283 -0.570583 -0.930810 0.031 Uiso 1 1 calc R U . . .
H42B H 0.021565 -0.573484 -0.877412 0.031 Uiso 1 1 calc R U . . .
C43" C -0.0924(3) -0.5672(3) -0.8741(2) 0.0250(10) Uani 1 1 d . . . . .
C44" C -0.1033(3) -0.9434(3) -0.7830(2) 0.0272(12) Uani 1 1 d . . . . .
H44A H -0.129771 -0.919658 -0.752641 0.033 Uiso 1 1 calc R U . . .
H44B H -0.055266 -0.931734 -0.795632 0.033 Uiso 1 1 calc R U . . .
C45" C -0.0872(4) -1.0126(3) -0.7715(3) 0.0379(15) Uani 1 1 d . . . . .
H45A H -0.043802 -1.034783 -0.795793 0.057 Uiso 1 1 calc R U . . .
H45B H -0.131437 -1.027506 -0.772644 0.057 Uiso 1 1 calc R U . . .
H45C H -0.076248 -1.019789 -0.738548 0.057 Uiso 1 1 calc R U . . .
C46" C -0.2304(4) -0.1573(3) -0.8402(2) 0.0304(12) Uani 1 1 d . . . . .
C47" C -0.1980(4) -0.1634(3) -0.8891(2) 0.0292(11) Uani 1 1 d . . . . .
C48" C -0.1203(4) -0.1767(3) -0.9056(2) 0.0276(11) Uani 1 1 d . . . . .
C49" C -0.0731(4) -0.1843(3) -0.8702(2) 0.0254(10) Uani 1 1 d . . . . .
C50" C -0.1087(4) -0.1819(3) -0.8199(2) 0.0295(11) Uani 1 1 d . . . . .
C51" C -0.1863(4) -0.1686(3) -0.8046(2) 0.0286(11) Uani 1 1 d . . . . .
C52" C -0.3155(4) -0.1397(3) -0.8234(3) 0.0331(12) Uani 1 1 d . . . . .
H52A H -0.337398 -0.114969 -0.849591 0.040 Uiso 1 1 calc R U . . .
H52B H -0.329200 -0.113382 -0.793913 0.040 Uiso 1 1 calc R U . . .
C56" C -0.4636(4) -0.3462(3) -0.7837(3) 0.0336(13) Uani 1 1 d . . . . .
C57" C -0.5390(3) -0.3250(3) -0.7630(2) 0.0294(12) Uani 1 1 d . . . . .
H57" H -0.569408 -0.353382 -0.754257 0.035 Uiso 1 1 calc R U . . .
C58" C -0.5714(4) -0.2626(3) -0.7546(3) 0.0361(13) Uani 1 1 d . . . . .
H58" H -0.620213 -0.248360 -0.734517 0.043 Uiso 0.479(7) 1 calc R U P A 1
H58A H -0.624562 -0.248350 -0.750038 0.043 Uiso 0.521(7) 1 calc R U P A 2
C60" C -0.4332(4) -0.4141(3) -0.7924(3) 0.0355(14) Uani 1 1 d . . . . .
C61" C -0.3313(4) -0.5044(3) -0.8138(2) 0.0311(12) Uani 1 1 d . . . . .
H61A H -0.358344 -0.515972 -0.837038 0.037 Uiso 1 1 calc R U . . .
H61B H -0.343363 -0.526497 -0.782551 0.037 Uiso 1 1 calc R U . . .
C62" C -0.2471(3) -0.5248(3) -0.8348(2) 0.0250(11) Uani 1 1 d . . . . .
C63" C -0.2479(4) -0.1483(3) -0.9278(3) 0.0335(13) Uani 1 1 d . . . . .
H63A H -0.221822 -0.172750 -0.957896 0.040 Uiso 1 1 calc R U . . .
H63B H -0.295910 -0.159757 -0.914679 0.040 Uiso 1 1 calc R U . . .
C64" C -0.2645(5) -0.0794(3) -0.9409(3) 0.0395(17) Uani 1 1 d . . . . .
H64A H -0.294533 -0.071305 -0.966296 0.059 Uiso 1 1 calc R U . . .
H64B H -0.216954 -0.067784 -0.953347 0.059 Uiso 1 1 calc R U . . .
H64C H -0.292638 -0.055199 -0.911538 0.059 Uiso 1 1 calc R U . . .
C65" C -0.0847(4) -0.1749(3) -0.9595(2) 0.0308(12) Uani 1 1 d . . . . .
H65A H -0.036793 -0.162799 -0.963058 0.037 Uiso 1 1 calc R U . . .
H65B H -0.118578 -0.142673 -0.975611 0.037 Uiso 1 1 calc R U . . .
C66" C -0.0147(4) -0.2875(3) -0.9675(2) 0.0297(12) Uani 1 1 d . . . . .
H66A H -0.039029 -0.299286 -0.934403 0.036 Uiso 1 1 calc R U . . .
H66B H 0.029859 -0.273517 -0.964280 0.036 Uiso 1 1 calc R U . . .
C67" C 0.0114(4) -0.3440(3) -1.0013(2) 0.0296(12) Uani 1 1 d . . . . .
C68" C -0.0156(4) -0.3963(3) -0.9903(2) 0.0276(12) Uani 1 1 d . . . . .
H68" H -0.053004 -0.396582 -0.961208 0.033 Uiso 1 1 calc R U . . .
C69" C 0.0085(3) -0.4456(3) -1.0185(2) 0.0262(11) Uani 1 1 d . . . . .
C70" C 0.0674(4) -0.4463(3) -1.0624(3) 0.0360(15) Uani 1 1 d . . . . .
H70" H 0.086601 -0.482058 -1.082484 0.043 Uiso 1 1 calc R U . . .
C71" C 0.0951(4) -0.3956(3) -1.0749(3) 0.0401(16) Uani 1 1 d . . . . .
H71" H 0.132780 -0.395741 -1.103914 0.048 Uiso 1 1 calc R U . . .
C72" C 0.0680(4) -0.3442(4) -1.0452(3) 0.0427(17) Uani 1 1 d . . . . .
H72" H 0.086894 -0.308896 -1.053866 0.051 Uiso 1 1 calc R U . . .
C73" C -0.0168(4) -0.5026(3) -1.0073(2) 0.0267(11) Uani 1 1 d . . . . .
C74" C -0.1141(4) -0.5533(3) -0.9622(2) 0.0275(12) Uani 1 1 d . . . . .
H74A H -0.073826 -0.591675 -0.970137 0.033 Uiso 1 1 calc R U . . .
H74B H -0.155169 -0.554465 -0.978726 0.033 Uiso 1 1 calc R U . . .
C75" C -0.1446(4) -0.5481(3) -0.9057(2) 0.0279(11) Uani 1 1 d . . . . .
C76" C 0.0097(4) -0.1856(3) -0.8862(2) 0.0293(12) Uani 1 1 d . . . . .
H76A H 0.030660 -0.207525 -0.918005 0.035 Uiso 1 1 calc R U . . .
H76B H 0.037007 -0.208708 -0.861643 0.035 Uiso 1 1 calc R U . . .
C77" C 0.0226(4) -0.1205(3) -0.8919(3) 0.0406(17) Uani 1 1 d . . . . .
H77A H -0.005610 -0.097049 -0.915479 0.061 Uiso 1 1 calc R U . . .
H77B H 0.076457 -0.123331 -0.903933 0.061 Uiso 1 1 calc R U . . .
H77C H 0.005204 -0.099686 -0.860004 0.061 Uiso 1 1 calc R U . . .
C78" C -0.0625(4) -0.1891(3) -0.7815(2) 0.0295(12) Uani 1 1 d . . . . .
H78A H -0.089708 -0.159966 -0.754302 0.035 Uiso 1 1 calc R U . . .
H78B H -0.014198 -0.178580 -0.795983 0.035 Uiso 1 1 calc R U . . .
C79" C 0.0029(4) -0.3010(3) -0.7957(2) 0.0360(13) Uani 1 1 d . . . . .
H79A H 0.046116 -0.285532 -0.813697 0.043 Uiso 1 1 calc R U . . .
H79B H -0.025247 -0.308521 -0.819903 0.043 Uiso 1 1 calc R U . . .
C80" C 0.0318(4) -0.3616(3) -0.7694(2) 0.0335(12) Uani 1 1 d . . . . .
C81" C 0.0010(4) -0.4112(3) -0.7709(3) 0.0375(14) Uani 1 1 d . . . . .
H81" H -0.038343 -0.407689 -0.788064 0.045 Uiso 1 1 calc R U . . .
C82" C 0.0287(4) -0.4675(3) -0.7466(2) 0.0311(12) Uani 1 1 d . . . . .
C83" C 0.0888(4) -0.4723(3) -0.7222(3) 0.0335(14) Uani 1 1 d . . . . .
H83" H 0.111223 -0.510077 -0.708224 0.040 Uiso 1 1 calc R U . . .
C84" C 0.1138(4) -0.4195(3) -0.7196(2) 0.0298(12) Uani 1 1 d . . . . .
H84" H 0.150077 -0.420763 -0.700375 0.036 Uiso 1 1 calc R U . . .
C85" C 0.0881(4) -0.3661(3) -0.7436(3) 0.0419(16) Uani 1 1 d . . . . .
H85" H 0.108951 -0.332036 -0.742618 0.050 Uiso 1 1 calc R U . . .
C86" C 0.0031(4) -0.5241(3) -0.7486(2) 0.0284(12) Uani 1 1 d . . . . .
C87" C -0.0630(4) -0.5797(3) -0.7917(2) 0.0286(12) Uani 1 1 d . . . . .
H87A H -0.020874 -0.614386 -0.806429 0.034 Uiso 1 1 calc R U . . .
H87B H -0.087528 -0.593014 -0.759094 0.034 Uiso 1 1 calc R U . . .
C88" C -0.1171(4) -0.5628(3) -0.8232(2) 0.0280(11) Uani 1 1 d . . . . .
C89" C -0.2242(4) -0.1659(3) -0.7497(2) 0.0340(13) Uani 1 1 d . . . . .
H89A H -0.190576 -0.194899 -0.731292 0.041 Uiso 1 1 calc R U . . .
H89B H -0.271612 -0.179016 -0.745181 0.041 Uiso 1 1 calc R U . . .
C90" C -0.2422(4) -0.0991(3) -0.7281(3) 0.0388(16) Uani 1 1 d . . . . .
H90A H -0.278828 -0.070902 -0.744280 0.058 Uiso 1 1 calc R U . . .
H90B H -0.195711 -0.085177 -0.733861 0.058 Uiso 1 1 calc R U . . .
H90C H -0.263137 -0.099751 -0.692650 0.058 Uiso 1 1 calc R U . . .
C53" C -0.4083(7) -0.1985(6) -0.8371(5) 0.0362(14) Uani 0.521(7) 1 d . . P A 1
H53A H -0.384845 -0.213091 -0.871135 0.043 Uiso 0.521(7) 1 calc R U P A 1
H53B H -0.443715 -0.157643 -0.838381 0.043 Uiso 0.521(7) 1 calc R U P A 1
C54" C -0.4503(7) -0.2454(6) -0.8075(6) 0.0330(15) Uani 0.479(7) 1 d . . P A 1
C55" C -0.4223(8) -0.3052(7) -0.8077(6) 0.0333(17) Uani 0.479(7) 1 d . . P A 1
H55" H -0.371868 -0.321523 -0.824739 0.040 Uiso 0.479(7) 1 calc R U P A 1
C59" C -0.5279(8) -0.2202(7) -0.7777(6) 0.0338(18) Uani 0.479(7) 1 d . . P A 1
H59" H -0.548396 -0.177099 -0.773946 0.041 Uiso 0.479(7) 1 calc R U P A 1
C54B C -0.4523(7) -0.2402(6) -0.7728(5) 0.0330(15) Uani 0.521(7) 1 d . . P A 2
C53B C -0.4136(8) -0.1927(7) -0.7730(6) 0.0362(14) Uani 0.479(7) 1 d . . P A 2
H53C H -0.450017 -0.152322 -0.774381 0.043 Uiso 0.479(7) 1 calc R U P A 2
H53D H -0.397160 -0.194608 -0.741512 0.043 Uiso 0.479(7) 1 calc R U P A 2
C55B C -0.4204(8) -0.3012(6) -0.7809(6) 0.0333(17) Uani 0.521(7) 1 d . . P A 2
H55B H -0.367255 -0.315519 -0.784906 0.040 Uiso 0.521(7) 1 calc R U P A 2
C59B C -0.5344(7) -0.2242(7) -0.7528(6) 0.0338(18) Uani 0.521(7) 1 d . . P A 2
H59B H -0.559058 -0.184821 -0.738666 0.041 Uiso 0.521(7) 1 calc R U P A 2
P1D P -0.15311(10) -0.75545(8) -0.86753(6) 0.0296(4) Uani 1 1 d . . . . .
P2D P -0.11930(9) -0.76712(8) -0.77079(6) 0.0282(4) Uani 1 1 d . . . . .
P3D P 0.03913(10) -0.83406(8) -0.77230(6) 0.0302(4) Uani 1 1 d . . . . .
O1D O -0.1268(3) -0.6930(2) -0.86925(17) 0.0323(10) Uani 1 1 d . . . . .
H1D H -0.148198 -0.673141 -0.843211 0.049 Uiso 1 1 calc R U . . .
O2D O -0.2366(3) -0.7432(2) -0.85656(17) 0.0350(10) Uani 1 1 d . . . . .
O3D O -0.1095(3) -0.7917(2) -0.91400(16) 0.0341(10) Uani 1 1 d . . . . .
O4D O -0.1218(3) -0.7930(2) -0.82333(16) 0.0337(9) Uani 1 1 d . . . . .
O5D O -0.1506(3) -0.6992(2) -0.77039(17) 0.0336(10) Uani 1 1 d . . . . .
O6D O -0.1503(2) -0.8064(2) -0.73092(16) 0.0295(9) Uani 1 1 d . . . . .
O7D O -0.0322(3) -0.7769(2) -0.77710(17) 0.0341(9) Uani 1 1 d . . . . .
O8D O 0.0552(3) -0.8782(2) -0.81414(17) 0.0379(10) Uani 1 1 d . . . . .
O9D O 0.0274(2) -0.8588(2) -0.72092(15) 0.0299(9) Uani 1 1 d . . . . .
O10D O 0.1040(2) -0.7978(2) -0.78173(16) 0.0332(9) Uani 1 1 d . . . . .
O11D O 0.2147(3) -0.7256(2) -0.78185(17) 0.0389(10) Uani 1 1 d . . . . .
O12D O 0.1251(3) -0.7020(2) -0.65265(16) 0.0371(11) Uani 1 1 d . . . . .
H12I H 0.120275 -0.738234 -0.650057 0.056 Uiso 1 1 calc R U . . .
O13D O 0.2794(3) -0.7198(2) -0.69206(17) 0.0384(10) Uani 1 1 d . . . . .
H13F H 0.293018 -0.702977 -0.670722 0.058 Uiso 1 1 calc R U . . .
N1D N 0.2235(3) -0.6242(3) -0.7941(2) 0.0350(11) Uani 1 1 d . . . . .
N2D N 0.1708(3) -0.5574(3) -0.8470(2) 0.0403(12) Uani 1 1 d . . . . .
N3D N 0.2925(3) -0.5604(3) -0.7645(2) 0.0380(12) Uani 1 1 d . . . . .
N4D N 0.2751(3) -0.4606(3) -0.8018(2) 0.0412(13) Uani 1 1 d . . . . .
H4D H 0.286941 -0.425006 -0.804689 0.049 Uiso 1 1 calc R U . . .
N5D N 0.1963(4) -0.4280(3) -0.8601(2) 0.0465(14) Uani 1 1 d . . . . .
H5DA H 0.207669 -0.392264 -0.862718 0.056 Uiso 1 1 calc R U . . .
H5DB H 0.165569 -0.435458 -0.877289 0.056 Uiso 1 1 calc R U . . .
C1D C 0.0923(4) -0.7443(3) -0.7512(3) 0.0384(14) Uani 1 1 d . . . . .
H1DA H 0.054316 -0.746743 -0.720731 0.046 Uiso 1 1 calc R U . . .
H1DB H 0.072542 -0.706509 -0.769054 0.046 Uiso 1 1 calc R U . . .
C2D C 0.1638(4) -0.7408(3) -0.7380(2) 0.0343(12) Uani 1 1 d . . . . .
H2D H 0.188032 -0.780994 -0.724136 0.041 Uiso 1 1 calc R U . . .
C3D C 0.1521(4) -0.6892(3) -0.7020(2) 0.0333(11) Uani 1 1 d . . . . .
H3D H 0.115250 -0.652465 -0.711869 0.040 Uiso 1 1 calc R U . . .
C4D C 0.2306(4) -0.6758(3) -0.7142(2) 0.0365(11) Uani 1 1 d . . . . .
H4DA H 0.227882 -0.633371 -0.703741 0.044 Uiso 1 1 calc R U . . .
C5D C 0.2494(4) -0.6813(3) -0.7689(2) 0.0372(11) Uani 1 1 d . . . . .
H5D H 0.305274 -0.696208 -0.780201 0.045 Uiso 1 1 calc R U . . .
C6D C 0.2471(4) -0.5707(3) -0.7921(2) 0.0335(12) Uani 1 1 d . . . . .
C7D C 0.2138(4) -0.5320(4) -0.8256(3) 0.0420(14) Uani 1 1 d . . . . .
C8D C 0.2265(4) -0.4724(4) -0.8290(3) 0.0437(15) Uani 1 1 d . . . . .
C9D C 0.1802(4) -0.6124(3) -0.8282(2) 0.0376(13) Uani 1 1 d . . . . .
H9D H 0.158213 -0.642256 -0.837714 0.045 Uiso 1 1 calc R U . . .
C10D C 0.3025(4) -0.5015(3) -0.7726(3) 0.0412(15) Uani 1 1 d . . . . .
H10F H 0.333618 -0.490071 -0.754140 0.049 Uiso 1 1 calc R U . . .
P1E P -0.19767(10) -0.32988(8) -0.84728(6) 0.0313(4) Uani 1 1 d . . . . .
P2E P -0.22222(9) -0.32763(8) -0.94536(7) 0.0313(4) Uani 1 1 d . . . . .
P3E P -0.37303(12) -0.27632(11) -0.96727(8) 0.0256(4) Uani 0.721(3) 1 d . . P B 1
P3F P -0.3856(3) -0.2536(3) -0.9357(2) 0.0256(4) Uani 0.279(3) 1 d . . P B 2
O1E O -0.2162(3) -0.3959(2) -0.84142(17) 0.0315(10) Uani 1 1 d . . . . .
H1E H -0.209344 -0.411130 -0.869357 0.047 Uiso 1 1 calc R U . . .
O2E O -0.2416(2) -0.2943(2) -0.80268(17) 0.0330(10) Uani 1 1 d . . . . .
O3E O -0.1153(3) -0.3361(2) -0.86375(17) 0.0335(10) Uani 1 1 d . . . . .
O4E O -0.2415(3) -0.2987(2) -0.89200(17) 0.0337(9) Uani 1 1 d . . . . .
O5E O -0.1854(3) -0.3946(2) -0.94121(17) 0.0333(10) Uani 1 1 d . . . . .
O6E O -0.1849(3) -0.2885(2) -0.98205(17) 0.0357(10) Uani 1 1 d . . . . .
O11E O -0.5309(3) -0.4030(2) -0.93802(19) 0.0471(11) Uani 1 1 d . . . . .
O12E O -0.6562(3) -0.2832(3) -0.9062(2) 0.0568(14) Uani 1 1 d . . . . .
H12E H -0.661239 -0.304193 -0.928570 0.085 Uiso 1 1 calc R U . . .
O13E O -0.6778(3) -0.3600(3) -0.8301(2) 0.0521(13) Uani 1 1 d . . . . .
H13E H -0.702557 -0.324863 -0.836652 0.078 Uiso 1 1 calc R U . . .
O7E O -0.2994(4) -0.3264(3) -0.9596(2) 0.0300(10) Uani 0.721(3) 1 d . . P B 1
O8E O -0.3933(3) -0.2950(3) -1.0130(2) 0.0266(10) Uani 0.721(3) 1 d . . P B 1
O9E O -0.3626(4) -0.2134(3) -0.9633(2) 0.0314(11) Uani 0.721(3) 1 d . . P B 1
O10E O -0.4305(4) -0.2871(3) -0.9182(2) 0.0324(11) Uani 0.721(3) 1 d . . P B 1
O7F O -0.3199(10) -0.3124(8) -0.9402(7) 0.0300(10) Uani 0.279(3) 1 d . . P B 2
O8F O -0.3744(11) -0.2147(9) -0.9816(7) 0.0314(11) Uani 0.279(3) 1 d . . P B 2
O9F O -0.4013(8) -0.2220(7) -0.8937(5) 0.0266(10) Uani 0.279(3) 1 d . . P B 2
O10F O -0.4485(10) -0.2838(9) -0.9345(7) 0.0324(11) Uani 0.279(3) 1 d . . P B 2
N1E N -0.5850(3) -0.4766(3) -0.8948(2) 0.0472(12) Uani 1 1 d . . . . .
N2E N -0.5504(4) -0.5716(3) -0.8583(3) 0.0601(16) Uani 1 1 d . . . . .
N3E N -0.6585(4) -0.5010(3) -0.9498(3) 0.0550(15) Uani 1 1 d . . . . .
N4E N -0.6634(4) -0.6068(4) -0.9417(3) 0.0626(16) Uani 1 1 d . . . . .
H4E H -0.679449 -0.635736 -0.952616 0.075 Uiso 1 1 calc R U . . .
N5E N -0.6074(4) -0.6768(3) -0.8864(3) 0.0636(17) Uani 1 1 d . . . . .
H5EA H -0.580795 -0.685992 -0.863488 0.076 Uiso 1 1 calc R U . . .
H5EB H -0.625255 -0.704877 -0.896901 0.076 Uiso 1 1 calc R U . . .
C1F C -0.4512(4) -0.3465(3) -0.9176(3) 0.0422(14) Uani 1 1 d . . . . .
H1FA H -0.451794 -0.364835 -0.884374 0.051 Uiso 0.721(3) 1 calc R U P B 1
H1FB H -0.411543 -0.374773 -0.941111 0.051 Uiso 0.721(3) 1 calc R U P B 1
H1FC H -0.452553 -0.352193 -0.881920 0.051 Uiso 0.279(3) 1 calc R U P B 2
H1FD H -0.409840 -0.378554 -0.936598 0.051 Uiso 0.279(3) 1 calc R U P B 2
C2E C -0.5251(4) -0.3421(4) -0.9300(3) 0.0451(13) Uani 1 1 d . . . . .
H2E H -0.528591 -0.317196 -0.960711 0.054 Uiso 1 1 calc R U . . .
C3E C -0.5914(4) -0.3135(4) -0.8889(3) 0.0476(13) Uani 1 1 d . . . . .
H3E H -0.577378 -0.286298 -0.867424 0.057 Uiso 1 1 calc R U . . .
C4E C -0.6068(4) -0.3730(4) -0.8611(3) 0.0462(13) Uani 1 1 d . . . . .
H4EA H -0.567459 -0.390136 -0.841538 0.055 Uiso 1 1 calc R U . . .
C5E C -0.5952(4) -0.4155(4) -0.9053(3) 0.0493(14) Uani 1 1 d . . . . .
H5E H -0.639617 -0.401718 -0.921092 0.059 Uiso 1 1 calc R U . . .
C6E C -0.6158(4) -0.5155(4) -0.9137(3) 0.0473(13) Uani 1 1 d . . . . .
C7E C -0.5955(4) -0.5741(4) -0.8917(3) 0.0491(14) Uani 1 1 d . . . . .
C8E C -0.6205(5) -0.6202(4) -0.9053(3) 0.0550(15) Uani 1 1 d . . . . .
C9E C -0.5439(4) -0.5128(4) -0.8619(3) 0.0480(15) Uani 1 1 d . . . . .
H9E H -0.514674 -0.497496 -0.844165 0.058 Uiso 1 1 calc R U . . .
C10E C -0.6792(5) -0.5512(5) -0.9589(4) 0.065(2) Uani 1 1 d . . . . .
H10E H -0.710961 -0.544980 -0.981890 0.078 Uiso 1 1 calc R U . . .
O1S O -0.1684(3) -0.3038(2) -0.7231(2) 0.0511(14) Uani 1 1 d G . . . .
H1SA H -0.193658 -0.312901 -0.742102 0.077 Uiso 1 1 d G U . . .
H1SB H -0.160795 -0.334857 -0.704323 0.077 Uiso 1 1 d G U . . .
O2S O -0.1353(4) -0.4156(3) -0.6708(2) 0.0597(16) Uani 1 1 d G . . . .
H2SA H -0.150996 -0.438058 -0.647337 0.090 Uiso 1 1 d G U . . .
H2SB H -0.115042 -0.392950 -0.657706 0.090 Uiso 1 1 d G U . . .
O3S O -0.4022(4) -0.4238(3) -0.5119(2) 0.0610(16) Uani 1 1 d G . . . .
H3SA H -0.412897 -0.386862 -0.502114 0.092 Uiso 1 1 d G U . . .
H3SB H -0.441603 -0.436109 -0.499455 0.092 Uiso 1 1 d G U . . .
O4S O -0.4883(3) -0.1800(3) -0.2396(2) 0.0630(16) Uani 1 1 d G . . . .
H4SA H -0.496754 -0.200371 -0.213206 0.094 Uiso 1 1 d G U . . .
H4SB H -0.517674 -0.187195 -0.256459 0.094 Uiso 1 1 d G U . . .
O5S O -0.1319(4) -0.0838(3) -0.3373(2) 0.0658(17) Uani 1 1 d G . . . .
H5SA H -0.158745 -0.108340 -0.339132 0.099 Uiso 1 1 d G U . . .
H5SB H -0.141034 -0.075435 -0.306849 0.099 Uiso 1 1 d G U . . .
O6S O -0.1635(3) 0.0300(2) -0.38514(19) 0.0426(12) Uani 1 1 d . . . . .
H6SA H -0.185330 0.028101 -0.410980 0.064 Uiso 1 1 d . U . . .
H6SB H -0.166090 0.003800 -0.369050 0.064 Uiso 1 1 d . U . . .
O7S O -0.3951(4) -0.0884(3) -0.1768(2) 0.0718(19) Uani 1 1 d G . . . .
H7SA H -0.420426 -0.051006 -0.175016 0.108 Uiso 1 1 d G U . . .
H7SB H -0.420948 -0.106658 -0.154832 0.108 Uiso 1 1 d G U . . .
O8S O -0.3244(3) 0.0392(2) -0.17140(18) 0.0422(12) Uani 1 1 d G . . . .
H8SA H -0.305147 0.001233 -0.177413 0.063 Uiso 1 1 d G U . . .
H8SB H -0.370860 0.044410 -0.171154 0.063 Uiso 1 1 d G U . . .
O9S O -0.0219(3) 0.2075(2) -0.20294(17) 0.0428(12) Uani 1 1 d . . . . .
H9SA H -0.036810 0.245240 -0.209460 0.064 Uiso 1 1 d . U . . .
H9SB H 0.016080 0.192350 -0.221551 0.064 Uiso 1 1 d . U . . .
O10S O 0.0448(3) 0.3319(2) -0.19738(17) 0.0400(11) Uani 1 1 d . . . . .
H10G H -0.000431 0.329850 -0.202391 0.060 Uiso 1 1 d . U . . .
H10H H 0.070380 0.325041 -0.227700 0.060 Uiso 1 1 d . U . . .
O11S O 0.1571(4) 0.3818(3) -0.1343(2) 0.0669(17) Uani 1 1 d . . . . .
H11G H 0.190701 0.378981 -0.119160 0.100 Uiso 1 1 d . U . . .
H11H H 0.147500 0.422900 -0.142540 0.100 Uiso 1 1 d . U . . .
O12S O -0.2134(5) 0.3305(4) -0.0386(3) 0.091(2) Uani 1 1 d G . . . .
H12J H -0.183371 0.353830 -0.045399 0.136 Uiso 1 1 d G U . . .
H12K H -0.215808 0.318492 -0.066343 0.136 Uiso 1 1 d G U . . .
O13S O -0.0215(3) -0.4519(2) -0.87320(17) 0.0374(11) Uani 1 1 d G . . . .
H13G H -0.041231 -0.417479 -0.885010 0.056 Uiso 1 1 d G U . . .
H13H H -0.040888 -0.477310 -0.883716 0.056 Uiso 1 1 d G U . . .
O14S O -0.3315(3) -0.6295(2) -0.83446(19) 0.0430(12) Uani 1 1 d G . . . .
H14A H -0.305807 -0.665900 -0.842229 0.065 Uiso 1 1 d G U . . .
H14B H -0.374539 -0.633558 -0.819545 0.065 Uiso 1 1 d G U . . .
O15S O -0.1778(3) -0.7838(3) -0.99257(19) 0.0467(13) Uani 1 1 d G . . . .
H15A H -0.188365 -0.774109 -0.962357 0.070 Uiso 1 1 d G U . . .
H15B H -0.146262 -0.763551 -1.006046 0.070 Uiso 1 1 d G U . . .

loop_
_atom_site_aniso_label
_atom_site_aniso_U_11
_atom_site_aniso_U_22
_atom_site_aniso_U_33
_atom_site_aniso_U_23
_atom_site_aniso_U_13
_atom_site_aniso_U_12
O1X 0.033(2) 0.0239(17) 0.028(2) -0.0008(15) -0.0039(17) -0.0109(15)
O2X 0.060(3) 0.041(2) 0.055(3) 0.009(2) -0.033(2) -0.021(2)
O3X 0.037(2) 0.028(2) 0.055(3) -0.007(2) 0.002(2) -0.0101(17)
O4X 0.035(2) 0.039(2) 0.061(3) 0.003(2) -0.009(2) -0.0166(19)
O5X 0.033(2) 0.0244(18) 0.032(2) -0.0058(15) -0.0081(17) -0.0022(15)
O6X 0.035(3) 0.051(2) 0.042(2) 0.0055(19) -0.014(2) -0.012(2)
N1X 0.027(2) 0.0245(19) 0.022(2) -0.0019(15) -0.0043(18) -0.0078(16)
N2X 0.036(2) 0.017(2) 0.031(2) 0.0011(17) -0.0057(17) -0.0073(16)
N3X 0.046(3) 0.025(2) 0.040(3) 0.0015(18) -0.016(2) -0.0086(18)
N4X 0.047(3) 0.036(3) 0.035(2) 0.0029(19) -0.015(2) -0.021(2)
N5X 0.037(2) 0.021(2) 0.028(2) -0.0005(18) 0.0012(19) -0.0101(18)
N6X 0.0339(19) 0.0192(19) 0.033(3) -0.0002(16) -0.0009(17) -0.0103(14)
N7 0.032(2) 0.023(2) 0.028(2) 0.0000(18) -0.0050(18) -0.0080(18)
N8 0.0299(18) 0.032(2) 0.034(3) 0.0010(18) -0.0099(17) -0.0139(14)
N9 0.024(2) 0.0252(19) 0.025(2) -0.0014(15) -0.0074(18) -0.0096(16)
N10 0.0326(19) 0.025(2) 0.020(2) -0.0044(16) -0.0062(16) -0.0058(16)
N11 0.032(2) 0.033(2) 0.033(2) -0.0005(17) -0.0058(19) -0.0114(17)
N12 0.041(3) 0.028(2) 0.036(2) -0.0006(19) -0.017(2) -0.007(2)
C1A 0.029(2) 0.0235(19) 0.028(2) -0.0047(16) -0.0049(19) -0.0066(16)
C1C 0.029(3) 0.024(2) 0.039(3) -0.0042(19) 0.000(2) -0.0043(19)
C1X 0.0359(19) 0.023(3) 0.0191(17) 0.0002(15) -0.0031(13) -0.0108(16)
C2X 0.043(2) 0.023(3) 0.0246(18) -0.0002(16) -0.0105(14) -0.0120(18)
C3X 0.046(2) 0.021(3) 0.0226(18) -0.0005(16) -0.0077(14) -0.0084(17)
C4X 0.047(2) 0.038(3) 0.0228(19) -0.0023(17) -0.0061(14) -0.0116(18)
C5X 0.043(2) 0.022(3) 0.0208(17) -0.0021(16) -0.0030(14) -0.0135(17)
C6X 0.0364(19) 0.024(3) 0.0210(17) -0.0039(15) -0.0039(13) -0.0111(16)
C7X 0.030(3) 0.026(2) 0.0207(19) -0.0018(15) -0.0044(17) -0.0077(19)
C8X 0.033(3) 0.0234(19) 0.030(2) -0.0013(16) -0.012(2) -0.0058(17)
C9X 0.026(2) 0.0250(19) 0.034(2) -0.0056(16) -0.0097(18) -0.0055(16)
C11 0.026(2) 0.0233(19) 0.024(2) -0.0044(16) -0.0097(19) -0.0046(17)
C12 0.033(2) 0.022(2) 0.032(2) -0.0040(18) -0.001(2) -0.0047(19)
C14 0.037(3) 0.021(2) 0.039(2) -0.0064(19) -0.002(2) -0.0054(19)
C15 0.036(2) 0.0268(18) 0.027(3) -0.0034(16) -0.0063(18) -0.0107(15)
C16 0.043(3) 0.016(2) 0.0294(19) -0.0011(16) -0.0064(17) -0.009(2)
C17 0.0372(18) 0.018(3) 0.0277(18) -0.0006(15) -0.0074(13) -0.0089(16)
C18 0.044(2) 0.029(3) 0.030(3) -0.002(2) -0.0102(19) -0.0120(19)
C19 0.051(4) 0.032(3) 0.054(4) 0.002(3) -0.018(3) -0.018(3)
C20 0.054(3) 0.024(2) 0.028(3) -0.0028(18) -0.015(2) -0.006(2)
C21 0.042(3) 0.029(2) 0.033(3) -0.0023(18) -0.014(2) -0.0084(18)
C22 0.038(3) 0.0307(19) 0.033(3) -0.0011(17) -0.017(2) -0.0114(17)
C23 0.043(3) 0.0288(19) 0.054(4) -0.0012(18) -0.030(3) -0.0105(17)
C24 0.031(2) 0.0312(19) 0.033(3) -0.0016(17) -0.011(2) -0.0069(16)
C25 0.038(3) 0.033(2) 0.035(3) 0.004(2) -0.016(2) -0.011(2)
C26 0.050(3) 0.034(2) 0.061(4) 0.006(2) -0.034(3) -0.014(2)
C27 0.052(3) 0.032(2) 0.061(4) 0.004(2) -0.037(3) -0.016(2)
C28 0.018(2) 0.030(2) 0.022(2) -0.0081(15) 0.0049(18) -0.0037(17)
C29 0.038(3) 0.030(3) 0.030(3) 0.001(2) -0.010(2) -0.012(2)
C30 0.0360(18) 0.019(3) 0.0277(18) 0.0021(15) -0.0084(13) -0.0140(16)
C31 0.054(4) 0.034(3) 0.025(2) -0.0031(18) -0.001(2) -0.016(3)
C32 0.059(4) 0.035(3) 0.023(3) -0.002(2) 0.000(3) -0.016(3)
C33 0.044(2) 0.029(3) 0.027(3) 0.000(2) -0.0008(18) -0.0158(18)
C34 0.040(2) 0.026(3) 0.026(3) -0.005(2) 0.003(2) -0.011(2)
C35 0.040(2) 0.026(2) 0.033(3) -0.0009(18) -0.0013(19) -0.0096(16)
C36 0.037(2) 0.0260(19) 0.024(3) 0.0010(17) -0.004(2) -0.0083(16)
C37 0.036(2) 0.0277(18) 0.033(3) -0.0011(16) -0.0042(19) -0.0089(14)
C38 0.037(2) 0.035(2) 0.047(4) 0.001(2) -0.006(2) -0.0091(16)
C39 0.038(2) 0.036(2) 0.063(5) -0.002(2) -0.006(2) -0.0096(18)
C40 0.039(2) 0.032(2) 0.030(3) 0.001(2) -0.0015(19) -0.0098(17)
C41 0.034(2) 0.0278(18) 0.027(3) -0.0014(16) -0.0073(17) -0.0083(14)
C42 0.037(2) 0.019(2) 0.034(3) -0.0029(18) -0.0074(18) -0.0095(16)
C43 0.0383(19) 0.023(3) 0.0282(18) -0.0017(15) -0.0083(13) -0.0080(16)
C44 0.035(3) 0.029(3) 0.017(2) -0.0060(18) -0.0008(19) -0.008(2)
C45 0.028(3) 0.030(3) 0.033(3) -0.001(2) -0.008(3) -0.008(2)
C46 0.0343(19) 0.021(3) 0.0274(17) 0.0025(15) -0.0063(13) -0.0077(17)
C47 0.0353(18) 0.011(2) 0.0279(18) 0.0028(15) -0.0066(13) -0.0061(16)
C48 0.0347(18) 0.019(3) 0.0263(18) 0.0010(16) -0.0061(13) -0.0089(16)
C49 0.0365(19) 0.014(3) 0.0289(18) 0.0001(15) -0.0065(14) -0.0096(17)
C50 0.0380(19) 0.022(3) 0.0289(18) 0.0018(16) -0.0062(14) -0.0119(17)
C51 0.0369(18) 0.020(3) 0.0271(18) 0.0043(16) -0.0063(14) -0.0126(16)
C52 0.034(2) 0.021(2) 0.025(3) -0.0024(19) -0.0048(17) -0.0076(17)
C53 0.035(2) 0.038(3) 0.031(3) 0.003(2) -0.003(2) -0.012(2)
C54 0.031(2) 0.036(2) 0.027(3) 0.0079(18) -0.0061(18) -0.0095(16)
C55 0.026(2) 0.037(2) 0.032(3) 0.0053(18) -0.006(2) -0.0107(16)
C56 0.028(2) 0.0385(19) 0.037(3) 0.0055(17) -0.0076(19) -0.0119(15)
C57 0.027(2) 0.043(2) 0.035(3) 0.011(2) -0.0080(19) -0.0119(16)
C58 0.033(2) 0.045(2) 0.044(4) 0.009(2) -0.005(2) -0.0087(18)
C59 0.032(2) 0.043(3) 0.027(3) 0.006(2) -0.0037(19) -0.0077(18)
C60 0.0302(19) 0.039(2) 0.053(4) 0.0009(19) -0.0083(19) -0.0136(15)
C61 0.037(2) 0.035(2) 0.036(3) -0.002(2) -0.0103(18) -0.0139(16)
C62 0.0374(19) 0.019(3) 0.0291(17) 0.0018(15) -0.0091(13) -0.0116(16)
C63 0.032(3) 0.028(3) 0.025(2) 0.0034(19) -0.007(2) -0.004(2)
C64 0.046(4) 0.028(3) 0.032(3) 0.006(2) -0.007(3) 0.003(2)
C65 0.036(3) 0.023(2) 0.028(2) -0.0003(16) -0.0065(17) -0.0125(19)
C66 0.029(3) 0.026(2) 0.030(2) -0.0018(17) -0.009(2) -0.0048(17)
C67 0.027(2) 0.0256(19) 0.030(2) -0.0029(16) -0.0037(19) -0.0067(16)
C68 0.032(3) 0.0270(19) 0.032(3) -0.0052(17) -0.002(2) -0.0074(18)
C69 0.031(2) 0.0257(18) 0.028(2) -0.0035(16) -0.001(2) -0.0061(16)
C70 0.042(3) 0.038(3) 0.038(3) -0.008(2) 0.009(3) -0.014(2)
C71 0.042(3) 0.039(3) 0.044(3) -0.006(2) 0.009(3) -0.016(2)
C72 0.042(3) 0.039(3) 0.040(3) -0.005(2) 0.008(2) -0.017(2)
C73 0.032(2) 0.0230(18) 0.017(2) -0.0011(15) -0.0072(16) -0.0049(14)
C74 0.043(3) 0.030(3) 0.024(2) -0.0008(17) -0.0055(17) -0.012(2)
C75 0.0378(18) 0.029(3) 0.0251(18) 0.0017(16) -0.0068(13) -0.0115(16)
C76 0.035(2) 0.023(3) 0.023(3) -0.002(2) -0.0061(18) -0.0112(18)
C77 0.045(4) 0.023(3) 0.054(4) -0.007(2) 0.002(3) -0.015(2)
C78 0.037(3) 0.027(2) 0.031(2) -0.0017(18) -0.008(2) -0.0092(19)
C79 0.038(3) 0.038(2) 0.035(3) -0.0014(18) -0.008(2) -0.0080(18)
C80 0.031(2) 0.037(2) 0.029(3) -0.0055(17) -0.006(2) -0.0062(17)
C81 0.039(3) 0.037(2) 0.050(4) 0.003(2) -0.028(3) -0.0088(19)
C82 0.027(2) 0.036(2) 0.030(3) -0.0035(17) -0.010(2) -0.0023(17)
C83 0.028(3) 0.041(3) 0.038(3) -0.004(2) -0.014(2) -0.003(2)
C84 0.035(3) 0.041(2) 0.036(3) -0.007(2) -0.014(3) -0.005(2)
C85 0.041(3) 0.043(3) 0.043(3) -0.002(2) -0.017(3) -0.011(2)
C86 0.024(3) 0.036(2) 0.030(2) -0.0071(17) -0.006(2) -0.0027(19)
C87 0.039(3) 0.030(3) 0.031(3) 0.000(2) -0.011(2) -0.008(2)
C88 0.0374(18) 0.016(3) 0.0282(17) 0.0005(15) -0.0091(13) -0.0087(16)
C89 0.036(3) 0.031(3) 0.027(2) 0.0028(17) -0.0052(18) -0.018(2)
C90 0.055(4) 0.031(3) 0.032(3) -0.001(2) 0.001(3) -0.017(3)
P1 0.0465(11) 0.0456(11) 0.0295(9) 0.0047(8) -0.0094(8) -0.0124(9)
P2 0.0277(8) 0.0226(8) 0.0281(8) 0.0001(6) -0.0076(6) -0.0080(6)
P3 0.0283(8) 0.0319(9) 0.0348(9) 0.0084(7) -0.0034(7) -0.0074(7)
O1 0.083(3) 0.042(2) 0.038(3) 0.0018(19) -0.003(2) -0.026(2)
O2 0.057(2) 0.096(4) 0.053(3) -0.016(3) -0.0122(18) -0.014(2)
O3 0.056(3) 0.030(2) 0.0298(18) 0.0086(15) -0.0140(16) -0.0058(19)
O4 0.082(3) 0.046(2) 0.0418(17) 0.0080(15) -0.0266(18) -0.033(2)
O5 0.045(2) 0.0278(17) 0.043(3) 0.0000(15) 0.000(2) -0.0101(15)
O6 0.039(2) 0.031(2) 0.0310(18) 0.0027(16) -0.0102(16) -0.0162(18)
O7 0.0352(15) 0.048(2) 0.051(2) 0.0141(18) -0.0052(14) -0.0060(13)
O8 0.040(2) 0.044(2) 0.041(2) 0.0021(17) -0.0059(18) -0.0118(19)
O9 0.025(2) 0.030(2) 0.0331(17) 0.0087(15) -0.0050(14) -0.0077(17)
O10 0.0322(19) 0.030(2) 0.047(2) 0.0052(16) -0.0028(16) -0.0116(16)
O11 0.043(2) 0.033(2) 0.047(2) 0.0083(16) -0.0073(17) -0.0103(17)
O12 0.082(4) 0.073(4) 0.049(2) 0.006(2) -0.002(2) -0.042(3)
O13 0.072(3) 0.051(3) 0.060(3) 0.014(2) -0.016(2) -0.018(2)
N1 0.040(3) 0.0350(19) 0.047(3) 0.0099(17) -0.004(2) -0.0094(17)
N2 0.039(3) 0.036(2) 0.047(3) 0.0077(19) 0.000(2) -0.0046(19)
N3 0.037(3) 0.037(2) 0.066(3) 0.006(2) -0.006(2) -0.010(2)
N4 0.040(3) 0.034(2) 0.063(3) 0.002(2) 0.002(2) -0.006(2)
N5 0.071(4) 0.036(3) 0.083(4) 0.014(3) -0.021(3) -0.011(3)
C1 0.054(3) 0.029(3) 0.053(3) 0.003(2) -0.008(2) -0.013(2)
C2 0.051(3) 0.031(3) 0.047(2) 0.0078(19) -0.0067(19) -0.014(2)
C3 0.065(3) 0.036(3) 0.050(2) 0.004(2) -0.0063(18) -0.019(2)
C4 0.065(3) 0.040(3) 0.046(2) 0.0072(18) -0.0091(18) -0.022(2)
C5 0.048(3) 0.031(2) 0.049(2) 0.0087(17) -0.0118(19) -0.0121(19)
C6 0.032(3) 0.033(2) 0.051(3) 0.0067(19) 0.003(2) -0.0067(19)
C7 0.045(3) 0.035(2) 0.059(3) 0.0086(19) -0.005(3) -0.0082(19)
C8 0.040(3) 0.032(2) 0.059(3) 0.007(2) 0.002(3) -0.0066(19)
C9 0.042(3) 0.039(2) 0.049(3) 0.009(2) -0.005(3) -0.008(2)
C10 0.050(3) 0.040(3) 0.079(4) 0.010(3) -0.013(3) -0.014(2)
P1A 0.0308(8) 0.0272(9) 0.0314(8) -0.0002(7) -0.0055(7) -0.0106(7)
P2A 0.0245(8) 0.0253(8) 0.0332(8) 0.0019(6) -0.0053(6) -0.0077(6)
P3A 0.0300(9) 0.0377(10) 0.0377(9) 0.0043(7) -0.0055(7) -0.0116(7)
O1A 0.029(2) 0.0250(18) 0.041(2) 0.0000(16) -0.0044(19) -0.0082(16)
O2A 0.029(2) 0.030(2) 0.0333(18) -0.0051(15) -0.0002(15) -0.0117(16)
O3A 0.0279(16) 0.032(2) 0.036(2) 0.0008(18) -0.0038(14) -0.0099(14)
O4A 0.034(2) 0.0291(19) 0.0323(15) -0.0023(13) -0.0049(13) -0.0065(15)
O5A 0.030(2) 0.0280(16) 0.033(2) 0.0018(14) -0.0079(17) -0.0078(14)
O6A 0.034(2) 0.028(2) 0.0308(18) -0.0024(15) -0.0071(16) -0.0152(17)
O7A 0.0311(15) 0.0331(19) 0.057(3) 0.0051(16) -0.0138(14) -0.0146(12)
O8A 0.044(3) 0.052(3) 0.043(2) 0.0090(19) -0.0069(18) -0.010(2)
O9A 0.037(3) 0.064(3) 0.047(2) -0.0078(19) -0.0130(18) -0.003(2)
O10A 0.045(2) 0.049(2) 0.100(4) 0.012(2) -0.026(2) -0.0174(19)
O11A 0.041(2) 0.058(2) 0.062(3) -0.0042(19) 0.001(2) -0.0172(19)
O12A 0.040(2) 0.059(3) 0.067(3) 0.005(3) -0.010(2) -0.013(2)
O13A 0.046(2) 0.052(3) 0.061(3) 0.002(2) -0.003(2) -0.012(2)
N1A 0.047(3) 0.060(2) 0.056(3) -0.0052(18) -0.004(2) -0.0198(18)
N2A 0.075(4) 0.059(3) 0.087(5) -0.003(3) -0.037(4) -0.020(2)
N3A 0.039(3) 0.065(3) 0.045(3) -0.009(2) 0.003(2) -0.015(2)
N4A 0.061(3) 0.065(3) 0.066(4) -0.005(2) -0.020(3) -0.021(2)
N5A 0.096(5) 0.067(3) 0.106(6) 0.011(3) -0.057(5) -0.028(3)
C1G 0.035(2) 0.043(3) 0.068(4) 0.005(2) -0.012(2) -0.010(2)
C2A 0.037(2) 0.056(3) 0.052(3) 0.002(2) -0.010(2) -0.0142(19)
C3A 0.041(2) 0.054(2) 0.056(3) 0.000(2) -0.008(2) -0.0124(18)
C4A 0.041(3) 0.056(3) 0.054(2) -0.0001(18) -0.0085(19) -0.014(2)
C5A 0.032(3) 0.060(2) 0.056(3) -0.0037(18) -0.003(2) -0.0174(18)
C6A 0.043(3) 0.061(2) 0.048(3) -0.006(2) 0.000(3) -0.019(2)
C7A 0.061(4) 0.062(2) 0.058(4) -0.003(2) -0.016(3) -0.022(2)
C8A 0.055(4) 0.063(3) 0.058(4) -0.002(2) -0.013(3) -0.022(2)
C9A 0.066(4) 0.060(3) 0.070(4) -0.004(3) -0.022(4) -0.021(2)
C10A 0.048(4) 0.066(3) 0.055(4) -0.006(2) -0.007(3) -0.019(2)
O1X' 0.035(2) 0.0257(17) 0.021(2) 0.0035(14) -0.0081(16) -0.0087(15)
O2X' 0.042(3) 0.033(2) 0.024(2) 0.0019(15) -0.0132(18) -0.0125(18)
O3X' 0.029(2) 0.033(2) 0.041(3) -0.0099(18) 0.0070(18) -0.0132(17)
O4X' 0.027(2) 0.035(2) 0.050(3) -0.006(2) -0.0043(19) -0.0098(17)
O5X' 0.032(2) 0.0263(18) 0.033(2) -0.0055(15) -0.0072(17) -0.0063(15)
O6X' 0.027(2) 0.031(2) 0.039(2) 0.0058(17) -0.0122(18) -0.0097(17)
N1X' 0.032(3) 0.029(2) 0.034(2) -0.0027(17) 0.000(2) -0.0052(17)
N2X' 0.0306(19) 0.018(2) 0.032(2) 0.0077(17) -0.0039(16) -0.0087(16)
N3X' 0.045(3) 0.031(2) 0.039(3) -0.0047(18) -0.011(2) -0.0112(18)
N4X' 0.035(2) 0.019(2) 0.028(2) 0.0004(16) -0.0109(19) -0.0071(18)
N5X' 0.0210(19) 0.025(2) 0.027(2) -0.0010(18) -0.0014(17) -0.0020(17)
N6X' 0.0273(18) 0.0199(19) 0.039(3) -0.0010(17) 0.0016(17) -0.0083(14)
N7' 0.031(2) 0.021(2) 0.027(2) 0.0016(17) -0.0118(17) -0.0083(18)
N8' 0.0275(18) 0.028(2) 0.022(2) 0.0015(16) -0.0042(16) -0.0086(14)
N9' 0.027(2) 0.027(2) 0.021(2) -0.0019(15) -0.0074(17) -0.0106(16)
N10' 0.0262(18) 0.024(2) 0.025(2) -0.0026(16) -0.0069(15) -0.0106(15)
N11' 0.043(3) 0.043(2) 0.035(3) 0.0036(19) -0.024(2) -0.0117(19)
N12' 0.030(2) 0.025(2) 0.031(2) 0.0010(17) -0.0117(19) -0.0070(19)
C1X' 0.0297(19) 0.026(3) 0.0303(18) 0.0007(16) -0.0034(13) -0.0117(17)
C2X' 0.033(2) 0.030(3) 0.0318(18) -0.0016(16) -0.0064(14) -0.0108(19)
C3X' 0.0343(19) 0.026(3) 0.0312(18) -0.0018(16) -0.0064(14) -0.0119(17)
C4X' 0.0344(19) 0.036(3) 0.0264(18) 0.0002(17) -0.0088(14) -0.0129(17)
C5X' 0.0285(18) 0.025(3) 0.0240(17) 0.0010(16) -0.0058(13) -0.0105(17)
C6X' 0.0290(19) 0.029(3) 0.0238(18) -0.0012(16) -0.0055(13) -0.0102(16)
C7X' 0.037(3) 0.025(2) 0.031(2) -0.0006(16) -0.0010(18) -0.007(2)
C8X' 0.034(3) 0.028(2) 0.037(3) -0.0037(17) -0.005(2) -0.0076(17)
C9X' 0.030(2) 0.026(2) 0.036(2) -0.0010(16) -0.003(2) -0.0077(17)
C11' 0.025(2) 0.0263(19) 0.028(2) 0.0045(15) -0.0100(18) -0.0067(16)
C12' 0.033(3) 0.029(2) 0.033(2) 0.0030(18) -0.005(2) -0.012(2)
C13 0.030(3) 0.0268(19) 0.025(2) 0.0040(16) -0.0119(19) -0.0080(17)
C13' 0.036(3) 0.032(2) 0.042(3) -0.004(2) 0.007(2) -0.015(2)
C14' 0.034(3) 0.030(2) 0.040(3) -0.0013(19) 0.001(2) -0.012(2)
C15' 0.032(2) 0.0273(19) 0.027(3) 0.0019(16) -0.0055(18) -0.0107(15)
C16' 0.033(3) 0.021(2) 0.0246(19) 0.0033(16) -0.0070(16) -0.011(2)
C17' 0.0288(17) 0.017(2) 0.0250(17) 0.0020(15) -0.0067(13) -0.0109(15)
C18' 0.030(2) 0.033(3) 0.038(3) -0.005(2) -0.0058(19) -0.0103(19)
C19' 0.051(4) 0.038(3) 0.058(5) -0.002(3) -0.012(4) -0.020(3)
C20' 0.040(3) 0.029(2) 0.036(3) -0.0055(19) -0.011(2) -0.0103(19)
C21' 0.038(3) 0.031(2) 0.038(3) -0.0028(19) -0.015(2) -0.0100(18)
C22' 0.035(2) 0.0282(19) 0.043(3) -0.0023(17) -0.018(2) -0.0116(16)
C23' 0.040(3) 0.0287(19) 0.048(4) -0.0029(17) -0.021(3) -0.0123(17)
C24' 0.033(2) 0.0283(18) 0.030(3) -0.0037(16) -0.008(2) -0.0092(16)
C25' 0.032(2) 0.033(2) 0.030(3) -0.002(2) -0.007(2) -0.0105(18)
C26' 0.039(3) 0.032(2) 0.045(4) 0.003(2) -0.020(3) -0.0103(19)
C27' 0.047(3) 0.030(2) 0.079(5) 0.003(2) -0.040(3) -0.0135(19)
C28' 0.028(3) 0.0254(19) 0.022(2) -0.0042(15) -0.0042(19) -0.0069(17)
C29' 0.031(2) 0.020(2) 0.026(2) 0.0011(18) -0.0074(19) -0.0095(18)
C30' 0.0293(17) 0.019(3) 0.0240(17) -0.0010(15) -0.0060(12) -0.0090(15)
C31' 0.033(3) 0.038(3) 0.026(2) 0.0023(18) -0.0110(18) -0.011(2)
C32' 0.051(4) 0.041(3) 0.025(3) -0.001(2) -0.002(3) -0.020(3)
C33' 0.029(2) 0.029(3) 0.029(3) 0.004(2) -0.0046(17) -0.0093(17)
C34' 0.026(2) 0.028(2) 0.025(3) -0.007(2) 0.0023(19) -0.0069(19)
C35' 0.028(2) 0.030(2) 0.034(3) -0.0060(18) -0.0022(18) -0.0080(16)
C36' 0.028(2) 0.0295(19) 0.030(3) -0.0058(18) 0.000(2) -0.0087(16)
C37' 0.034(2) 0.0287(18) 0.027(3) -0.0037(16) -0.0064(18) -0.0095(14)
C38' 0.035(2) 0.037(2) 0.048(4) -0.005(2) -0.008(2) -0.0096(16)
C39' 0.026(2) 0.038(2) 0.070(5) -0.009(2) -0.004(2) -0.0093(18)
C40' 0.030(2) 0.035(3) 0.054(4) -0.005(2) -0.005(2) -0.0088(17)
C41' 0.0265(18) 0.0288(18) 0.018(3) -0.0022(15) -0.0046(16) -0.0096(14)
C42' 0.0249(19) 0.021(2) 0.035(3) -0.0009(18) -0.0033(17) -0.0101(15)
C43' 0.0257(18) 0.024(3) 0.0285(17) 0.0020(15) -0.0053(13) -0.0104(16)
C44' 0.030(3) 0.040(3) 0.026(2) 0.005(2) -0.008(2) -0.011(2)
C45' 0.048(4) 0.040(3) 0.032(3) 0.007(2) -0.006(3) -0.009(2)
C46' 0.0297(18) 0.022(3) 0.0271(17) 0.0012(15) -0.0101(13) -0.0064(16)
C47' 0.0348(18) 0.016(3) 0.0286(17) 0.0007(15) -0.0111(13) -0.0081(16)
C48' 0.0353(18) 0.014(3) 0.0246(17) 0.0004(15) -0.0121(13) -0.0071(16)
C49' 0.0322(19) 0.014(3) 0.0261(17) 0.0021(15) -0.0127(14) -0.0067(17)
C50' 0.0332(18) 0.029(3) 0.0258(17) 0.0017(16) -0.0119(13) -0.0112(16)
C51' 0.0325(18) 0.013(2) 0.0286(18) 0.0032(15) -0.0125(13) -0.0092(16)
C52' 0.030(2) 0.020(2) 0.023(2) -0.0002(18) -0.0091(16) -0.0058(16)
C53' 0.041(2) 0.034(3) 0.040(3) -0.002(2) -0.003(2) -0.013(2)
C54' 0.039(2) 0.032(2) 0.020(3) 0.0029(18) -0.0084(18) -0.0107(16)
C55' 0.029(2) 0.034(2) 0.030(3) -0.0006(18) -0.006(2) -0.0123(17)
C56' 0.029(2) 0.0352(19) 0.039(3) -0.0050(18) -0.0015(18) -0.0108(15)
C57' 0.028(2) 0.038(2) 0.027(3) -0.0030(19) -0.0037(18) -0.0096(16)
C58' 0.035(2) 0.039(2) 0.032(3) -0.006(2) -0.002(2) -0.0091(17)
C59' 0.040(2) 0.037(2) 0.018(3) 0.003(2) -0.0086(18) -0.0099(17)
C60' 0.0260(18) 0.0354(19) 0.037(3) -0.0035(18) -0.0035(17) -0.0095(14)
C61' 0.030(2) 0.028(2) 0.026(3) 0.0004(18) -0.0051(17) -0.0071(15)
C62' 0.0280(18) 0.016(2) 0.0239(16) -0.0016(14) -0.0051(13) -0.0075(15)
C63' 0.035(3) 0.020(3) 0.028(2) 0.0027(19) -0.013(2) -0.0063(19)
C64' 0.050(4) 0.022(3) 0.029(3) 0.003(2) -0.007(3) -0.002(2)
C65' 0.036(3) 0.027(2) 0.0259(19) -0.0001(16) -0.0126(17) -0.0095(19)
C66' 0.031(3) 0.030(2) 0.032(2) 0.0017(17) -0.008(2) -0.0094(17)
C67' 0.025(2) 0.0294(19) 0.034(2) -0.0009(16) -0.0059(19) -0.0105(16)
C68' 0.021(2) 0.0288(19) 0.027(2) -0.0001(16) -0.0055(19) -0.0087(16)
C69' 0.023(2) 0.0281(18) 0.024(2) 0.0012(15) -0.0051(18) -0.0103(16)
C70' 0.027(2) 0.035(2) 0.030(2) -0.0019(18) -0.001(2) -0.013(2)
C71' 0.034(3) 0.039(2) 0.030(3) -0.0056(19) 0.003(2) -0.019(2)
C72' 0.030(3) 0.038(3) 0.034(2) -0.0048(19) -0.002(2) -0.015(2)
C73' 0.0260(19) 0.0257(18) 0.021(2) -0.0008(15) -0.0085(16) -0.0090(14)
C74' 0.025(2) 0.021(2) 0.0259(19) -0.0023(16) -0.0048(16) -0.0079(19)
C75' 0.0277(17) 0.027(3) 0.0273(18) -0.0011(16) -0.0050(13) -0.0072(15)
C76' 0.035(2) 0.019(3) 0.029(3) 0.000(2) -0.0120(18) -0.0077(18)
C77' 0.042(4) 0.025(3) 0.043(4) -0.002(2) -0.007(3) -0.014(2)
C78' 0.035(3) 0.032(2) 0.032(2) 0.0051(19) -0.017(2) -0.0158(19)
C79' 0.043(3) 0.035(2) 0.036(3) -0.0018(19) -0.012(2) -0.0082(18)
C80' 0.039(3) 0.037(2) 0.032(3) -0.0014(18) -0.007(2) -0.0066(17)
C81' 0.038(3) 0.0329(19) 0.038(3) -0.0003(17) -0.015(3) -0.0027(17)
C82' 0.030(2) 0.0307(19) 0.033(3) 0.0009(16) -0.013(2) -0.0073(16)
C83' 0.034(2) 0.029(2) 0.032(3) 0.003(2) -0.015(2) -0.0064(18)
C84' 0.032(3) 0.034(2) 0.035(3) -0.002(2) -0.008(2) -0.0105(18)
C85' 0.045(3) 0.035(2) 0.043(4) 0.001(2) -0.016(3) -0.0077(19)
C86' 0.032(3) 0.029(2) 0.029(2) 0.0008(16) -0.011(2) -0.0081(18)
C87' 0.027(2) 0.021(2) 0.028(2) -0.0023(18) -0.0071(19) -0.0039(18)
C88' 0.0271(18) 0.024(3) 0.0291(17) 0.0021(15) -0.0075(13) -0.0073(16)
C89' 0.040(3) 0.021(3) 0.030(2) 0.0035(17) -0.0115(18) -0.007(2)
C90' 0.068(5) 0.025(3) 0.032(3) 0.001(2) -0.009(3) -0.018(3)
P1B 0.0319(8) 0.0211(8) 0.0291(8) 0.0041(6) -0.0059(6) -0.0098(6)
P2B 0.0269(8) 0.0265(8) 0.0276(8) -0.0009(6) -0.0054(6) -0.0091(6)
P3B 0.0277(8) 0.0296(9) 0.0289(8) 0.0028(7) -0.0057(6) -0.0095(7)
O1B 0.039(2) 0.0252(18) 0.034(2) 0.0030(15) -0.0048(19) -0.0140(17)
O2B 0.0340(17) 0.033(2) 0.037(2) 0.0003(19) -0.0064(15) -0.0085(15)
O3B 0.046(2) 0.0198(19) 0.0269(17) 0.0052(14) -0.0066(15) -0.0054(17)
O4B 0.034(2) 0.0256(18) 0.0283(14) 0.0006(12) -0.0059(13) -0.0069(15)
O5B 0.0271(19) 0.0279(16) 0.033(2) -0.0023(14) -0.0085(17) -0.0097(13)
O6B 0.030(2) 0.029(2) 0.0322(18) 0.0002(15) -0.0068(16) -0.0128(17)
O7B 0.0286(14) 0.0307(19) 0.036(2) 0.0081(15) -0.0076(13) -0.0099(12)
O8B 0.046(3) 0.043(2) 0.0318(19) -0.0036(16) -0.0052(17) -0.0087(19)
O9B 0.034(2) 0.026(2) 0.0317(17) 0.0041(15) -0.0062(15) -0.0056(17)
O10B 0.0297(18) 0.030(2) 0.044(2) 0.0047(16) -0.0068(16) -0.0084(15)
O11B 0.036(2) 0.047(2) 0.047(2) 0.0036(17) -0.0031(16) -0.0236(19)
O12B 0.051(3) 0.044(3) 0.049(2) 0.0044(19) -0.0099(18) -0.022(2)
O13B 0.060(3) 0.069(3) 0.079(4) 0.038(3) -0.024(2) -0.031(2)
N1B 0.031(2) 0.0433(19) 0.051(3) 0.0131(17) -0.012(2) -0.0182(17)
N2B 0.029(2) 0.040(2) 0.039(3) 0.0090(18) -0.008(2) -0.0110(18)
N3B 0.035(3) 0.041(2) 0.046(3) 0.011(2) -0.013(2) -0.0167(19)
N4B 0.037(3) 0.042(2) 0.052(3) 0.013(2) -0.015(2) -0.015(2)
N5B 0.035(3) 0.049(3) 0.062(4) 0.022(2) -0.019(3) -0.020(2)
C1B 0.031(2) 0.037(3) 0.054(3) -0.007(2) -0.002(2) -0.012(2)
C2B 0.036(2) 0.040(3) 0.047(2) 0.0046(19) -0.0047(18) -0.019(2)
C3B 0.049(3) 0.042(3) 0.050(2) 0.0047(18) -0.0101(17) -0.023(2)
C4B 0.054(3) 0.049(3) 0.054(2) 0.0123(19) -0.0171(18) -0.028(2)
C5B 0.038(3) 0.041(2) 0.056(2) 0.0140(17) -0.0166(19) -0.0175(19)
C6B 0.031(3) 0.044(2) 0.040(3) 0.0103(18) -0.008(2) -0.0160(18)
C7B 0.036(3) 0.046(2) 0.044(3) 0.0133(18) -0.011(2) -0.0183(18)
C8B 0.032(3) 0.045(2) 0.039(3) 0.0126(18) -0.007(2) -0.0161(18)
C9B 0.031(3) 0.043(2) 0.048(3) 0.012(2) -0.011(2) -0.014(2)
C10B 0.038(3) 0.041(2) 0.045(3) 0.011(2) -0.013(3) -0.015(2)
P1C 0.0304(8) 0.0248(8) 0.0245(8) 0.0000(6) -0.0072(6) -0.0094(6)
P2C 0.0279(8) 0.0244(8) 0.0256(8) -0.0002(6) -0.0067(6) -0.0089(6)
P3C 0.0274(8) 0.0292(8) 0.0300(8) 0.0018(7) -0.0068(6) -0.0106(7)
O1C 0.032(2) 0.0266(17) 0.026(2) 0.0015(15) -0.0104(18) -0.0094(15)
O2C 0.032(2) 0.031(2) 0.0289(17) -0.0038(15) -0.0051(15) -0.0095(17)
O3C 0.0289(16) 0.022(2) 0.040(2) 0.0045(17) -0.0094(14) -0.0080(14)
O4C 0.0286(18) 0.0215(17) 0.0238(14) -0.0028(12) -0.0057(12) -0.0029(14)
O5C 0.030(2) 0.0243(16) 0.033(2) -0.0004(14) -0.0045(17) -0.0095(13)
O6C 0.030(2) 0.028(2) 0.0270(18) -0.0006(15) -0.0055(15) -0.0114(17)
O7C 0.0294(14) 0.0237(17) 0.035(2) 0.0010(14) -0.0119(13) -0.0115(12)
O8C 0.030(2) 0.029(2) 0.0334(17) 0.0039(15) -0.0086(15) -0.0097(17)
O9C 0.028(2) 0.029(2) 0.0366(18) -0.0024(15) -0.0120(15) -0.0079(17)
O10C 0.0323(17) 0.036(2) 0.034(2) -0.0012(17) -0.0078(15) -0.0149(16)
O11C 0.045(2) 0.059(2) 0.042(2) -0.0009(18) -0.0054(18) -0.0202(18)
O12C 0.037(2) 0.060(3) 0.073(3) -0.019(2) -0.009(2) -0.017(2)
O13C 0.079(3) 0.053(3) 0.087(4) -0.004(3) -0.038(3) -0.017(3)
N1C 0.043(3) 0.057(2) 0.046(3) 0.0039(18) -0.011(2) -0.0173(18)
N2C 0.057(3) 0.065(3) 0.053(3) 0.008(2) -0.016(3) -0.014(2)
N3C 0.041(3) 0.053(3) 0.042(3) 0.002(2) -0.004(2) -0.016(2)
N4C 0.066(4) 0.055(3) 0.062(4) 0.007(2) -0.007(3) -0.020(3)
N5C 0.100(5) 0.073(3) 0.075(5) 0.017(3) -0.016(4) -0.011(3)
C1E 0.041(2) 0.064(4) 0.037(3) 0.010(2) -0.0106(19) -0.025(3)
C2C 0.037(2) 0.051(3) 0.044(3) 0.003(2) -0.0146(18) -0.0142(19)
C3C 0.047(2) 0.060(3) 0.054(3) -0.007(2) -0.0048(19) -0.021(2)
C4C 0.042(2) 0.053(3) 0.061(3) -0.004(2) -0.0087(19) -0.0174(18)
C5C 0.045(2) 0.055(2) 0.047(3) 0.0022(17) -0.011(2) -0.0182(17)
C6C 0.040(3) 0.056(2) 0.033(3) 0.0032(19) 0.000(2) -0.016(2)
C7C 0.059(4) 0.063(2) 0.048(4) 0.009(2) -0.013(3) -0.015(2)
C8C 0.056(4) 0.063(3) 0.050(4) 0.003(2) 0.002(3) -0.014(2)
C9C 0.051(3) 0.065(3) 0.049(3) 0.005(2) -0.014(3) -0.015(2)
C10C 0.069(4) 0.054(3) 0.063(4) 0.004(2) -0.016(4) -0.025(3)
O1X" 0.037(2) 0.0262(18) 0.025(2) 0.0004(15) -0.0039(17) -0.0094(15)
O2X" 0.045(3) 0.037(2) 0.030(2) 0.0091(17) -0.0192(19) -0.0199(19)
O3X" 0.035(2) 0.035(2) 0.048(3) -0.005(2) -0.0053(19) -0.0112(18)
O4X" 0.034(2) 0.034(2) 0.041(3) -0.0006(19) -0.0106(18) -0.0103(17)
O5X" 0.031(2) 0.0308(19) 0.034(2) -0.0055(16) -0.0095(17) -0.0074(15)
O6X" 0.041(3) 0.032(2) 0.037(2) 0.0068(17) -0.0140(19) -0.0125(19)
N1X" 0.035(3) 0.034(2) 0.026(2) -0.0062(17) 0.0037(19) -0.0134(18)
N2X" 0.031(2) 0.023(2) 0.028(2) 0.0000(17) -0.0031(16) -0.0110(16)
N3X" 0.058(3) 0.038(2) 0.045(3) -0.0034(18) -0.022(2) -0.010(2)
N4X" 0.032(2) 0.023(2) 0.027(2) 0.0015(17) -0.0109(18) -0.0053(19)
N5X" 0.031(2) 0.029(2) 0.021(2) 0.0036(18) -0.0032(18) -0.0080(18)
N6X" 0.0344(18) 0.0236(19) 0.024(2) 0.0015(16) -0.0089(16) -0.0104(14)
N7" 0.033(2) 0.034(3) 0.049(3) 0.006(2) -0.0141(19) -0.0123(19)
N8" 0.0288(18) 0.027(2) 0.026(3) -0.0009(17) -0.0058(16) -0.0081(14)
N9" 0.029(2) 0.029(2) 0.024(2) 0.0035(16) -0.0068(18) -0.0112(17)
N10" 0.0313(19) 0.028(2) 0.024(2) -0.0007(16) -0.0105(16) -0.0087(16)
N11" 0.039(3) 0.030(2) 0.036(2) 0.0020(17) -0.013(2) -0.0076(18)
N12" 0.041(3) 0.022(2) 0.033(2) 0.0041(17) -0.015(2) -0.010(2)
C1X" 0.0331(19) 0.032(3) 0.0242(18) -0.0012(16) -0.0050(14) -0.0107(17)
C2X" 0.036(2) 0.034(3) 0.0297(18) -0.0026(17) -0.0083(14) -0.0104(19)
C3X" 0.0304(19) 0.025(3) 0.0296(18) -0.0032(16) -0.0081(14) -0.0107(17)
C4X" 0.0314(19) 0.029(3) 0.0236(18) 0.0011(16) -0.0069(14) -0.0112(16)
C5X" 0.0332(19) 0.027(3) 0.0247(17) 0.0020(16) -0.0077(13) -0.0101(17)
C6X" 0.0340(19) 0.035(3) 0.0242(18) 0.0037(16) -0.0079(14) -0.0098(17)
C7X" 0.037(3) 0.033(2) 0.022(2) -0.0035(16) -0.0028(17) -0.010(2)
C8X" 0.040(3) 0.034(2) 0.042(3) -0.0070(18) -0.007(2) -0.0137(19)
C9X" 0.030(2) 0.033(2) 0.040(3) -0.0082(18) -0.005(2) -0.0129(17)
C10X 0.023(2) 0.0268(19) 0.027(2) -0.0035(17) -0.0095(19) -0.0060(17)
C11" 0.026(2) 0.0256(19) 0.031(2) -0.0034(16) -0.0072(19) -0.0079(16)
C12" 0.031(2) 0.029(2) 0.036(3) -0.0076(19) -0.004(2) -0.0101(19)
C13" 0.035(3) 0.031(2) 0.047(3) -0.011(2) 0.001(2) -0.012(2)
C14" 0.037(3) 0.028(2) 0.045(3) -0.009(2) 0.004(2) -0.017(2)
C15" 0.031(2) 0.0266(18) 0.023(2) -0.0007(16) -0.0070(17) -0.0105(15)
C16" 0.039(3) 0.030(3) 0.027(2) 0.0024(17) -0.0085(17) -0.018(2)
C17" 0.0333(18) 0.022(3) 0.0265(18) 0.0038(15) -0.0072(13) -0.0115(16)
C18" 0.035(2) 0.045(3) 0.029(3) -0.008(2) -0.0056(19) -0.013(2)
C19" 0.044(4) 0.048(4) 0.089(7) -0.010(3) -0.007(4) -0.020(3)
C20" 0.044(3) 0.035(2) 0.040(3) -0.0019(19) -0.019(2) -0.013(2)
C21" 0.047(3) 0.034(2) 0.046(3) -0.0044(18) -0.021(2) -0.0125(19)
C22" 0.051(3) 0.035(2) 0.058(4) 0.002(2) -0.028(3) -0.0145(19)
C23" 0.038(3) 0.031(2) 0.031(3) -0.0029(18) -0.012(2) -0.0074(18)
C24" 0.032(2) 0.0295(19) 0.029(3) -0.0010(17) -0.008(2) -0.0084(17)
C25" 0.030(2) 0.034(2) 0.027(3) 0.003(2) -0.007(2) -0.0115(19)
C26" 0.032(3) 0.035(2) 0.040(3) 0.000(2) -0.009(2) -0.013(2)
C27" 0.044(3) 0.036(2) 0.042(3) 0.001(2) -0.018(3) -0.016(2)
C28" 0.027(3) 0.026(2) 0.022(2) -0.0009(16) -0.0045(18) -0.0054(18)
C29" 0.037(2) 0.027(2) 0.030(3) 0.0040(19) -0.013(2) -0.012(2)
C30" 0.0315(17) 0.024(3) 0.0240(17) 0.0022(15) -0.0076(13) -0.0106(16)
C31" 0.041(3) 0.040(3) 0.022(2) 0.0021(18) -0.0061(18) -0.013(2)
C32" 0.053(4) 0.041(3) 0.024(3) -0.001(2) -0.001(3) -0.010(3)
C33" 0.036(2) 0.031(3) 0.026(3) 0.007(2) -0.0075(17) -0.0117(17)
C34" 0.037(2) 0.029(3) 0.028(3) -0.002(2) 0.005(2) -0.010(2)
C35" 0.038(2) 0.033(2) 0.026(3) -0.0022(18) 0.003(2) -0.0118(16)
C36" 0.034(2) 0.032(2) 0.021(3) -0.0020(17) 0.000(2) -0.0107(17)
C37" 0.039(2) 0.0319(19) 0.048(4) -0.0018(17) -0.014(2) -0.0106(15)
C38" 0.045(3) 0.035(3) 0.127(8) 0.000(3) -0.035(3) -0.0112(19)
C39" 0.055(3) 0.038(3) 0.172(11) -0.005(3) -0.042(4) -0.011(2)
C40" 0.041(2) 0.038(3) 0.093(6) -0.003(3) -0.011(3) -0.011(2)
C41" 0.0354(19) 0.0321(19) 0.024(3) -0.0013(16) -0.0084(17) -0.0096(14)
C42" 0.030(2) 0.023(2) 0.027(3) 0.0035(17) -0.0063(17) -0.0126(15)
C43" 0.0306(18) 0.023(3) 0.0246(17) 0.0043(15) -0.0080(13) -0.0119(16)
C44" 0.025(2) 0.035(3) 0.020(2) -0.0005(19) -0.0008(19) -0.006(2)
C45" 0.045(4) 0.038(3) 0.033(3) 0.003(2) -0.015(3) -0.009(2)
C46" 0.0361(19) 0.026(3) 0.0317(18) 0.0031(16) -0.0113(14) -0.0098(17)
C47" 0.0379(19) 0.022(3) 0.0301(18) 0.0038(16) -0.0113(14) -0.0094(16)
C48" 0.0382(19) 0.019(3) 0.0288(18) 0.0024(16) -0.0104(14) -0.0103(16)
C49" 0.0363(19) 0.014(3) 0.0283(18) 0.0033(15) -0.0105(14) -0.0088(17)
C50" 0.0367(19) 0.026(3) 0.0287(18) 0.0039(16) -0.0111(14) -0.0103(17)
C51" 0.0380(19) 0.022(3) 0.0297(18) 0.0055(16) -0.0112(14) -0.0122(16)
C52" 0.035(2) 0.031(3) 0.037(3) 0.001(2) -0.0127(17) -0.0104(18)
C56" 0.0255(19) 0.0322(18) 0.042(3) -0.0017(16) -0.0043(18) -0.0084(14)
C57" 0.026(2) 0.037(2) 0.025(3) 0.0041(18) -0.0078(18) -0.0060(15)
C58" 0.027(2) 0.038(2) 0.043(3) 0.001(2) -0.010(2) -0.0054(16)
C60" 0.0283(19) 0.0333(19) 0.044(4) -0.0047(17) -0.0056(18) -0.0075(14)
C61" 0.032(2) 0.029(2) 0.031(3) -0.0014(19) -0.0049(17) -0.0064(16)
C62" 0.0310(18) 0.021(3) 0.0249(17) 0.0008(15) -0.0066(13) -0.0089(16)
C63" 0.046(3) 0.024(3) 0.035(3) 0.001(2) -0.018(2) -0.009(2)
C64" 0.064(4) 0.023(3) 0.028(3) 0.000(2) -0.010(3) -0.004(2)
C65" 0.033(3) 0.031(2) 0.031(2) 0.0015(16) -0.0091(17) -0.011(2)
C66" 0.032(3) 0.030(2) 0.029(2) 0.0037(17) -0.010(2) -0.0083(17)
C67" 0.030(2) 0.030(2) 0.030(2) 0.0027(16) -0.0072(19) -0.0091(17)
C68" 0.030(3) 0.0299(19) 0.025(2) 0.0027(16) -0.009(2) -0.0083(18)
C69" 0.026(2) 0.0302(19) 0.025(2) 0.0033(15) -0.0116(18) -0.0075(16)
C70" 0.039(3) 0.037(3) 0.034(2) -0.0021(19) -0.001(2) -0.017(2)
C71" 0.044(3) 0.041(3) 0.035(3) -0.005(2) 0.005(3) -0.021(2)
C72" 0.047(3) 0.041(3) 0.040(3) -0.005(2) 0.005(2) -0.023(2)
C73" 0.032(2) 0.0295(19) 0.022(2) 0.0006(16) -0.0111(17) -0.0093(15)
C74" 0.038(3) 0.027(3) 0.0211(19) 0.0011(16) -0.0092(17) -0.012(2)
C75" 0.0328(17) 0.031(3) 0.0219(17) 0.0015(16) -0.0077(13) -0.0098(16)
C76" 0.036(2) 0.022(3) 0.032(3) -0.001(2) -0.0087(19) -0.0101(18)
C77" 0.047(4) 0.024(3) 0.052(4) -0.007(3) -0.001(3) -0.017(3)
C78" 0.033(3) 0.029(2) 0.028(2) 0.0024(18) -0.008(2) -0.0076(19)
C79" 0.043(3) 0.033(2) 0.034(3) -0.0011(17) -0.013(2) -0.0076(18)
C80" 0.038(3) 0.032(2) 0.028(3) -0.0017(17) -0.005(2) -0.0057(17)
C81" 0.035(3) 0.031(2) 0.048(3) 0.003(2) -0.017(3) -0.0054(19)
C82" 0.033(3) 0.0262(19) 0.036(3) -0.0025(17) -0.013(2) -0.0046(17)
C83" 0.035(3) 0.030(2) 0.039(3) 0.001(2) -0.017(3) -0.007(2)
C84" 0.029(3) 0.030(2) 0.030(3) -0.0023(19) -0.006(2) -0.0064(19)
C85" 0.049(3) 0.035(2) 0.046(3) 0.007(2) -0.021(3) -0.013(2)
C86" 0.031(3) 0.026(2) 0.029(2) -0.0012(16) -0.009(2) -0.0054(19)
C87" 0.036(2) 0.023(2) 0.028(2) 0.0011(19) -0.010(2) -0.0083(19)
C88" 0.0333(18) 0.027(3) 0.0250(17) 0.0037(15) -0.0082(13) -0.0103(16)
C89" 0.045(3) 0.031(3) 0.030(2) 0.0062(18) -0.0101(19) -0.015(2)
C90" 0.047(4) 0.033(3) 0.040(3) 0.001(2) -0.014(3) -0.013(3)
C53" 0.032(2) 0.033(3) 0.046(3) 0.003(2) -0.012(2) -0.010(2)
C54" 0.028(2) 0.031(2) 0.040(3) -0.002(2) -0.008(2) -0.0075(15)
C55" 0.025(2) 0.0318(19) 0.042(4) -0.0012(19) -0.004(2) -0.0078(15)
C59" 0.028(2) 0.037(2) 0.036(4) 0.001(2) -0.009(2) -0.0055(16)
C54B 0.028(2) 0.031(2) 0.040(3) -0.002(2) -0.008(2) -0.0075(15)
C53B 0.032(2) 0.033(3) 0.046(3) 0.003(2) -0.012(2) -0.010(2)
C55B 0.025(2) 0.0318(19) 0.042(4) -0.0012(19) -0.004(2) -0.0078(15)
C59B 0.028(2) 0.037(2) 0.036(4) 0.001(2) -0.009(2) -0.0055(16)
P1D 0.0337(9) 0.0268(9) 0.0314(8) 0.0022(7) -0.0108(7) -0.0104(7)
P2D 0.0280(8) 0.0283(8) 0.0309(8) 0.0000(7) -0.0079(6) -0.0102(7)
P3D 0.0298(8) 0.0359(9) 0.0255(8) 0.0041(7) -0.0054(6) -0.0109(7)
O1D 0.042(2) 0.0262(18) 0.033(2) 0.0006(16) -0.0115(19) -0.0144(17)
O2D 0.0352(17) 0.037(2) 0.033(2) 0.0014(19) -0.0092(15) -0.0097(15)
O3D 0.046(2) 0.028(2) 0.0288(17) -0.0003(15) -0.0072(16) -0.0122(17)
O4D 0.043(2) 0.0272(19) 0.0328(15) 0.0018(13) -0.0136(14) -0.0089(16)
O5D 0.031(2) 0.0284(16) 0.042(2) 0.0003(14) -0.0072(18) -0.0090(14)
O6D 0.033(2) 0.028(2) 0.0306(18) 0.0006(15) -0.0082(16) -0.0124(17)
O7D 0.0317(14) 0.0382(19) 0.034(2) 0.0063(16) -0.0085(13) -0.0122(12)
O8D 0.043(2) 0.042(2) 0.0307(19) 0.0014(16) -0.0077(17) -0.0155(18)
O9D 0.023(2) 0.040(2) 0.0266(16) 0.0041(15) -0.0042(14) -0.0095(17)
O10D 0.0322(19) 0.035(2) 0.032(2) -0.0011(16) -0.0030(15) -0.0120(16)
O11D 0.043(2) 0.043(2) 0.0331(18) -0.0065(16) 0.0005(16) -0.0223(19)
O12D 0.054(3) 0.030(2) 0.0273(18) 0.0007(16) -0.0039(16) -0.016(2)
O13D 0.045(2) 0.039(2) 0.034(2) 0.0017(18) -0.0087(18) -0.0164(19)
N1D 0.036(2) 0.0429(19) 0.030(2) 0.0008(15) -0.0040(18) -0.0183(17)
N2D 0.040(3) 0.048(2) 0.037(2) 0.0062(19) -0.008(2) -0.019(2)
N3D 0.040(3) 0.044(2) 0.035(2) -0.0002(19) -0.007(2) -0.018(2)
N4D 0.037(3) 0.047(3) 0.046(3) 0.009(2) -0.013(2) -0.020(2)
N5D 0.049(3) 0.050(3) 0.047(3) 0.006(2) -0.019(3) -0.019(2)
C1D 0.040(2) 0.037(3) 0.040(3) -0.002(2) -0.006(2) -0.014(2)
C2D 0.037(2) 0.033(3) 0.032(2) -0.0016(17) -0.0023(17) -0.012(2)
C3D 0.043(2) 0.029(3) 0.0281(18) 0.0013(16) -0.0048(15) -0.0110(19)
C4D 0.043(2) 0.036(3) 0.030(2) -0.0014(16) -0.0052(16) -0.0128(19)
C5D 0.044(3) 0.042(2) 0.031(2) 0.0000(15) -0.0072(17) -0.0207(19)
C6D 0.029(3) 0.041(2) 0.030(2) -0.0042(17) 0.001(2) -0.0134(18)
C7D 0.040(3) 0.050(2) 0.040(3) 0.0036(18) -0.009(2) -0.019(2)
C8D 0.039(3) 0.049(2) 0.048(3) 0.006(2) -0.013(3) -0.017(2)
C9D 0.041(3) 0.046(2) 0.030(3) 0.0026(19) -0.007(2) -0.019(2)
C10D 0.043(3) 0.042(2) 0.044(3) 0.003(2) -0.013(3) -0.015(2)
P1E 0.0353(9) 0.0235(8) 0.0351(9) 0.0011(7) -0.0048(7) -0.0101(7)
P2E 0.0294(8) 0.0292(9) 0.0389(9) 0.0096(7) -0.0120(7) -0.0119(7)
P3E 0.0255(9) 0.0280(10) 0.0259(10) 0.0027(8) -0.0083(8) -0.0096(8)
P3F 0.0255(9) 0.0280(10) 0.0259(10) 0.0027(8) -0.0083(8) -0.0096(8)
O1E 0.034(2) 0.0246(18) 0.034(2) 0.0028(15) -0.0028(19) -0.0093(16)
O2E 0.030(2) 0.031(2) 0.0375(18) 0.0012(15) -0.0031(15) -0.0116(16)
O3E 0.0349(17) 0.028(2) 0.038(2) -0.0002(18) -0.0039(15) -0.0115(15)
O4E 0.036(2) 0.0280(19) 0.0360(15) 0.0039(13) -0.0088(13) -0.0064(15)
O5E 0.034(2) 0.0303(17) 0.037(2) 0.0047(14) -0.0074(17) -0.0113(14)
O6E 0.038(2) 0.039(2) 0.037(2) 0.0090(17) -0.0128(17) -0.0184(18)
O11E 0.041(2) 0.056(2) 0.045(2) -0.0070(18) 0.0009(18) -0.0202(18)
O12E 0.046(2) 0.059(3) 0.065(3) 0.002(2) -0.013(2) -0.012(2)
O13E 0.047(2) 0.053(3) 0.054(3) -0.012(2) 0.002(2) -0.016(2)
O7E 0.0303(13) 0.0281(17) 0.034(3) 0.0044(15) -0.0097(13) -0.0105(11)
O8E 0.024(2) 0.030(2) 0.0279(16) 0.0019(14) -0.0080(14) -0.0091(17)
O9E 0.039(3) 0.0308(17) 0.029(2) 0.0040(15) -0.0127(18) -0.0141(16)
O10E 0.0323(19) 0.037(2) 0.030(2) 0.0013(16) -0.0066(14) -0.0127(16)
O7F 0.0303(13) 0.0281(17) 0.034(3) 0.0044(15) -0.0097(13) -0.0105(11)
O8F 0.039(3) 0.0308(17) 0.029(2) 0.0040(15) -0.0127(18) -0.0141(16)
O9F 0.024(2) 0.030(2) 0.0279(16) 0.0019(14) -0.0080(14) -0.0091(17)
O10F 0.0323(19) 0.037(2) 0.030(2) 0.0013(16) -0.0066(14) -0.0127(16)
N1E 0.035(3) 0.057(2) 0.050(3) -0.0068(17) 0.000(2) -0.0192(18)
N2E 0.064(4) 0.057(3) 0.065(3) -0.004(2) -0.013(3) -0.023(2)
N3E 0.045(3) 0.063(3) 0.063(3) -0.010(2) -0.011(3) -0.021(2)
N4E 0.059(3) 0.067(3) 0.062(3) -0.018(2) 0.002(3) -0.024(3)
N5E 0.071(4) 0.066(3) 0.054(4) -0.015(2) 0.006(3) -0.030(3)
C1F 0.044(2) 0.040(2) 0.046(3) 0.003(2) -0.010(2) -0.0166(19)
C2E 0.043(2) 0.051(2) 0.045(3) -0.001(2) -0.0083(18) -0.0173(18)
C3E 0.043(2) 0.053(2) 0.047(3) -0.0020(19) -0.0091(19) -0.0125(18)
C4E 0.043(3) 0.051(2) 0.044(2) -0.0055(18) -0.0042(19) -0.0134(19)
C5E 0.042(3) 0.057(2) 0.049(3) -0.0082(17) 0.001(2) -0.0194(19)
C6E 0.032(3) 0.060(2) 0.049(3) -0.0085(19) 0.005(2) -0.020(2)
C7E 0.039(3) 0.060(2) 0.045(3) -0.0111(19) 0.009(2) -0.019(2)
C8E 0.044(3) 0.066(3) 0.052(3) -0.016(2) 0.015(2) -0.026(2)
C9E 0.038(3) 0.054(3) 0.049(3) -0.011(2) 0.002(3) -0.014(2)
C10E 0.058(4) 0.069(3) 0.076(4) -0.013(3) -0.010(4) -0.030(3)
O1S 0.058(4) 0.035(3) 0.056(4) 0.003(3) -0.001(3) -0.015(3)
O2S 0.068(4) 0.056(4) 0.048(3) 0.013(3) -0.016(3) -0.001(3)
O3S 0.095(5) 0.044(3) 0.050(3) 0.003(3) -0.027(3) -0.020(3)
O4S 0.043(3) 0.088(5) 0.069(4) -0.010(3) -0.008(3) -0.035(3)
O5S 0.068(4) 0.065(4) 0.050(3) 0.004(3) -0.013(3) 0.007(3)
O6S 0.046(3) 0.031(3) 0.051(3) 0.005(2) -0.010(2) -0.013(2)
O7S 0.119(6) 0.045(4) 0.062(4) 0.003(3) -0.036(4) -0.025(4)
O8S 0.062(3) 0.027(3) 0.035(3) 0.008(2) -0.003(3) -0.015(2)
O9S 0.051(3) 0.039(3) 0.031(3) -0.001(2) -0.006(2) 0.002(2)
O10S 0.037(3) 0.048(3) 0.032(3) -0.011(2) -0.001(2) -0.009(2)
O11S 0.074(4) 0.049(4) 0.080(4) 0.002(3) -0.022(3) -0.016(3)
O12S 0.116(7) 0.081(6) 0.053(4) 0.012(4) -0.007(4) 0.002(4)
O13S 0.051(3) 0.029(3) 0.031(2) -0.004(2) -0.023(2) 0.005(2)
O14S 0.058(3) 0.031(3) 0.044(3) 0.003(2) -0.005(3) -0.024(2)
O15S 0.046(3) 0.061(4) 0.040(3) 0.001(3) -0.008(2) -0.025(3)

loop_
_atom_type_symbol
_atom_type_description
_atom_type_scat_dispersion_real
_atom_type_scat_dispersion_imag
_atom_type_scat_source
C C 0.0033 0.0016 'International Tables Vol C Tables 4.2.6.8 and 6.1.1.4'
H H 0.0000 0.0000 'International Tables Vol C Tables 4.2.6.8 and 6.1.1.4'
N N 0.0061 0.0033 'International Tables Vol C Tables 4.2.6.8 and 6.1.1.4'
O O 0.0106 0.0060 'International Tables Vol C Tables 4.2.6.8 and 6.1.1.4'
P P 0.1023 0.0942 'International Tables Vol C Tables 4.2.6.8 and 6.1.1.4'

loop_
_exptl_crystal_face_index_h
_exptl_crystal_face_index_k
_exptl_crystal_face_index_l
_exptl_crystal_face_perp_dist
1.00 1.00 1.00 0.0310
-1.00 -1.00 -1.00 0.0890
1.00 1.00 -1.00 0.0120
-1.00 -1.00 1.00 0.0650
-1.00 1.00 0.00 0.0700
1.00 -1.00 0.00 0.0320
-1.00 0.00 -1.00 0.0460
1.00 0.00 1.00 0.0050
-1.00 0.00 1.00 0.0740
1.00 0.00 -1.00 0.0250
0.00 -1.00 1.00 0.0550
0.00 1.00 -1.00 0.0460

loop_
_geom_angle_atom_site_label_1
_geom_angle_atom_site_label_2
_geom_angle_atom_site_label_3
_geom_angle
_geom_angle_site_symmetry_1
_geom_angle_site_symmetry_3
_geom_angle_publ_flag
H1XC N1X H1XD 107.3 . . ?
C7X N1X H1XC 108.0 . . ?
C7X N1X H1XD 108.0 . . ?
C7X N1X C8X 117.2(5) . . ?
C8X N1X H1XC 108.0 . . ?
C8X N1X H1XD 108.0 . . ?
C15 N2X H2X 119.3 . . ?
C15 N2X C16 121.4(5) . . ?
C16 N2X H2X 119.3 . . ?
H3XC N3X H3XD 107.7 . . ?
C20 N3X H3XC 108.9 . . ?
C20 N3X H3XD 108.9 . . ?
C21 N3X H3XC 108.9 . . ?
C21 N3X H3XD 108.9 . . ?
C21 N3X C20 113.2(6) . . ?
C28 N4X H4X 119.6 . . ?
C28 N4X C29 120.7(6) . . ?
C29 N4X H4X 119.6 . . ?
H5XC N5X H5XD 108.1 . . ?
C33 N5X H5XC 109.6 . . ?
C33 N5X H5XD 109.6 . . ?
C34 N5X H5XC 109.6 . . ?
C34 N5X H5XD 109.6 . . ?
C34 N5X C33 110.5(5) . . ?
C41 N6X H6X 121.5 . . ?
C41 N6X C42 117.0(5) . . ?
C42 N6X H6X 121.5 . . ?
H7A N7 H7B 108.0 . . ?
C52 N7 H7A 109.4 . . ?
C52 N7 H7B 109.4 . . ?
C53 N7 H7A 109.4 . . ?
C53 N7 H7B 109.4 . . ?
C53 N7 C52 111.0(5) . . ?
C60 N8 H8 120.5 . . ?
C60 N8 C61 119.1(6) . . ?
C61 N8 H8 120.5 . . ?
H9A N9 H9B 107.8 . . ?
C65 N9 H9A 109.1 . . ?
C65 N9 H9B 109.1 . . ?
C65 N9 C66 112.5(5) . . ?
C66 N9 H9A 109.1 . . ?
C66 N9 H9B 109.1 . . ?
C73 N10 H10 118.4 . . ?
C73 N10 C74 123.1(5) . . ?
C74 N10 H10 118.4 . . ?
H11C N11 H11D 107.8 . . ?
C78 N11 H11C 109.1 . . ?
C78 N11 H11D 109.1 . . ?
C79 N11 H11C 109.1 . . ?
C79 N11 H11D 109.1 . . ?
C79 N11 C78 112.6(5) . . ?
C86 N12 H12 120.0 . . ?
C86 N12 C87 119.9(6) . . ?
C87 N12 H12 120.0 . . ?
C11 C1A C15 122.7(5) . . ?
C12 C1A C11 119.4(6) . . ?
C12 C1A C15 117.6(6) . . ?
C12 C1C H1C 119.9 . . ?
C12 C1C C14 120.2(6) . . ?
C14 C1C H1C 119.9 . . ?
C2X C1X C6X 121.6(5) . . ?
C2X C1X C7X 120.9(6) . . ?
C6X C1X C7X 117.5(5) . . ?
C1X C2X C3X 118.7(6) . . ?
C1X C2X C18 121.8(6) . . ?
C3X C2X C18 119.3(6) . . ?
C2X C3X C20 118.1(6) . . ?
C4X C3X C2X 120.9(6) . . ?
C4X C3X C20 120.9(6) . . ?
C3X C4X C5X 119.5(6) . . ?
C3X C4X C31 122.7(6) . . ?
C5X C4X C31 117.6(6) . . ?
C4X C5X C33 119.8(6) . . ?
C6X C5X C4X 121.4(6) . . ?
C6X C5X C33 118.8(6) . . ?
C1X C6X C44 120.3(5) . . ?
C5X C6X C1X 117.7(6) . . ?
C5X C6X C44 121.9(6) . . ?
N1X C7X C1X 115.2(5) . . ?
N1X C7X H7XC 108.5 . . ?
N1X C7X H7XD 108.5 . . ?
C1X C7X H7XC 108.5 . . ?
C1X C7X H7XD 108.5 . . ?
H7XC C7X H7XD 107.5 . . ?
N1X C8X H8XC 108.4 . . ?
N1X C8X H8XD 108.4 . . ?
N1X C8X C9X 115.5(5) . . ?
H8XC C8X H8XD 107.5 . . ?
C9X C8X H8XC 108.4 . . ?
C9X C8X H8XD 108.4 . . ?
C11 C9X C8X 118.7(6) . . ?
C11 C9X C14 122.7(6) . . ?
C14 C9X C8X 118.6(6) . . ?
C1A C11 H11 121.1 . . ?
C9X C11 C1A 117.8(6) . . ?
C9X C11 H11 121.1 . . ?
C1A C12 C1C 120.6(6) . . ?
C1A C12 H12B 119.7 . . ?
C1C C12 H12B 119.7 . . ?
C1C C14 H14 120.5 . . ?
C9X C14 C1C 119.0(6) . . ?
C9X C14 H14 120.5 . . ?
O1X C15 N2X 122.2(6) . . ?
O1X C15 C1A 121.6(6) . . ?
N2X C15 C1A 116.2(6) . . ?
N2X C16 H16C 109.2 . . ?
N2X C16 H16D 109.2 . . ?
N2X C16 C17 112.2(5) . . ?
H16C C16 H16D 107.9 . . ?
C17 C16 H16C 109.2 . . ?
C17 C16 H16D 109.2 . . ?
C62 C17 C16 120.0(6) . . ?
C62 C17 C88 119.6(6) . . ?
C88 C17 C16 120.4(6) . . ?
C2X C18 H18C 109.6 . . ?
C2X C18 H18D 109.6 . . ?
C2X C18 C19 110.3(6) . . ?
H18C C18 H18D 108.1 . . ?
C19 C18 H18C 109.6 . . ?
C19 C18 H18D 109.6 . . ?
C18 C19 H19D 109.5 . . ?
C18 C19 H19E 109.5 . . ?
C18 C19 H19F 109.5 . . ?
H19D C19 H19E 109.5 . . ?
H19D C19 H19F 109.5 . . ?
H19E C19 H19F 109.5 . . ?
N3X C20 C3X 116.8(6) . . ?
N3X C20 H20C 108.1 . . ?
N3X C20 H20D 108.1 . . ?
C3X C20 H20C 108.1 . . ?
C3X C20 H20D 108.1 . . ?
H20C C20 H20D 107.3 . . ?
N3X C21 H21C 109.2 . . ?
N3X C21 H21D 109.2 . . ?
N3X C21 C22 112.3(6) . . ?
H21C C21 H21D 107.9 . . ?
C22 C21 H21C 109.2 . . ?
C22 C21 H21D 109.2 . . ?
C23 C22 C21 119.5(6) . . ?
C27 C22 C21 122.1(6) . . ?
C27 C22 C23 118.4(6) . . ?
C22 C23 H23 120.2 . . ?
C24 C23 C22 119.6(6) . . ?
C24 C23 H23 120.2 . . ?
C23 C24 C25 119.1(6) . . ?
C23 C24 C28 121.3(6) . . ?
C25 C24 C28 119.6(6) . . ?
C24 C25 H25 118.4 . . ?
C26 C25 C24 123.2(7) . . ?
C26 C25 H25 118.4 . . ?
C25 C26 H26 121.1 . . ?
C25 C26 C27 117.8(7) . . ?
C27 C26 H26 121.1 . . ?
C22 C27 C26 121.5(7) . . ?
C22 C27 H27 119.2 . . ?
C26 C27 H27 119.2 . . ?
O2X C28 C24 117.5(6) . . ?
N4X C28 O2X 124.6(6) . . ?
N4X C28 C24 117.7(6) . . ?
N4X C29 H29C 109.6 . . ?
N4X C29 H29D 109.6 . . ?
N4X C29 C30 110.3(5) . . ?
H29C C29 H29D 108.1 . . ?
C30 C29 H29C 109.6 . . ?
C30 C29 H29D 109.6 . . ?
C62 C30 C29 117.1(6) . . ?
C75 C30 C29 122.6(6) . . ?
C75 C30 C62 120.0(6) . . ?
C4X C31 H31C 108.3 . . ?
C4X C31 H31D 108.3 . . ?
H31C C31 H31D 107.4 . . ?
C32 C31 C4X 115.8(6) . . ?
C32 C31 H31C 108.3 . . ?
C32 C31 H31D 108.3 . . ?
C31 C32 H32D 109.5 . . ?
C31 C32 H32E 109.5 . . ?
C31 C32 H32F 109.5 . . ?
H32D C32 H32E 109.5 . . ?
H32D C32 H32F 109.5 . . ?
H32E C32 H32F 109.5 . . ?
N5X C33 C5X 109.9(5) . . ?
N5X C33 H33C 109.7 . . ?
N5X C33 H33D 109.7 . . ?
C5X C33 H33C 109.7 . . ?
C5X C33 H33D 109.7 . . ?
H33C C33 H33D 108.2 . . ?
N5X C34 H34C 109.0 . . ?
N5X C34 H34D 109.0 . . ?
N5X C34 C35 113.0(5) . . ?
H34C C34 H34D 107.8 . . ?
C35 C34 H34C 109.0 . . ?
C35 C34 H34D 109.0 . . ?
C36 C35 C34 120.3(6) . . ?
C40 C35 C34 119.9(6) . . ?
C40 C35 C36 119.4(6) . . ?
C35 C36 H36 120.0 . . ?
C37 C36 C35 120.0(6) . . ?
C37 C36 H36 120.0 . . ?
C36 C37 C38 118.7(6) . . ?
C36 C37 C41 125.5(6) . . ?
C38 C37 C41 115.8(6) . . ?
C37 C38 H38 119.6 . . ?
C39 C38 C37 120.9(7) . . ?
C39 C38 H38 119.6 . . ?
C38 C39 H39 120.6 . . ?
C38 C39 C40 118.8(7) . . ?
C40 C39 H39 120.6 . . ?
C35 C40 C39 122.0(7) . . ?
C35 C40 H40 119.0 . . ?
C39 C40 H40 119.0 . . ?
O3X C41 N6X 120.1(6) . . ?
O3X C41 C37 121.4(6) . . ?
N6X C41 C37 118.5(6) . . ?
N6X C42 H42C 109.4 . . ?
N6X C42 H42D 109.4 . . ?
N6X C42 C43 111.3(5) . . ?
H42C C42 H42D 108.0 . . ?
C43 C42 H42C 109.4 . . ?
C43 C42 H42D 109.4 . . ?
C75 C43 C42 120.6(6) . . ?
C88 C43 C42 120.3(6) . . ?
C88 C43 C75 119.1(6) . . ?
C6X C44 H44C 109.6 . . ?
C6X C44 H44D 109.6 . . ?
C6X C44 C45 110.5(5) . . ?
H44C C44 H44D 108.1 . . ?
C45 C44 H44C 109.6 . . ?
C45 C44 H44D 109.6 . . ?
C44 C45 H45D 109.5 . . ?
C44 C45 H45E 109.5 . . ?
C44 C45 H45F 109.5 . . ?
H45D C45 H45E 109.5 . . ?
H45D C45 H45F 109.5 . . ?
H45E C45 H45F 109.5 . . ?
C47 C46 C51 120.2(6) . . ?
C47 C46 C52 120.6(6) . . ?
C51 C46 C52 119.2(5) . . ?
C46 C47 C63 118.3(6) . . ?
C48 C47 C46 120.8(6) . . ?
C48 C47 C63 120.5(5) . . ?
C47 C48 C49 121.4(6) . . ?
C47 C48 C65 120.4(6) . . ?
C49 C48 C65 118.0(5) . . ?
C48 C49 C76 120.7(5) . . ?
C50 C49 C48 117.0(6) . . ?
C50 C49 C76 121.6(6) . . ?
C49 C50 C51 121.3(6) . . ?
C49 C50 C78 119.7(6) . . ?
C51 C50 C78 118.9(6) . . ?
C46 C51 C50 119.2(6) . . ?
C46 C51 C89 119.9(6) . . ?
C50 C51 C89 120.9(6) . . ?
N7 C52 H52C 109.3 . . ?
N7 C52 H52D 109.3 . . ?
C46 C52 N7 111.5(5) . . ?
C46 C52 H52C 109.3 . . ?
C46 C52 H52D 109.3 . . ?
H52C C52 H52D 108.0 . . ?
N7 C53 H53E 109.2 . . ?
N7 C53 H53F 109.2 . . ?
H53E C53 H53F 107.9 . . ?
C54 C53 N7 111.9(6) . . ?
C54 C53 H53E 109.2 . . ?
C54 C53 H53F 109.2 . . ?
C55 C54 C53 126.3(6) . . ?
C55 C54 C59 118.8(6) . . ?
C59 C54 C53 114.9(6) . . ?
C54 C55 H55 118.9 . . ?
C54 C55 C56 122.3(6) . . ?
C56 C55 H55 118.9 . . ?
C55 C56 C60 124.3(6) . . ?
C57 C56 C55 117.1(7) . . ?
C57 C56 C60 118.4(6) . . ?
C56 C57 H57 119.4 . . ?
C58 C57 C56 121.3(6) . . ?
C58 C57 H57 119.4 . . ?
C57 C58 H58 119.3 . . ?
C59 C58 C57 121.3(7) . . ?
C59 C58 H58 119.3 . . ?
C54 C59 H59 120.4 . . ?
C58 C59 C54 119.2(7) . . ?
C58 C59 H59 120.4 . . ?
O4X C60 N8 119.7(7) . . ?
O4X C60 C56 118.2(6) . . ?
N8 C60 C56 122.1(6) . . ?
N8 C61 H61C 108.7 . . ?
N8 C61 H61D 108.7 . . ?
N8 C61 C62 114.2(5) . . ?
H61C C61 H61D 107.6 . . ?
C62 C61 H61C 108.7 . . ?
C62 C61 H61D 108.7 . . ?
C17 C62 C30 119.9(6) . . ?
C17 C62 C61 120.2(6) . . ?
C30 C62 C61 119.8(6) . . ?
C47 C63 H63C 109.3 . . ?
C47 C63 H63D 109.3 . . ?
C47 C63 C64 111.7(6) . . ?
H63C C63 H63D 107.9 . . ?
C64 C63 H63C 109.3 . . ?
C64 C63 H63D 109.3 . . ?
C63 C64 H64D 109.5 . . ?
C63 C64 H64E 109.5 . . ?
C63 C64 H64F 109.5 . . ?
H64D C64 H64E 109.5 . . ?
H64D C64 H64F 109.5 . . ?
H64E C64 H64F 109.5 . . ?
N9 C65 C48 113.4(5) . . ?
N9 C65 H65C 108.9 . . ?
N9 C65 H65D 108.9 . . ?
C48 C65 H65C 108.9 . . ?
C48 C65 H65D 108.9 . . ?
H65C C65 H65D 107.7 . . ?
N9 C66 H66C 109.7 . . ?
N9 C66 H66D 109.7 . . ?
H66C C66 H66D 108.2 . . ?
C67 C66 N9 109.8(5) . . ?
C67 C66 H66C 109.7 . . ?
C67 C66 H66D 109.7 . . ?
C68 C67 C66 121.7(5) . . ?
C68 C67 C72 117.8(6) . . ?
C72 C67 C66 120.4(6) . . ?
C67 C68 H68 118.9 . . ?
C69 C68 C67 122.2(6) . . ?
C69 C68 H68 118.9 . . ?
C68 C69 C70 119.6(6) . . ?
C68 C69 C73 123.3(6) . . ?
C70 C69 C73 117.0(6) . . ?
C69 C70 H70 120.2 . . ?
C71 C70 C69 119.7(7) . . ?
C71 C70 H70 120.2 . . ?
C70 C71 H71 118.6 . . ?
C70 C71 C72 122.8(7) . . ?
C72 C71 H71 118.6 . . ?
C67 C72 H72 121.1 . . ?
C71 C72 C67 117.9(6) . . ?
C71 C72 H72 121.1 . . ?
O5X C73 N10 122.7(6) . . ?
O5X C73 C69 120.1(5) . . ?
N10 C73 C69 117.2(5) . . ?
N10 C74 H74C 109.5 . . ?
N10 C74 H74D 109.5 . . ?
N10 C74 C75 110.6(5) . . ?
H74C C74 H74D 108.1 . . ?
C75 C74 H74C 109.5 . . ?
C75 C74 H74D 109.5 . . ?
C30 C75 C43 122.0(6) . . ?
C30 C75 C74 119.4(6) . . ?
C43 C75 C74 118.6(6) . . ?
C49 C76 H76C 109.6 . . ?
C49 C76 H76D 109.6 . . ?
C49 C76 C77 110.5(5) . . ?
H76C C76 H76D 108.1 . . ?
C77 C76 H76C 109.6 . . ?
C77 C76 H76D 109.6 . . ?
C76 C77 H77D 109.5 . . ?
C76 C77 H77E 109.5 . . ?
C76 C77 H77F 109.5 . . ?
H77D C77 H77E 109.5 . . ?
H77D C77 H77F 109.5 . . ?
H77E C77 H77F 109.5 . . ?
N11 C78 H78C 109.1 . . ?
N11 C78 H78D 109.1 . . ?
C50 C78 N11 112.6(5) . . ?
C50 C78 H78C 109.1 . . ?
C50 C78 H78D 109.1 . . ?
H78C C78 H78D 107.8 . . ?
N11 C79 H79C 109.6 . . ?
N11 C79 H79D 109.6 . . ?
N11 C79 C80 110.2(5) . . ?
H79C C79 H79D 108.1 . . ?
C80 C79 H79C 109.6 . . ?
C80 C79 H79D 109.6 . . ?
C81 C80 C79 118.3(6) . . ?
C85 C80 C79 120.6(6) . . ?
C85 C80 C81 121.1(7) . . ?
C80 C81 H81 119.4 . . ?
C80 C81 C82 121.3(6) . . ?
C82 C81 H81 119.4 . . ?
C81 C82 C86 125.6(6) . . ?
C83 C82 C81 117.1(6) . . ?
C83 C82 C86 117.2(6) . . ?
C82 C83 H83 120.5 . . ?
C84 C83 C82 119.0(7) . . ?
C84 C83 H83 120.5 . . ?
C83 C84 H84 118.3 . . ?
C83 C84 C85 123.4(7) . . ?
C85 C84 H84 118.3 . . ?
C80 C85 C84 117.8(7) . . ?
C80 C85 H85 121.1 . . ?
C84 C85 H85 121.1 . . ?
O6X C86 N12 121.3(6) . . ?
O6X C86 C82 123.4(6) . . ?
N12 C86 C82 115.3(6) . . ?
N12 C87 H87C 110.0 . . ?
N12 C87 H87D 110.0 . . ?
N12 C87 C88 108.5(5) . . ?
H87C C87 H87D 108.4 . . ?
C88 C87 H87C 110.0 . . ?
C88 C87 H87D 110.0 . . ?
C17 C88 C87 120.9(6) . . ?
C43 C88 C17 119.0(6) . . ?
C43 C88 C87 120.0(6) . . ?
C51 C89 H89C 109.7 . . ?
C51 C89 H89D 109.7 . . ?
C51 C89 C90 109.9(5) . . ?
H89C C89 H89D 108.2 . . ?
C90 C89 H89C 109.7 . . ?
C90 C89 H89D 109.7 . . ?
C89 C90 H90D 109.5 . . ?
C89 C90 H90E 109.5 . . ?
C89 C90 H90F 109.5 . . ?
H90D C90 H90E 109.5 . . ?
H90D C90 H90F 109.5 . . ?
H90E C90 H90F 109.5 . . ?
O2 P1 O1 113.3(4) . . ?
O2 P1 O4 105.9(4) . . ?
O3 P1 O1 109.0(3) . . ?
O3 P1 O2 114.8(3) . . ?
O3 P1 O4 108.3(3) . . ?
O4 P1 O1 104.8(3) . . ?
O5 P2 O4 108.4(3) . . ?
O5 P2 O6 120.4(3) . . ?
O5 P2 O7 105.3(3) . . ?
O6 P2 O4 108.7(3) . . ?
O6 P2 O7 112.9(3) . . ?
O7 P2 O4 99.1(3) . . ?
O8 P3 O7 108.2(3) . . ?
O8 P3 O10 107.5(3) . . ?
O9 P3 O7 110.1(3) . . ?
O9 P3 O8 118.8(3) . . ?
O9 P3 O10 110.9(3) . . ?
O10 P3 O7 99.5(3) . . ?
P1 O1 H1 109.5 . . ?
P1 O4 P2 131.5(4) . . ?
P2 O7 P3 140.3(3) . . ?
C1 O10 P3 115.1(4) . . ?
C5 O11 C2 111.8(6) . . ?
C3 O12 H12D 109.5 . . ?
C4 O13 H13A 109.5 . . ?
C6 N1 C5 122.5(7) . . ?
C9 N1 C5 131.1(6) . . ?
C9 N1 C6 106.4(6) . . ?
C9 N2 C7 103.4(7) . . ?
C6 N3 C10 110.3(7) . . ?
C8 N4 H4 119.1 . . ?
C10 N4 H4 119.1 . . ?
C10 N4 C8 121.8(7) . . ?
H5A N5 H5B 120.0 . . ?
C8 N5 H5A 120.0 . . ?
C8 N5 H5B 120.0 . . ?
O10 C1 H1A 109.9 . . ?
O10 C1 H1B 109.9 . . ?
O10 C1 C2 109.1(6) . . ?
H1A C1 H1B 108.3 . . ?
C2 C1 H1A 109.9 . . ?
C2 C1 H1B 109.9 . . ?
O11 C2 C1 110.7(6) . . ?
O11 C2 H2 109.3 . . ?
O11 C2 C3 102.3(6) . . ?
C1 C2 H2 109.3 . . ?
C3 C2 C1 115.6(7) . . ?
C3 C2 H2 109.3 . . ?
O12 C3 C2 112.5(6) . . ?
O12 C3 H3 105.9 . . ?
O12 C3 C4 122.1(8) . . ?
C2 C3 H3 105.9 . . ?
C4 C3 C2 103.3(7) . . ?
C4 C3 H3 105.9 . . ?
O13 C4 C3 110.9(6) . . ?
O13 C4 H4A 110.1 . . ?
O13 C4 C5 111.8(7) . . ?
C3 C4 H4A 110.1 . . ?
C3 C4 C5 103.8(7) . . ?
C5 C4 H4A 110.1 . . ?
O11 C5 N1 105.5(6) . . ?
O11 C5 C4 103.6(6) . . ?
O11 C5 H5 111.7 . . ?
N1 C5 C4 112.1(6) . . ?
N1 C5 H5 111.7 . . ?
C4 C5 H5 111.7 . . ?
N1 C6 C7 102.0(7) . . ?
N3 C6 N1 129.4(7) . . ?
N3 C6 C7 128.4(7) . . ?
N2 C7 C6 112.7(7) . . ?
N2 C7 C8 131.5(8) . . ?
C6 C7 C8 115.2(8) . . ?
N4 C8 C7 115.0(7) . . ?
N5 C8 N4 122.9(7) . . ?
N5 C8 C7 122.0(8) . . ?
N1 C9 H9 122.3 . . ?
N2 C9 N1 115.3(7) . . ?
N2 C9 H9 122.3 . . ?
N3 C10 H10A 115.8 . . ?
N4 C10 N3 128.4(9) . . ?
N4 C10 H10A 115.8 . . ?
O1A P1A O4A 102.5(3) . . ?
O2A P1A O1A 105.8(3) . . ?
O2A P1A O3A 121.0(3) . . ?
O2A P1A O4A 105.4(3) . . ?
O3A P1A O1A 111.3(3) . . ?
O3A P1A O4A 109.2(2) . . ?
O4A P2A O7A 101.6(3) . . ?
O5A P2A O4A 107.5(3) . . ?
O5A P2A O6A 121.0(3) . . ?
O5A P2A O7A 106.8(3) . . ?
O6A P2A O4A 108.6(2) . . ?
O6A P2A O7A 109.6(3) . . ?
O8A P3A O7A 111.1(3) . . ?
O8A P3A O10A 104.5(3) . . ?
O9A P3A O7A 110.9(3) . . ?
O9A P3A O8A 117.6(3) . . ?
O9A P3A O10A 111.4(4) . . ?
O10A P3A O7A 99.7(3) . . ?
P1A O1A H1AA 109.5 . . ?
P2A O4A P1A 126.4(3) . . ?
P3A O7A P2A 133.2(3) . . ?
C1G O10A P3A 126.9(5) . . ?
C2A O11A C5A 109.6(6) . . ?
C3A O12A H12F 109.5 . . ?
C4A O13A H13B 109.5 . . ?
C5A N1A C6A 128.4(8) . . ?
C5A N1A C9A 126.7(8) . . ?
C6A N1A C9A 104.8(7) . . ?
C9A N2A C7A 100.9(8) . . ?
C6A N3A C10A 111.3(8) . . ?
C8A N4A H4AA 119.4 . . ?
C10A N4A H4AA 119.4 . . ?
C10A N4A C8A 121.3(8) . . ?
H5AA N5A H5AB 120.0 . . ?
C8A N5A H5AA 120.0 . . ?
C8A N5A H5AB 120.0 . . ?
O10A C1G H1GA 110.8 . . ?
O10A C1G H1GB 110.8 . . ?
O10A C1G C2A 104.5(6) . . ?
H1GA C1G H1GB 108.9 . . ?
C2A C1G H1GA 110.8 . . ?
C2A C1G H1GB 110.8 . . ?
O11A C2A C1G 108.2(6) . . ?
O11A C2A H2A 109.3 . . ?
O11A C2A C3A 110.9(6) . . ?
C1G C2A H2A 109.3 . . ?
C3A C2A C1G 109.6(7) . . ?
C3A C2A H2A 109.3 . . ?
O12A C3A C2A 111.0(7) . . ?
O12A C3A H3A 113.6 . . ?
O12A C3A C4A 105.2(6) . . ?
C2A C3A H3A 113.6 . . ?
C2A C3A C4A 98.7(7) . . ?
C4A C3A H3A 113.6 . . ?
O13A C4A C3A 114.2(7) . . ?
O13A C4A H4AB 107.9 . . ?
O13A C4A C5A 116.0(6) . . ?
C3A C4A H4AB 107.9 . . ?
C3A C4A C5A 102.5(7) . . ?
C5A C4A H4AB 107.9 . . ?
O11A C5A C4A 100.5(6) . . ?
O11A C5A H5AC 109.8 . . ?
N1A C5A O11A 110.0(6) . . ?
N1A C5A C4A 116.6(7) . . ?
N1A C5A H5AC 109.8 . . ?
C4A C5A H5AC 109.8 . . ?
N1A C6A C7A 106.9(8) . . ?
N3A C6A N1A 127.5(8) . . ?
N3A C6A C7A 125.6(8) . . ?
C6A C7A N2A 112.3(8) . . ?
C8A C7A N2A 128.5(9) . . ?
C8A C7A C6A 119.0(9) . . ?
N4A C8A N5A 120.0(8) . . ?
N4A C8A C7A 116.2(9) . . ?
C7A C8A N5A 123.8(9) . . ?
N1A C9A H9AA 122.7 . . ?
N2A C9A N1A 114.5(8) . . ?
N2A C9A H9AA 122.7 . . ?
N3A C10A H10B 116.7 . . ?
N4A C10A N3A 126.6(9) . . ?
N4A C10A H10B 116.7 . . ?
H1XE N1X' H1XF 107.3 . . ?
C7X' N1X' H1XE 108.0 . . ?
C7X' N1X' H1XF 108.0 . . ?
C7X' N1X' C8X' 117.0(6) . . ?
C8X' N1X' H1XE 108.0 . . ?
C8X' N1X' H1XF 108.0 . . ?
C15' N2X' H2X' 119.4 . . ?
C15' N2X' C16' 121.1(5) . . ?
C16' N2X' H2X' 119.4 . . ?
H3XE N3X' H3XF 107.9 . . ?
C20' N3X' H3XE 109.1 . . ?
C20' N3X' H3XF 109.1 . . ?
C21' N3X' H3XE 109.1 . . ?
C21' N3X' H3XF 109.1 . . ?
C21' N3X' C20' 112.3(5) . . ?
C28' N4X' H4X' 118.7 . . ?
C28' N4X' C29' 122.5(5) . . ?
C29' N4X' H4X' 118.7 . . ?
H5XE N5X' H5XF 108.0 . . ?
C33' N5X' H5XE 109.4 . . ?
C33' N5X' H5XF 109.4 . . ?
C33' N5X' C34' 111.2(5) . . ?
C34' N5X' H5XE 109.4 . . ?
C34' N5X' H5XF 109.4 . . ?
C41' N6X' H6X' 121.7 . . ?
C41' N6X' C42' 116.6(5) . . ?
C42' N6X' H6X' 121.7 . . ?
H7'A N7' H7'B 107.9 . . ?
C52' N7' H7'A 109.2 . . ?
C52' N7' H7'B 109.2 . . ?
C53' N7' H7'A 109.2 . . ?
C53' N7' H7'B 109.2 . . ?
C53' N7' C52' 111.9(5) . . ?
C60' N8' H8' 120.8 . . ?
C60' N8' C61' 118.3(5) . . ?
C61' N8' H8' 120.8 . . ?
H9'A N9' H9'B 108.0 . . ?
C65' N9' H9'A 109.4 . . ?
C65' N9' H9'B 109.4 . . ?
C66' N9' H9'A 109.4 . . ?
C66' N9' H9'B 109.4 . . ?
C66' N9' C65' 111.3(5) . . ?
C73' N10' H10' 118.8 . . ?
C73' N10' C74' 122.3(5) . . ?
C74' N10' H10' 118.8 . . ?
H11E N11' H11F 107.6 . . ?
C78' N11' H11E 108.7 . . ?
C78' N11' H11F 108.7 . . ?
C79' N11' H11E 108.7 . . ?
C79' N11' H11F 108.7 . . ?
C79' N11' C78' 114.3(5) . . ?
C86' N12' H12' 118.9 . . ?
C86' N12' C87' 122.1(5) . . ?
C87' N12' H12' 118.9 . . ?
C2X' C1X' C6X' 118.9(6) . . ?
C2X' C1X' C7X' 123.5(6) . . ?
C6X' C1X' C7X' 117.6(6) . . ?
C1X' C2X' C3X' 121.7(6) . . ?
C1X' C2X' C18' 118.2(6) . . ?
C3X' C2X' C18' 120.1(6) . . ?
C2X' C3X' C4X' 120.0(6) . . ?
C2X' C3X' C20' 119.5(6) . . ?
C4X' C3X' C20' 120.4(6) . . ?
C3X' C4X' C31' 121.4(6) . . ?
C5X' C4X' C3X' 118.1(6) . . ?
C5X' C4X' C31' 120.4(6) . . ?
C4X' C5X' C33' 117.7(5) . . ?
C6X' C5X' C4X' 121.8(6) . . ?
C6X' C5X' C33' 120.5(6) . . ?
C1X' C6X' C44' 120.1(5) . . ?
C5X' C6X' C1X' 118.9(6) . . ?
C5X' C6X' C44' 120.9(6) . . ?
N1X' C7X' H7XE 108.0 . . ?
N1X' C7X' H7XF 108.0 . . ?
C1X' C7X' N1X' 117.0(5) . . ?
C1X' C7X' H7XE 108.0 . . ?
C1X' C7X' H7XF 108.0 . . ?
H7XE C7X' H7XF 107.3 . . ?
N1X' C8X' H8XE 108.1 . . ?
N1X' C8X' H8XF 108.1 . . ?
N1X' C8X' C9X' 116.9(6) . . ?
H8XE C8X' H8XF 107.3 . . ?
C9X' C8X' H8XE 108.1 . . ?
C9X' C8X' H8XF 108.1 . . ?
C13 C9X' C8X' 117.8(6) . . ?
C13 C9X' C14' 122.4(6) . . ?
C14' C9X' C8X' 119.9(6) . . ?
C12' C11' C13 120.9(6) . . ?
C12' C11' C15' 115.9(6) . . ?
C13 C11' C15' 123.1(5) . . ?
C11' C12' H12C 121.3 . . ?
C11' C12' C13' 117.4(6) . . ?
C13' C12' H12C 121.3 . . ?
C9X' C13 C11' 117.8(6) . . ?
C9X' C13 H13 121.1 . . ?
C11' C13 H13 121.1 . . ?
C12' C13' H13' 119.6 . . ?
C14' C13' C12' 120.7(6) . . ?
C14' C13' H13' 119.6 . . ?
C9X' C14' H14' 119.6 . . ?
C13' C14' C9X' 120.8(6) . . ?
C13' C14' H14' 119.6 . . ?
O1X' C15' N2X' 122.5(6) . . ?
O1X' C15' C11' 121.0(6) . . ?
N2X' C15' C11' 116.4(6) . . ?
N2X' C16' H16E 109.1 . . ?
N2X' C16' H16F 109.1 . . ?
N2X' C16' C17' 112.7(5) . . ?
H16E C16' H16F 107.8 . . ?
C17' C16' H16E 109.1 . . ?
C17' C16' H16F 109.1 . . ?
C16' C17' C88' 121.7(5) . . ?
C62' C17' C16' 120.3(5) . . ?
C62' C17' C88' 118.0(5) . . ?
C2X' C18' H18E 110.1 . . ?
C2X' C18' H18F 110.1 . . ?
C2X' C18' C19' 108.1(6) . . ?
H18E C18' H18F 108.4 . . ?
C19' C18' H18E 110.1 . . ?
C19' C18' H18F 110.1 . . ?
C18' C19' H19G 109.5 . . ?
C18' C19' H19H 109.5 . . ?
C18' C19' H19I 109.5 . . ?
H19G C19' H19H 109.5 . . ?
H19G C19' H19I 109.5 . . ?
H19H C19' H19I 109.5 . . ?
N3X' C20' C3X' 117.0(6) . . ?
N3X' C20' H20E 108.0 . . ?
N3X' C20' H20F 108.0 . . ?
C3X' C20' H20E 108.0 . . ?
C3X' C20' H20F 108.0 . . ?
H20E C20' H20F 107.3 . . ?
N3X' C21' H21E 109.3 . . ?
N3X' C21' H21F 109.3 . . ?
N3X' C21' C22' 111.6(5) . . ?
H21E C21' H21F 108.0 . . ?
C22' C21' H21E 109.3 . . ?
C22' C21' H21F 109.3 . . ?
C23' C22' C21' 121.2(6) . . ?
C23' C22' C27' 118.0(6) . . ?
C27' C22' C21' 120.7(6) . . ?
C22' C23' H23' 119.5 . . ?
C24' C23' C22' 121.0(6) . . ?
C24' C23' H23' 119.5 . . ?
C23' C24' C28' 121.1(6) . . ?
C25' C24' C23' 119.4(6) . . ?
C25' C24' C28' 119.5(6) . . ?
C24' C25' H25' 117.9 . . ?
C24' C25' C26' 124.1(7) . . ?
C26' C25' H25' 117.9 . . ?
C25' C26' H26' 121.8 . . ?
C25' C26' C27' 116.3(7) . . ?
C27' C26' H26' 121.8 . . ?
C22' C27' H27' 119.6 . . ?
C26' C27' C22' 120.8(6) . . ?
C26' C27' H27' 119.6 . . ?
O2X' C28' N4X' 122.9(6) . . ?
O2X' C28' C24' 120.2(6) . . ?
N4X' C28' C24' 116.8(6) . . ?
N4X' C29' H29E 110.0 . . ?
N4X' C29' H29F 110.0 . . ?
N4X' C29' C30' 108.7(5) . . ?
H29E C29' H29F 108.3 . . ?
C30' C29' H29E 110.0 . . ?
C30' C29' H29F 110.0 . . ?
C62' C30' C29' 117.3(5) . . ?
C75' C30' C29' 121.0(5) . . ?
C75' C30' C62' 121.5(6) . . ?
C4X' C31' H31E 108.7 . . ?
C4X' C31' H31F 108.7 . . ?
H31E C31' H31F 107.6 . . ?
C32' C31' C4X' 114.4(6) . . ?
C32' C31' H31E 108.7 . . ?
C32' C31' H31F 108.7 . . ?
C31' C32' H32G 109.5 . . ?
C31' C32' H32H 109.5 . . ?
C31' C32' H32I 109.5 . . ?
H32G C32' H32H 109.5 . . ?
H32G C32' H32I 109.5 . . ?
H32H C32' H32I 109.5 . . ?
N5X' C33' C5X' 110.5(5) . . ?
N5X' C33' H33E 109.5 . . ?
N5X' C33' H33F 109.5 . . ?
C5X' C33' H33E 109.5 . . ?
C5X' C33' H33F 109.5 . . ?
H33E C33' H33F 108.1 . . ?
N5X' C34' H34E 109.0 . . ?
N5X' C34' H34F 109.0 . . ?
H34E C34' H34F 107.8 . . ?
C35' C34' N5X' 113.0(5) . . ?
C35' C34' H34E 109.0 . . ?
C35' C34' H34F 109.0 . . ?
C36' C35' C34' 121.8(6) . . ?
C40' C35' C34' 117.8(6) . . ?
C40' C35' C36' 120.2(6) . . ?
C35' C36' H36' 119.9 . . ?
C37' C36' C35' 120.2(6) . . ?
C37' C36' H36' 119.9 . . ?
C36' C37' C38' 118.5(6) . . ?
C36' C37' C41' 124.5(6) . . ?
C38' C37' C41' 116.9(6) . . ?
C37' C38' H38' 119.8 . . ?
C39' C38' C37' 120.3(6) . . ?
C39' C38' H38' 119.8 . . ?
C38' C39' H39' 120.2 . . ?
C40' C39' C38' 119.5(7) . . ?
C40' C39' H39' 120.2 . . ?
C35' C40' C39' 121.1(7) . . ?
C35' C40' H40' 119.4 . . ?
C39' C40' H40' 119.4 . . ?
O3X' C41' N6X' 120.5(6) . . ?
O3X' C41' C37' 119.9(6) . . ?
N6X' C41' C37' 119.4(5) . . ?
N6X' C42' H42E 109.2 . . ?
N6X' C42' H42F 109.2 . . ?
N6X' C42' C43' 112.2(5) . . ?
H42E C42' H42F 107.9 . . ?
C43' C42' H42E 109.2 . . ?
C43' C42' H42F 109.2 . . ?
C75' C43' C42' 117.8(5) . . ?
C88' C43' C42' 119.6(6) . . ?
C88' C43' C75' 122.4(6) . . ?
C6X' C44' H44E 110.3 . . ?
C6X' C44' H44F 110.3 . . ?
C6X' C44' C45' 107.0(6) . . ?
H44E C44' H44F 108.6 . . ?
C45' C44' H44E 110.3 . . ?
C45' C44' H44F 110.3 . . ?
C44' C45' H45G 109.5 . . ?
C44' C45' H45H 109.5 . . ?
C44' C45' H45I 109.5 . . ?
H45G C45' H45H 109.5 . . ?
H45G C45' H45I 109.5 . . ?
H45H C45' H45I 109.5 . . ?
C47' C46' C51' 121.4(6) . . ?
C47' C46' C52' 120.0(5) . . ?
C51' C46' C52' 118.7(5) . . ?
C46' C47' C63' 119.5(6) . . ?
C48' C47' C46' 120.3(6) . . ?
C48' C47' C63' 120.2(5) . . ?
C47' C48' C49' 119.5(6) . . ?
C47' C48' C65' 120.0(6) . . ?
C49' C48' C65' 120.0(5) . . ?
C48' C49' C76' 120.1(5) . . ?
C50' C49' C48' 119.4(5) . . ?
C50' C49' C76' 120.2(5) . . ?
C49' C50' C51' 120.8(6) . . ?
C49' C50' C78' 120.5(6) . . ?
C51' C50' C78' 118.5(6) . . ?
C46' C51' C50' 118.2(6) . . ?
C46' C51' C89' 121.1(6) . . ?
C50' C51' C89' 120.7(6) . . ?
N7' C52' H52E 109.0 . . ?
N7' C52' H52F 109.0 . . ?
C46' C52' N7' 112.9(5) . . ?
C46' C52' H52E 109.0 . . ?
C46' C52' H52F 109.0 . . ?
H52E C52' H52F 107.8 . . ?
N7' C53' H53G 108.8 . . ?
N7' C53' H53H 108.8 . . ?
N7' C53' C54' 113.8(6) . . ?
H53G C53' H53H 107.7 . . ?
C54' C53' H53G 108.8 . . ?
C54' C53' H53H 108.8 . . ?
C55' C54' C53' 123.2(6) . . ?
C55' C54' C59' 118.3(6) . . ?
C59' C54' C53' 118.3(6) . . ?
C54' C55' H55' 120.6 . . ?
C54' C55' C56' 118.8(6) . . ?
C56' C55' H55' 120.6 . . ?
C55' C56' C60' 122.7(6) . . ?
C57' C56' C55' 119.7(6) . . ?
C57' C56' C60' 117.6(6) . . ?
C56' C57' H57' 119.1 . . ?
C58' C57' C56' 121.8(6) . . ?
C58' C57' H57' 119.1 . . ?
C57' C58' H58' 119.2 . . ?
C57' C58' C59' 121.5(7) . . ?
C59' C58' H58' 119.2 . . ?
C54' C59' H59' 120.2 . . ?
C58' C59' C54' 119.7(6) . . ?
C58' C59' H59' 120.2 . . ?
O4X' C60' N8' 118.3(6) . . ?
O4X' C60' C56' 119.8(6) . . ?
N8' C60' C56' 121.7(6) . . ?
N8' C61' H61E 109.1 . . ?
N8' C61' H61F 109.1 . . ?
N8' C61' C62' 112.6(5) . . ?
H61E C61' H61F 107.8 . . ?
C62' C61' H61E 109.1 . . ?
C62' C61' H61F 109.1 . . ?
C17' C62' C30' 120.8(5) . . ?
C17' C62' C61' 119.0(5) . . ?
C30' C62' C61' 120.2(5) . . ?
C47' C63' H63E 109.5 . . ?
C47' C63' H63F 109.5 . . ?
C47' C63' C64' 110.6(5) . . ?
H63E C63' H63F 108.1 . . ?
C64' C63' H63E 109.5 . . ?
C64' C63' H63F 109.5 . . ?
C63' C64' H64G 109.5 . . ?
C63' C64' H64H 109.5 . . ?
C63' C64' H64I 109.5 . . ?
H64G C64' H64H 109.5 . . ?
H64G C64' H64I 109.5 . . ?
H64H C64' H64I 109.5 . . ?
N9' C65' H65E 108.8 . . ?
N9' C65' H65F 108.8 . . ?
C48' C65' N9' 113.9(5) . . ?
C48' C65' H65E 108.8 . . ?
C48' C65' H65F 108.8 . . ?
H65E C65' H65F 107.7 . . ?
N9' C66' H66E 109.4 . . ?
N9' C66' H66F 109.4 . . ?
H66E C66' H66F 108.0 . . ?
C67' C66' N9' 111.1(5) . . ?
C67' C66' H66E 109.4 . . ?
C67' C66' H66F 109.4 . . ?
C68' C67' C66' 121.4(6) . . ?
C68' C67' C72' 117.3(6) . . ?
C72' C67' C66' 121.0(6) . . ?
C67' C68' H68' 118.8 . . ?
C69' C68' C67' 122.4(6) . . ?
C69' C68' H68' 118.8 . . ?
C68' C69' C70' 121.0(6) . . ?
C68' C69' C73' 123.1(5) . . ?
C70' C69' C73' 115.9(6) . . ?
C69' C70' H70' 121.0 . . ?
C71' C70' C69' 117.9(6) . . ?
C71' C70' H70' 121.0 . . ?
C70' C71' H71' 119.4 . . ?
C72' C71' C70' 121.3(6) . . ?
C72' C71' H71' 119.4 . . ?
C67' C72' H72' 119.9 . . ?
C71' C72' C67' 120.1(6) . . ?
C71' C72' H72' 119.9 . . ?
O5X' C73' N10' 121.3(5) . . ?
O5X' C73' C69' 119.9(5) . . ?
N10' C73' C69' 118.8(5) . . ?
N10' C74' H74E 109.9 . . ?
N10' C74' H74F 109.9 . . ?
N10' C74' C75' 109.0(5) . . ?
H74E C74' H74F 108.3 . . ?
C75' C74' H74E 109.9 . . ?
C75' C74' H74F 109.9 . . ?
C30' C75' C43' 119.0(6) . . ?
C30' C75' C74' 122.4(6) . . ?
C43' C75' C74' 118.6(5) . . ?
C49' C76' H76E 109.3 . . ?
C49' C76' H76F 109.3 . . ?
C49' C76' C77' 111.5(5) . . ?
H76E C76' H76F 108.0 . . ?
C77' C76' H76E 109.3 . . ?
C77' C76' H76F 109.3 . . ?
C76' C77' H77G 109.5 . . ?
C76' C77' H77H 109.5 . . ?
C76' C77' H77I 109.5 . . ?
H77G C77' H77H 109.5 . . ?
H77G C77' H77I 109.5 . . ?
H77H C77' H77I 109.5 . . ?
N11' C78' H78E 109.4 . . ?
N11' C78' H78F 109.4 . . ?
C50' C78' N11' 111.0(5) . . ?
C50' C78' H78E 109.4 . . ?
C50' C78' H78F 109.4 . . ?
H78E C78' H78F 108.0 . . ?
N11' C79' H79E 109.5 . . ?
N11' C79' H79F 109.5 . . ?
N11' C79' C80' 110.7(6) . . ?
H79E C79' H79F 108.1 . . ?
C80' C79' H79E 109.5 . . ?
C80' C79' H79F 109.5 . . ?
C81' C80' C79' 120.9(7) . . ?
C81' C80' C85' 119.6(7) . . ?
C85' C80' C79' 119.4(6) . . ?
C80' C81' H81' 119.3 . . ?
C80' C81' C82' 121.4(7) . . ?
C82' C81' H81' 119.3 . . ?
C81' C82' C83' 120.2(6) . . ?
C81' C82' C86' 124.5(6) . . ?
C83' C82' C86' 115.2(6) . . ?
C82' C83' H83' 121.6 . . ?
C84' C83' C82' 116.7(6) . . ?
C84' C83' H83' 121.6 . . ?
C83' C84' H84' 119.6 . . ?
C85' C84' C83' 120.8(7) . . ?
C85' C84' H84' 119.6 . . ?
C80' C85' H85' 119.4 . . ?
C84' C85' C80' 121.2(7) . . ?
C84' C85' H85' 119.4 . . ?
O6X' C86' N12' 120.8(6) . . ?
O6X' C86' C82' 123.1(6) . . ?
N12' C86' C82' 116.0(6) . . ?
N12' C87' H87E 110.2 . . ?
N12' C87' H87F 110.2 . . ?
H87E C87' H87F 108.5 . . ?
C88' C87' N12' 107.5(5) . . ?
C88' C87' H87E 110.2 . . ?
C88' C87' H87F 110.2 . . ?
C43' C88' C17' 118.1(6) . . ?
C43' C88' C87' 122.4(6) . . ?
C87' C88' C17' 119.4(5) . . ?
C51' C89' H89E 109.8 . . ?
C51' C89' H89F 109.8 . . ?
C51' C89' C90' 109.5(5) . . ?
H89E C89' H89F 108.2 . . ?
C90' C89' H89E 109.8 . . ?
C90' C89' H89F 109.8 . . ?
C89' C90' H90G 109.5 . . ?
C89' C90' H90H 109.5 . . ?
C89' C90' H90I 109.5 . . ?
H90G C90' H90H 109.5 . . ?
H90G C90' H90I 109.5 . . ?
H90H C90' H90I 109.5 . . ?
O1B P1B O4B 103.7(3) . . ?
O2B P1B O1B 111.8(3) . . ?
O2B P1B O3B 117.3(3) . . ?
O2B P1B O4B 108.5(3) . . ?
O3B P1B O1B 107.3(2) . . ?
O3B P1B O4B 107.4(2) . . ?
O5B P2B O4B 108.4(3) . . ?
O5B P2B O7B 105.6(2) . . ?
O6B P2B O4B 108.1(2) . . ?
O6B P2B O5B 120.4(3) . . ?
O6B P2B O7B 111.6(3) . . ?
O7B P2B O4B 101.0(3) . . ?
O8B P3B O7B 108.3(3) . . ?
O8B P3B O10B 106.1(3) . . ?
O9B P3B O7B 109.0(2) . . ?
O9B P3B O8B 118.8(3) . . ?
O9B P3B O10B 112.5(3) . . ?
O10B P3B O7B 100.6(2) . . ?
P1B O1B H1BA 109.5 . . ?
P2B O4B P1B 127.8(3) . . ?
P2B O7B P3B 136.0(3) . . ?
C1B O10B P3B 117.1(4) . . ?
C5B O11B C2B 109.9(6) . . ?
C3B O12B H12G 109.5 . . ?
C4B O13B H13C 109.5 . . ?
C6B N1B C5B 127.4(6) . . ?
C9B N1B C5B 128.1(6) . . ?
C9B N1B C6B 104.5(6) . . ?
C9B N2B C7B 103.8(6) . . ?
C10B N3B C6B 111.8(6) . . ?
C8B N4B H4B 120.3 . . ?
C10B N4B H4B 120.3 . . ?
C10B N4B C8B 119.3(6) . . ?
H5BA N5B H5BB 120.0 . . ?
C8B N5B H5BA 120.0 . . ?
C8B N5B H5BB 120.0 . . ?
O10B C1B H1BB 109.3 . . ?
O10B C1B H1BC 109.3 . . ?
H1BB C1B H1BC 108.0 . . ?
C2B C1B O10B 111.6(6) . . ?
C2B C1B H1BB 109.3 . . ?
C2B C1B H1BC 109.3 . . ?
O11B C2B H2B 109.5 . . ?
O11B C2B C3B 104.1(5) . . ?
C1B C2B O11B 109.6(6) . . ?
C1B C2B H2B 109.5 . . ?
C1B C2B C3B 114.6(6) . . ?
C3B C2B H2B 109.5 . . ?
O12B C3B C2B 114.5(6) . . ?
O12B C3B H3B 108.1 . . ?
O12B C3B C4B 116.2(7) . . ?
C2B C3B H3B 108.1 . . ?
C2B C3B C4B 101.3(6) . . ?
C4B C3B H3B 108.1 . . ?
O13B C4B C3B 110.4(6) . . ?
O13B C4B H4BA 111.3 . . ?
O13B C4B C5B 109.8(7) . . ?
C3B C4B H4BA 111.3 . . ?
C3B C4B C5B 102.3(6) . . ?
C5B C4B H4BA 111.3 . . ?
O11B C5B N1B 106.3(6) . . ?
O11B C5B C4B 106.9(6) . . ?
O11B C5B H5BC 110.8 . . ?
N1B C5B C4B 111.1(7) . . ?
N1B C5B H5BC 110.8 . . ?
C4B C5B H5BC 110.8 . . ?
N3B C6B N1B 126.1(6) . . ?
C7B C6B N1B 107.0(6) . . ?
C7B C6B N3B 126.9(7) . . ?
C6B C7B N2B 110.1(6) . . ?
C6B C7B C8B 118.5(7) . . ?
C8B C7B N2B 130.3(7) . . ?
N5B C8B N4B 117.2(7) . . ?
N5B C8B C7B 126.9(7) . . ?
C7B C8B N4B 115.9(6) . . ?
N1B C9B H9BA 122.7 . . ?
N2B C9B N1B 114.5(7) . . ?
N2B C9B H9BA 122.7 . . ?
N3B C10B H10C 116.8 . . ?
N4B C10B N3B 126.4(7) . . ?
N4B C10B H10C 116.8 . . ?
O1C P1C O4C 103.4(2) . . ?
O2C P1C O1C 106.9(2) . . ?
O2C P1C O4C 105.4(2) . . ?
O3C P1C O1C 110.5(2) . . ?
O3C P1C O2C 119.7(3) . . ?
O3C P1C O4C 109.7(2) . . ?
O4C P2C O7C 100.5(2) . . ?
O5C P2C O4C 108.1(2) . . ?
O5C P2C O7C 106.4(2) . . ?
O6C P2C O4C 108.6(2) . . ?
O6C P2C O5C 120.9(3) . . ?
O6C P2C O7C 110.4(2) . . ?
O8C P3C O7C 109.5(2) . . ?
O8C P3C O10C 103.5(3) . . ?
O9C P3C O7C 110.7(3) . . ?
O9C P3C O8C 119.6(3) . . ?
O9C P3C O10C 111.5(3) . . ?
O10C P3C O7C 100.0(2) . . ?
P1C O1C H1CA 109.5 . . ?
P2C O4C P1C 126.2(3) . . ?
P3C O7C P2C 132.0(3) . . ?
C1E O10C P3C 124.3(4) . . ?
C5C O11C C2C 109.1(5) . . ?
C3C O12C H12H 109.5 . . ?
C4C O13C H13D 109.5 . . ?
C6C N1C C5C 125.6(7) . . ?
C9C N1C C5C 128.0(7) . . ?
C9C N1C C6C 106.4(7) . . ?
C9C N2C C7C 106.7(7) . . ?
C10C N3C C6C 111.9(7) . . ?
C8C N4C H4C 121.0 . . ?
C10C N4C H4C 121.0 . . ?
C10C N4C C8C 117.9(8) . . ?
H5CA N5C H5CB 120.0 . . ?
C8C N5C H5CA 120.0 . . ?
C8C N5C H5CB 120.0 . . ?
O10C C1E H1EA 109.9 . . ?
O10C C1E H1EB 109.9 . . ?
O10C C1E C2C 108.9(6) . . ?
H1EA C1E H1EB 108.3 . . ?
C2C C1E H1EA 109.9 . . ?
C2C C1E H1EB 109.9 . . ?
O11C C2C C1E 106.8(6) . . ?
O11C C2C H2C 109.3 . . ?
O11C C2C C3C 103.0(5) . . ?
C1E C2C H2C 109.3 . . ?
C1E C2C C3C 118.7(7) . . ?
C3C C2C H2C 109.3 . . ?
O12C C3C C2C 109.2(6) . . ?
O12C C3C H3C 109.1 . . ?
C2C C3C H3C 109.1 . . ?
C4C C3C O12C 114.2(7) . . ?
C4C C3C C2C 105.8(6) . . ?
C4C C3C H3C 109.1 . . ?
O13C C4C H4CA 113.5 . . ?
O13C C4C C5C 108.2(7) . . ?
C3C C4C O13C 108.6(7) . . ?
C3C C4C H4CA 113.5 . . ?
C3C C4C C5C 98.3(6) . . ?
C5C C4C H4CA 113.5 . . ?
O11C C5C N1C 109.8(6) . . ?
O11C C5C C4C 107.1(6) . . ?
O11C C5C H5C 109.3 . . ?
N1C C5C C4C 112.1(6) . . ?
N1C C5C H5C 109.3 . . ?
C4C C5C H5C 109.3 . . ?
N3C C6C N1C 128.4(7) . . ?
N3C C6C C7C 125.5(8) . . ?
C7C C6C N1C 106.1(7) . . ?
C6C C7C N2C 107.0(8) . . ?
C6C C7C C8C 116.5(9) . . ?
C8C C7C N2C 136.3(8) . . ?
N4C C8C N5C 117.8(9) . . ?
N4C C8C C7C 118.3(8) . . ?
N5C C8C C7C 123.5(10) . . ?
N1C C9C H9C 123.1 . . ?
N2C C9C N1C 113.7(8) . . ?
N2C C9C H9C 123.1 . . ?
N3C C10C N4C 129.5(9) . . ?
N3C C10C H10D 115.2 . . ?
N4C C10C H10D 115.2 . . ?
H1XA N1X" H1XB 107.5 . . ?
C7X" N1X" H1XA 108.5 . . ?
C7X" N1X" H1XB 108.5 . . ?
C7X" N1X" C8X" 115.2(5) . . ?
C8X" N1X" H1XA 108.5 . . ?
C8X" N1X" H1XB 108.5 . . ?
C15" N2X" H2X" 120.5 . . ?
C15" N2X" C16" 119.0(5) . . ?
C16" N2X" H2X" 120.5 . . ?
H3XA N3X" H3XB 107.5 . . ?
C20" N3X" H3XA 108.5 . . ?
C20" N3X" H3XB 108.5 . . ?
C20" N3X" C21" 115.0(6) . . ?
C21" N3X" H3XA 108.5 . . ?
C21" N3X" H3XB 108.5 . . ?
C28" N4X" H4X" 118.8 . . ?
C28" N4X" C29" 122.4(5) . . ?
C29" N4X" H4X" 118.8 . . ?
H5XA N5X" H5XB 107.9 . . ?
C33" N5X" H5XA 109.2 . . ?
C33" N5X" H5XB 109.2 . . ?
C33" N5X" C34" 112.1(5) . . ?
C34" N5X" H5XA 109.2 . . ?
C34" N5X" H5XB 109.2 . . ?
C41" N6X" H6X" 121.7 . . ?
C41" N6X" C42" 116.6(5) . . ?
C42" N6X" H6X" 121.7 . . ?
H7"C N7" H7"D 106.7 . . ?
H7"A N7" H7"B 107.3 . . ?
C52" N7" H7"C 106.8 . . ?
C52" N7" H7"D 106.8 . . ?
C52" N7" H7"A 108.1 . . ?
C52" N7" H7"B 108.1 . . ?
C53" N7" H7"A 108.1 . . ?
C53" N7" H7"B 108.1 . . ?
C53" N7" C52" 116.8(7) . . ?
C53B N7" H7"C 106.8 . . ?
C53B N7" H7"D 106.8 . . ?
C53B N7" C52" 122.0(8) . . ?
C60" N8" H8" 120.7 . . ?
C60" N8" C61" 118.6(5) . . ?
C61" N8" H8" 120.7 . . ?
H9"A N9" H9"B 107.7 . . ?
C65" N9" H9"A 108.8 . . ?
C65" N9" H9"B 108.8 . . ?
C66" N9" H9"A 108.8 . . ?
C66" N9" H9"B 108.8 . . ?
C66" N9" C65" 114.0(5) . . ?
C73" N10" H10" 117.8 . . ?
C73" N10" C74" 124.4(6) . . ?
C74" N10" H10" 117.8 . . ?
H11A N11" H11B 107.7 . . ?
C78" N11" H11A 108.8 . . ?
C78" N11" H11B 108.8 . . ?
C79" N11" H11A 108.8 . . ?
C79" N11" H11B 108.8 . . ?
C79" N11" C78" 113.9(5) . . ?
C86" N12" H12" 119.3 . . ?
C86" N12" C87" 121.4(5) . . ?
C87" N12" H12" 119.3 . . ?
C2X" C1X" C6X" 120.2(6) . . ?
C2X" C1X" C7X" 120.6(6) . . ?
C6X" C1X" C7X" 119.1(6) . . ?
C1X" C2X" C3X" 121.2(6) . . ?
C1X" C2X" C18" 121.6(6) . . ?
C3X" C2X" C18" 116.9(6) . . ?
C2X" C3X" C4X" 118.0(6) . . ?
C2X" C3X" C20" 123.2(6) . . ?
C4X" C3X" C20" 118.8(6) . . ?
C3X" C4X" C31" 119.2(6) . . ?
C5X" C4X" C3X" 119.8(6) . . ?
C5X" C4X" C31" 120.6(6) . . ?
C4X" C5X" C6X" 121.4(6) . . ?
C4X" C5X" C33" 117.5(5) . . ?
C6X" C5X" C33" 121.1(6) . . ?
C1X" C6X" C5X" 119.2(6) . . ?
C1X" C6X" C44" 120.3(5) . . ?
C5X" C6X" C44" 120.4(6) . . ?
N1X" C7X" C1X" 115.0(5) . . ?
N1X" C7X" H7XA 108.5 . . ?
N1X" C7X" H7XB 108.5 . . ?
C1X" C7X" H7XA 108.5 . . ?
C1X" C7X" H7XB 108.5 . . ?
H7XA C7X" H7XB 107.5 . . ?
N1X" C8X" H8XA 109.4 . . ?
N1X" C8X" H8XB 109.4 . . ?
H8XA C8X" H8XB 108.0 . . ?
C9X" C8X" N1X" 111.3(6) . . ?
C9X" C8X" H8XA 109.4 . . ?
C9X" C8X" H8XB 109.4 . . ?
C10X C9X" C8X" 119.5(6) . . ?
C10X C9X" C14" 119.8(6) . . ?
C14" C9X" C8X" 120.5(6) . . ?
C9X" C10X H10X 120.4 . . ?
C9X" C10X C11" 119.2(6) . . ?
C11" C10X H10X 120.4 . . ?
C10X C11" C15" 124.1(5) . . ?
C12" C11" C10X 119.2(6) . . ?
C12" C11" C15" 116.6(6) . . ?
C11" C12" H12A 120.6 . . ?
C11" C12" C13" 118.8(6) . . ?
C13" C12" H12A 120.6 . . ?
C12" C13" H13" 118.9 . . ?
C14" C13" C12" 122.3(6) . . ?
C14" C13" H13" 118.9 . . ?
C9X" C14" H14" 119.7 . . ?
C13" C14" C9X" 120.6(6) . . ?
C13" C14" H14" 119.7 . . ?
O1X" C15" N2X" 123.0(6) . . ?
O1X" C15" C11" 122.0(6) . . ?
N2X" C15" C11" 114.9(5) . . ?
N2X" C16" H16A 109.5 . . ?
N2X" C16" H16B 109.5 . . ?
N2X" C16" C17" 110.5(5) . . ?
H16A C16" H16B 108.1 . . ?
C17" C16" H16A 109.5 . . ?
C17" C16" H16B 109.5 . . ?
C62" C17" C16" 119.6(6) . . ?
C62" C17" C88" 119.3(5) . . ?
C88" C17" C16" 121.0(6) . . ?
C2X" C18" H18A 109.6 . . ?
C2X" C18" H18B 109.6 . . ?
C2X" C18" C19" 110.1(6) . . ?
H18A C18" H18B 108.1 . . ?
C19" C18" H18A 109.6 . . ?
C19" C18" H18B 109.6 . . ?
C18" C19" H19A 109.5 . . ?
C18" C19" H19B 109.5 . . ?
C18" C19" H19C 109.5 . . ?
H19A C19" H19B 109.5 . . ?
H19A C19" H19C 109.5 . . ?
H19B C19" H19C 109.5 . . ?
N3X" C20" C3X" 115.4(6) . . ?
N3X" C20" H20A 108.4 . . ?
N3X" C20" H20B 108.4 . . ?
C3X" C20" H20A 108.4 . . ?
C3X" C20" H20B 108.4 . . ?
H20A C20" H20B 107.5 . . ?
N3X" C21" H21A 110.0 . . ?
N3X" C21" H21B 110.0 . . ?
H21A C21" H21B 108.4 . . ?
C22" C21" N3X" 108.3(6) . . ?
C22" C21" H21A 110.0 . . ?
C22" C21" H21B 110.0 . . ?
C23" C22" C21" 120.3(7) . . ?
C23" C22" C27" 119.4(7) . . ?
C27" C22" C21" 120.1(6) . . ?
C22" C23" H23" 119.9 . . ?
C22" C23" C24" 120.1(7) . . ?
C24" C23" H23" 119.9 . . ?
C23" C24" C28" 121.2(6) . . ?
C25" C24" C23" 118.8(6) . . ?
C25" C24" C28" 120.0(6) . . ?
C24" C25" H25" 118.6 . . ?
C24" C25" C26" 122.8(7) . . ?
C26" C25" H25" 118.6 . . ?
C25" C26" H26" 120.9 . . ?
C27" C26" C25" 118.2(7) . . ?
C27" C26" H26" 120.9 . . ?
C22" C27" H27" 119.7 . . ?
C26" C27" C22" 120.7(7) . . ?
C26" C27" H27" 119.7 . . ?
O2X" C28" C24" 118.2(6) . . ?
N4X" C28" O2X" 123.9(6) . . ?
N4X" C28" C24" 117.9(6) . . ?
N4X" C29" H29A 109.6 . . ?
N4X" C29" H29B 109.6 . . ?
N4X" C29" C30" 110.2(5) . . ?
H29A C29" H29B 108.1 . . ?
C30" C29" H29A 109.6 . . ?
C30" C29" H29B 109.6 . . ?
C62" C30" C29" 116.0(5) . . ?
C75" C30" C29" 121.8(5) . . ?
C75" C30" C62" 122.3(6) . . ?
C4X" C31" H31A 108.4 . . ?
C4X" C31" H31B 108.4 . . ?
H31A C31" H31B 107.5 . . ?
C32" C31" C4X" 115.4(6) . . ?
C32" C31" H31A 108.4 . . ?
C32" C31" H31B 108.4 . . ?
C31" C32" H32A 109.5 . . ?
C31" C32" H32B 109.5 . . ?
C31" C32" H32C 109.5 . . ?
H32A C32" H32B 109.5 . . ?
H32A C32" H32C 109.5 . . ?
H32B C32" H32C 109.5 . . ?
N5X" C33" C5X" 108.9(5) . . ?
N5X" C33" H33A 109.9 . . ?
N5X" C33" H33B 109.9 . . ?
C5X" C33" H33A 109.9 . . ?
C5X" C33" H33B 109.9 . . ?
H33A C33" H33B 108.3 . . ?
N5X" C34" H34A 109.1 . . ?
N5X" C34" H34B 109.1 . . ?
N5X" C34" C35" 112.6(5) . . ?
H34A C34" H34B 107.8 . . ?
C35" C34" H34A 109.1 . . ?
C35" C34" H34B 109.1 . . ?
C36" C35" C34" 119.8(6) . . ?
C40" C35" C34" 117.4(7) . . ?
C40" C35" C36" 122.8(7) . . ?
C35" C36" H36" 119.8 . . ?
C37" C36" C35" 120.4(7) . . ?
C37" C36" H36" 119.8 . . ?
C36" C37" C38" 117.6(7) . . ?
C36" C37" C41" 124.8(7) . . ?
C38" C37" C41" 117.6(6) . . ?
C37" C38" H38" 119.4 . . ?
C39" C38" C37" 121.2(8) . . ?
C39" C38" H38" 119.4 . . ?
C38" C39" H39" 119.8 . . ?
C38" C39" C40" 120.4(9) . . ?
C40" C39" H39" 119.8 . . ?
C35" C40" C39" 117.2(8) . . ?
C35" C40" H40" 121.4 . . ?
C39" C40" H40" 121.4 . . ?
O3X" C41" N6X" 122.9(6) . . ?
O3X" C41" C37" 118.2(6) . . ?
N6X" C41" C37" 118.6(6) . . ?
N6X" C42" H42A 109.5 . . ?
N6X" C42" H42B 109.5 . . ?
N6X" C42" C43" 110.5(5) . . ?
H42A C42" H42B 108.1 . . ?
C43" C42" H42A 109.5 . . ?
C43" C42" H42B 109.5 . . ?
C75" C43" C42" 118.6(5) . . ?
C88" C43" C42" 120.6(6) . . ?
C88" C43" C75" 120.7(6) . . ?
C6X" C44" H44A 109.7 . . ?
C6X" C44" H44B 109.7 . . ?
C6X" C44" C45" 109.8(6) . . ?
H44A C44" H44B 108.2 . . ?
C45" C44" H44A 109.7 . . ?
C45" C44" H44B 109.7 . . ?
C44" C45" H45A 109.5 . . ?
C44" C45" H45B 109.5 . . ?
C44" C45" H45C 109.5 . . ?
H45A C45" H45B 109.5 . . ?
H45A C45" H45C 109.5 . . ?
H45B C45" H45C 109.5 . . ?
C47" C46" C51" 121.1(6) . . ?
C47" C46" C52" 120.2(6) . . ?
C51" C46" C52" 118.7(6) . . ?
C46" C47" C48" 121.3(6) . . ?
C46" C47" C63" 120.1(6) . . ?
C48" C47" C63" 118.3(6) . . ?
C47" C48" C49" 119.2(6) . . ?
C47" C48" C65" 121.4(6) . . ?
C49" C48" C65" 119.0(6) . . ?
C48" C49" C76" 121.0(5) . . ?
C50" C49" C48" 117.6(6) . . ?
C50" C49" C76" 120.9(6) . . ?
C49" C50" C78" 119.9(6) . . ?
C51" C50" C49" 121.7(6) . . ?
C51" C50" C78" 118.2(6) . . ?
C46" C51" C89" 120.1(6) . . ?
C50" C51" C46" 118.8(6) . . ?
C50" C51" C89" 121.1(6) . . ?
N7" C52" H52A 108.6 . . ?
N7" C52" H52B 108.6 . . ?
C46" C52" N7" 114.6(5) . . ?
C46" C52" H52A 108.6 . . ?
C46" C52" H52B 108.6 . . ?
H52A C52" H52B 107.6 . . ?
C57" C56" C60" 117.7(6) . . ?
C57" C56" C55" 120.0(8) . . ?
C57" C56" C55B 112.6(8) . . ?
C55" C56" C60" 120.1(8) . . ?
C55B C56" C60" 127.1(7) . . ?
C56" C57" H57" 119.5 . . ?
C56" C57" C58" 120.9(6) . . ?
C58" C57" H57" 119.5 . . ?
C57" C58" H58" 121.2 . . ?
C57" C58" H58A 118.1 . . ?
C57" C58" C59" 117.5(8) . . ?
C59" C58" H58" 121.2 . . ?
C59B C58" C57" 123.7(9) . . ?
C59B C58" H58A 118.1 . . ?
O4X" C60" N8" 118.6(6) . . ?
O4X" C60" C56" 121.0(6) . . ?
N8" C60" C56" 120.3(6) . . ?
N8" C61" H61A 108.9 . . ?
N8" C61" H61B 108.9 . . ?
N8" C61" C62" 113.3(5) . . ?
H61A C61" H61B 107.7 . . ?
C62" C61" H61A 108.9 . . ?
C62" C61" H61B 108.9 . . ?
C17" C62" C30" 119.5(6) . . ?
C17" C62" C61" 119.7(5) . . ?
C30" C62" C61" 120.8(6) . . ?
C47" C63" H63A 109.4 . . ?
C47" C63" H63B 109.4 . . ?
H63A C63" H63B 108.0 . . ?
C64" C63" C47" 111.1(6) . . ?
C64" C63" H63A 109.4 . . ?
C64" C63" H63B 109.4 . . ?
C63" C64" H64A 109.5 . . ?
C63" C64" H64B 109.5 . . ?
C63" C64" H64C 109.5 . . ?
H64A C64" H64B 109.5 . . ?
H64A C64" H64C 109.5 . . ?
H64B C64" H64C 109.5 . . ?
N9" C65" H65A 108.7 . . ?
N9" C65" H65B 108.7 . . ?
C48" C65" N9" 114.4(5) . . ?
C48" C65" H65A 108.7 . . ?
C48" C65" H65B 108.7 . . ?
H65A C65" H65B 107.6 . . ?
N9" C66" H66A 109.1 . . ?
N9" C66" H66B 109.1 . . ?
N9" C66" C67" 112.3(5) . . ?
H66A C66" H66B 107.9 . . ?
C67" C66" H66A 109.1 . . ?
C67" C66" H66B 109.1 . . ?
C68" C67" C66" 122.9(6) . . ?
C68" C67" C72" 118.0(6) . . ?
C72" C67" C66" 119.1(6) . . ?
C67" C68" H68" 118.5 . . ?
C69" C68" C67" 122.9(6) . . ?
C69" C68" H68" 118.5 . . ?
C68" C69" C70" 119.0(6) . . ?
C68" C69" C73" 124.5(6) . . ?
C70" C69" C73" 116.4(6) . . ?
C69" C70" H70" 120.0 . . ?
C71" C70" C69" 120.0(7) . . ?
C71" C70" H70" 120.0 . . ?
C70" C71" H71" 120.1 . . ?
C70" C71" C72" 119.8(6) . . ?
C72" C71" H71" 120.1 . . ?
C67" C72" H72" 119.9 . . ?
C71" C72" C67" 120.2(6) . . ?
C71" C72" H72" 119.9 . . ?
O5X" C73" N10" 121.5(6) . . ?
O5X" C73" C69" 120.0(6) . . ?
N10" C73" C69" 118.5(6) . . ?
N10" C74" H74A 109.9 . . ?
N10" C74" H74B 109.9 . . ?
N10" C74" C75" 109.1(5) . . ?
H74A C74" H74B 108.3 . . ?
C75" C74" H74A 109.9 . . ?
C75" C74" H74B 109.9 . . ?
C30" C75" C43" 119.5(6) . . ?
C30" C75" C74" 121.7(6) . . ?
C43" C75" C74" 118.7(5) . . ?
C49" C76" H76A 109.2 . . ?
C49" C76" H76B 109.2 . . ?
C49" C76" C77" 112.1(5) . . ?
H76A C76" H76B 107.9 . . ?
C77" C76" H76A 109.2 . . ?
C77" C76" H76B 109.2 . . ?
C76" C77" H77A 109.5 . . ?
C76" C77" H77B 109.5 . . ?
C76" C77" H77C 109.5 . . ?
H77A C77" H77B 109.5 . . ?
H77A C77" H77C 109.5 . . ?
H77B C77" H77C 109.5 . . ?
N11" C78" H78A 109.2 . . ?
N11" C78" H78B 109.2 . . ?
C50" C78" N11" 112.2(5) . . ?
C50" C78" H78A 109.2 . . ?
C50" C78" H78B 109.2 . . ?
H78A C78" H78B 107.9 . . ?
N11" C79" H79A 109.6 . . ?
N11" C79" H79B 109.6 . . ?
N11" C79" C80" 110.3(5) . . ?
H79A C79" H79B 108.1 . . ?
C80" C79" H79A 109.6 . . ?
C80" C79" H79B 109.6 . . ?
C81" C80" C79" 120.2(6) . . ?
C85" C80" C79" 119.5(6) . . ?
C85" C80" C81" 120.3(6) . . ?
C80" C81" H81" 120.1 . . ?
C80" C81" C82" 119.8(6) . . ?
C82" C81" H81" 120.1 . . ?
C81" C82" C86" 124.1(6) . . ?
C83" C82" C81" 119.2(6) . . ?
C83" C82" C86" 116.5(6) . . ?
C82" C83" H83" 121.1 . . ?
C84" C83" C82" 117.8(6) . . ?
C84" C83" H83" 121.1 . . ?
C83" C84" H84" 118.7 . . ?
C85" C84" C83" 122.6(7) . . ?
C85" C84" H84" 118.7 . . ?
C80" C85" H85" 120.0 . . ?
C84" C85" C80" 120.0(7) . . ?
C84" C85" H85" 120.0 . . ?
O6X" C86" N12" 120.9(6) . . ?
O6X" C86" C82" 123.0(6) . . ?
N12" C86" C82" 116.1(5) . . ?
N12" C87" H87A 109.9 . . ?
N12" C87" H87B 109.9 . . ?
H87A C87" H87B 108.3 . . ?
C88" C87" N12" 108.9(5) . . ?
C88" C87" H87A 109.9 . . ?
C88" C87" H87B 109.9 . . ?
C17" C88" C87" 121.4(6) . . ?
C43" C88" C17" 118.6(6) . . ?
C43" C88" C87" 120.0(6) . . ?
C51" C89" H89A 109.2 . . ?
C51" C89" H89B 109.2 . . ?
C51" C89" C90" 111.8(5) . . ?
H89A C89" H89B 107.9 . . ?
C90" C89" H89A 109.2 . . ?
C90" C89" H89B 109.2 . . ?
C89" C90" H90A 109.5 . . ?
C89" C90" H90B 109.5 . . ?
C89" C90" H90C 109.5 . . ?
H90A C90" H90B 109.5 . . ?
H90A C90" H90C 109.5 . . ?
H90B C90" H90C 109.5 . . ?
N7" C53" H53A 110.6 . . ?
N7" C53" H53B 110.6 . . ?
N7" C53" C54" 105.7(10) . . ?
H53A C53" H53B 108.7 . . ?
C54" C53" H53A 110.6 . . ?
C54" C53" H53B 110.6 . . ?
C55" C54" C53" 124.5(12) . . ?
C55" C54" C59" 117.8(13) . . ?
C59" C54" C53" 117.7(12) . . ?
C56" C55" H55" 118.5 . . ?
C54" C55" C56" 123.0(12) . . ?
C54" C55" H55" 118.5 . . ?
C58" C59" C54" 118.9(12) . . ?
C58" C59" H59" 120.5 . . ?
C54" C59" H59" 120.5 . . ?
C53B C54B C59B 117.2(12) . . ?
C55B C54B C53B 126.8(12) . . ?
C55B C54B C59B 114.9(12) . . ?
N7" C53B C54B 116.1(12) . . ?
N7" C53B H53C 108.3 . . ?
N7" C53B H53D 108.3 . . ?
C54B C53B H53C 108.3 . . ?
C54B C53B H53D 108.3 . . ?
H53C C53B H53D 107.4 . . ?
C56" C55B H55B 118.3 . . ?
C54B C55B C56" 123.5(11) . . ?
C54B C55B H55B 118.3 . . ?
C58" C59B C54B 119.6(12) . . ?
C58" C59B H59B 120.2 . . ?
C54B C59B H59B 120.2 . . ?
O2D P1D O1D 111.3(3) . . ?
O2D P1D O3D 117.6(3) . . ?
O2D P1D O4D 109.3(3) . . ?
O3D P1D O1D 107.6(3) . . ?
O3D P1D O4D 106.0(3) . . ?
O4D P1D O1D 104.0(3) . . ?
O5D P2D O4D 108.1(3) . . ?
O5D P2D O6D 120.9(3) . . ?
O5D P2D O7D 105.2(3) . . ?
O6D P2D O4D 108.6(3) . . ?
O6D P2D O7D 112.1(3) . . ?
O7D P2D O4D 100.0(3) . . ?
O8D P3D O7D 109.7(3) . . ?
O8D P3D O10D 108.3(3) . . ?
O9D P3D O7D 109.2(3) . . ?
O9D P3D O8D 118.3(3) . . ?
O9D P3D O10D 110.6(3) . . ?
O10D P3D O7D 99.1(2) . . ?
P1D O1D H1D 109.5 . . ?
P1D O4D P2D 128.2(3) . . ?
P2D O7D P3D 136.4(3) . . ?
C1D O10D P3D 117.7(4) . . ?
C5D O11D C2D 108.5(5) . . ?
C3D O12D H12I 109.5 . . ?
C4D O13D H13F 109.5 . . ?
C6D N1D C5D 125.2(6) . . ?
C9D N1D C5D 129.4(6) . . ?
C9D N1D C6D 105.0(6) . . ?
C9D N2D C7D 103.0(6) . . ?
C6D N3D C10D 110.3(6) . . ?
C8D N4D H4D 120.0 . . ?
C10D N4D H4D 120.0 . . ?
C10D N4D C8D 119.9(7) . . ?
H5DA N5D H5DB 120.0 . . ?
C8D N5D H5DA 120.0 . . ?
C8D N5D H5DB 120.0 . . ?
O10D C1D H1DA 109.4 . . ?
O10D C1D H1DB 109.4 . . ?
O10D C1D C2D 111.4(6) . . ?
H1DA C1D H1DB 108.0 . . ?
C2D C1D H1DA 109.4 . . ?
C2D C1D H1DB 109.4 . . ?
O11D C2D C1D 109.2(6) . . ?
O11D C2D H2D 110.0 . . ?
O11D C2D C3D 104.8(5) . . ?
C1D C2D H2D 110.0 . . ?
C1D C2D C3D 112.6(6) . . ?
C3D C2D H2D 110.0 . . ?
O12D C3D C2D 115.7(5) . . ?
O12D C3D H3D 108.0 . . ?
O12D C3D C4D 115.7(6) . . ?
C2D C3D H3D 108.0 . . ?
C2D C3D C4D 100.9(5) . . ?
C4D C3D H3D 108.0 . . ?
O13D C4D C3D 109.3(5) . . ?
O13D C4D H4DA 111.2 . . ?
O13D C4D C5D 112.5(6) . . ?
C3D C4D H4DA 111.2 . . ?
C5D C4D C3D 100.9(6) . . ?
C5D C4D H4DA 111.2 . . ?
O11D C5D N1D 108.1(6) . . ?
O11D C5D C4D 108.0(5) . . ?
O11D C5D H5D 108.9 . . ?
N1D C5D C4D 113.8(6) . . ?
N1D C5D H5D 108.9 . . ?
C4D C5D H5D 108.9 . . ?
N3D C6D N1D 127.5(7) . . ?
N3D C6D C7D 128.6(7) . . ?
C7D C6D N1D 103.9(6) . . ?
N2D C7D C6D 112.9(7) . . ?
N2D C7D C8D 131.8(7) . . ?
C6D C7D C8D 115.1(7) . . ?
N4D C8D C7D 117.6(7) . . ?
N5D C8D N4D 120.0(7) . . ?
N5D C8D C7D 122.3(7) . . ?
N1D C9D H9D 122.4 . . ?
N2D C9D N1D 115.2(6) . . ?
N2D C9D H9D 122.4 . . ?
N3D C10D H10F 115.9 . . ?
N4D C10D N3D 128.2(7) . . ?
N4D C10D H10F 115.9 . . ?
O1E P1E O4E 101.3(3) . . ?
O2E P1E O1E 106.6(2) . . ?
O2E P1E O3E 121.0(3) . . ?
O2E P1E O4E 104.9(3) . . ?
O3E P1E O1E 111.2(3) . . ?
O3E P1E O4E 109.9(3) . . ?
O4E P2E O7F 86.3(6) . . ?
O5E P2E O4E 107.4(3) . . ?
O5E P2E O7E 104.3(3) . . ?
O5E P2E O7F 113.1(6) . . ?
O6E P2E O4E 110.2(3) . . ?
O6E P2E O5E 120.2(3) . . ?
O6E P2E O7E 106.5(3) . . ?
O6E P2E O7F 114.1(6) . . ?
O7E P2E O4E 107.5(3) . . ?
O7E P3E O10E 99.6(4) . . ?
O8E P3E O7E 106.7(4) . . ?
O8E P3E O10E 112.2(3) . . ?
O9E P3E O7E 109.7(4) . . ?
O9E P3E O8E 120.4(4) . . ?
O9E P3E O10E 106.3(4) . . ?
O8F P3F O7F 109.7(11) . . ?
O9F P3F O7F 115.5(10) . . ?
O9F P3F O8F 113.9(10) . . ?
O9F P3F O10F 107.8(10) . . ?
O10F P3F O7F 98.2(10) . . ?
O10F P3F O8F 110.5(11) . . ?
P1E O1E H1E 109.5 . . ?
P2E O4E P1E 123.5(3) . . ?
C5E O11E C2E 110.5(6) . . ?
C3E O12E H12E 109.5 . . ?
C4E O13E H13E 109.5 . . ?
P2E O7E P3E 137.6(5) . . ?
C1F O10E P3E 113.4(5) . . ?
P3F O7F P2E 135.2(11) . . ?
C1F O10F P3F 126.9(14) . . ?
C5E N1E C9E 129.4(7) . . ?
C6E N1E C5E 125.5(8) . . ?
C6E N1E C9E 105.1(7) . . ?
C9E N2E C7E 103.8(7) . . ?
C10E N3E C6E 108.5(8) . . ?
C8E N4E H4E 120.4 . . ?
C10E N4E H4E 120.4 . . ?
C10E N4E C8E 119.2(8) . . ?
H5EA N5E H5EB 120.0 . . ?
C8E N5E H5EA 120.0 . . ?
C8E N5E H5EB 120.0 . . ?
O10E C1F H1FA 108.5 . . ?
O10E C1F H1FB 108.5 . . ?
O10E C1F C2E 114.9(6) . . ?
O10F C1F H1FC 112.9 . . ?
O10F C1F H1FD 112.9 . . ?
O10F C1F C2E 94.2(9) . . ?
H1FA C1F H1FB 107.5 . . ?
H1FC C1F H1FD 110.3 . . ?
C2E C1F H1FA 108.5 . . ?
C2E C1F H1FB 108.5 . . ?
C2E C1F H1FC 112.9 . . ?
C2E C1F H1FD 112.9 . . ?
O11E C2E C1F 108.8(6) . . ?
O11E C2E H2E 109.4 . . ?
O11E C2E C3E 107.2(6) . . ?
C1F C2E H2E 109.4 . . ?
C1F C2E C3E 112.6(7) . . ?
C3E C2E H2E 109.4 . . ?
O12E C3E C2E 112.9(7) . . ?
O12E C3E H3E 111.8 . . ?
O12E C3E C4E 107.8(6) . . ?
C2E C3E H3E 111.8 . . ?
C2E C3E C4E 100.3(6) . . ?
C4E C3E H3E 111.8 . . ?
O13E C4E C3E 110.6(6) . . ?
O13E C4E H4EA 109.8 . . ?
O13E C4E C5E 116.4(6) . . ?
C3E C4E H4EA 109.8 . . ?
C5E C4E C3E 100.1(6) . . ?
C5E C4E H4EA 109.8 . . ?
O11E C5E C4E 102.9(6) . . ?
O11E C5E H5E 108.7 . . ?
N1E C5E O11E 111.7(6) . . ?
N1E C5E C4E 115.8(7) . . ?
N1E C5E H5E 108.7 . . ?
C4E C5E H5E 108.7 . . ?
N1E C6E N3E 125.8(8) . . ?
N1E C6E C7E 108.5(8) . . ?
N3E C6E C7E 125.7(7) . . ?
N2E C7E C6E 109.5(7) . . ?
C8E C7E N2E 132.1(9) . . ?
C8E C7E C6E 118.4(9) . . ?
N5E C8E N4E 118.6(8) . . ?
N5E C8E C7E 124.4(9) . . ?
C7E C8E N4E 117.0(9) . . ?
N1E C9E H9E 123.5 . . ?
N2E C9E N1E 113.1(7) . . ?
N2E C9E H9E 123.5 . . ?
N3E C10E H10E 114.5 . . ?
N4E C10E N3E 131.1(10) . . ?
N4E C10E H10E 114.5 . . ?
H1SA O1S H1SB 104.4 . . ?
H2SA O2S H2SB 104.4 . . ?
H3SA O3S H3SB 104.3 . . ?
H4SA O4S H4SB 104.5 . . ?
H5SA O5S H5SB 104.5 . . ?
H6SA O6S H6SB 109.7(6) . . ?
H7SA O7S H7SB 104.4 . . ?
H8SA O8S H8SB 104.6 . . ?
H9SA O9S H9SB 110.3(6) . . ?
H10G O10S H10H 97.8(5) . . ?
H11G O11S H11H 100.8(6) . . ?
H12J O12S H12K 104.5 . . ?
H13G O13S H13H 104.5 . . ?
H14A O14S H14B 104.6 . . ?
H15A O15S H15B 104.5 . . ?

loop_
_geom_bond_atom_site_label_1
_geom_bond_atom_site_label_2
_geom_bond_distance
_geom_bond_site_symmetry_2
_geom_bond_publ_flag
O1X C15 1.209(8) . ?
O2X C28 1.261(8) . ?
O3X C41 1.249(8) . ?
O4X C60 1.260(8) . ?
O5X C73 1.264(7) . ?
O6X C86 1.251(8) . ?
N1X H1XC 0.9100 . ?
N1X H1XD 0.9100 . ?
N1X C7X 1.465(8) . ?
N1X C8X 1.495(8) . ?
N2X H2X 0.8800 . ?
N2X C15 1.369(8) . ?
N2X C16 1.462(8) . ?
N3X H3XC 0.9100 . ?
N3X H3XD 0.9100 . ?
N3X C20 1.500(8) . ?
N3X C21 1.453(8) . ?
N4X H4X 0.8800 . ?
N4X C28 1.251(8) . ?
N4X C29 1.475(8) . ?
N5X H5XC 0.9100 . ?
N5X H5XD 0.9100 . ?
N5X C33 1.506(8) . ?
N5X C34 1.503(8) . ?
N6X H6X 0.8800 . ?
N6X C41 1.358(8) . ?
N6X C42 1.478(8) . ?
N7 H7A 0.9100 . ?
N7 H7B 0.9100 . ?
N7 C52 1.557(8) . ?
N7 C53 1.506(8) . ?
N8 H8 0.8800 . ?
N8 C60 1.303(9) . ?
N8 C61 1.464(9) . ?
N9 H9A 0.9100 . ?
N9 H9B 0.9100 . ?
N9 C65 1.526(8) . ?
N9 C66 1.530(8) . ?
N10 H10 0.8800 . ?
N10 C73 1.328(8) . ?
N10 C74 1.474(8) . ?
N11 H11C 0.9100 . ?
N11 H11D 0.9100 . ?
N11 C78 1.559(8) . ?
N11 C79 1.471(9) . ?
N12 H12 0.8800 . ?
N12 C86 1.411(9) . ?
N12 C87 1.474(9) . ?
C1A C11 1.448(9) . ?
C1A C12 1.385(9) . ?
C1A C15 1.492(9) . ?
C1C H1C 0.9500 . ?
C1C C12 1.388(9) . ?
C1C C14 1.402(9) . ?
C1X C2X 1.392(9) . ?
C1X C6X 1.436(9) . ?
C1X C7X 1.527(8) . ?
C2X C3X 1.450(9) . ?
C2X C18 1.526(9) . ?
C3X C4X 1.381(10) . ?
C3X C20 1.504(10) . ?
C4X C5X 1.423(10) . ?
C4X C31 1.523(9) . ?
C5X C6X 1.421(8) . ?
C5X C33 1.519(9) . ?
C6X C44 1.502(9) . ?
C7X H7XC 0.9900 . ?
C7X H7XD 0.9900 . ?
C8X H8XC 0.9900 . ?
C8X H8XD 0.9900 . ?
C8X C9X 1.509(9) . ?
C9X C11 1.375(9) . ?
C9X C14 1.378(9) . ?
C11 H11 0.9500 . ?
C12 H12B 0.9500 . ?
C14 H14 0.9500 . ?
C16 H16C 0.9900 . ?
C16 H16D 0.9900 . ?
C16 C17 1.468(9) . ?
C17 C62 1.391(9) . ?
C17 C88 1.443(9) . ?
C18 H18C 0.9900 . ?
C18 H18D 0.9900 . ?
C18 C19 1.547(9) . ?
C19 H19D 0.9800 . ?
C19 H19E 0.9800 . ?
C19 H19F 0.9800 . ?
C20 H20C 0.9900 . ?
C20 H20D 0.9900 . ?
C21 H21C 0.9900 . ?
C21 H21D 0.9900 . ?
C21 C22 1.524(9) . ?
C22 C23 1.425(9) . ?
C22 C27 1.394(9) . ?
C23 H23 0.9500 . ?
C23 C24 1.376(9) . ?
C24 C25 1.402(9) . ?
C24 C28 1.527(9) . ?
C25 H25 0.9500 . ?
C25 C26 1.340(10) . ?
C26 H26 0.9500 . ?
C26 C27 1.405(10) . ?
C27 H27 0.9500 . ?
C29 H29C 0.9900 . ?
C29 H29D 0.9900 . ?
C29 C30 1.542(9) . ?
C30 C62 1.410(9) . ?
C30 C75 1.360(9) . ?
C31 H31C 0.9900 . ?
C31 H31D 0.9900 . ?
C31 C32 1.485(10) . ?
C32 H32D 0.9800 . ?
C32 H32E 0.9800 . ?
C32 H32F 0.9800 . ?
C33 H33C 0.9900 . ?
C33 H33D 0.9900 . ?
C34 H34C 0.9900 . ?
C34 H34D 0.9900 . ?
C34 C35 1.518(9) . ?
C35 C36 1.408(9) . ?
C35 C40 1.366(10) . ?
C36 H36 0.9500 . ?
C36 C37 1.379(9) . ?
C37 C38 1.421(10) . ?
C37 C41 1.481(9) . ?
C38 H38 0.9500 . ?
C38 C39 1.376(10) . ?
C39 H39 0.9500 . ?
C39 C40 1.379(10) . ?
C40 H40 0.9500 . ?
C42 H42C 0.9900 . ?
C42 H42D 0.9900 . ?
C42 C43 1.501(9) . ?
C43 C75 1.406(9) . ?
C43 C88 1.405(9) . ?
C44 H44C 0.9900 . ?
C44 H44D 0.9900 . ?
C44 C45 1.528(9) . ?
C45 H45D 0.9800 . ?
C45 H45E 0.9800 . ?
C45 H45F 0.9800 . ?
C46 C47 1.392(9) . ?
C46 C51 1.408(9) . ?
C46 C52 1.489(9) . ?
C47 C48 1.361(9) . ?
C47 C63 1.540(9) . ?
C48 C49 1.446(9) . ?
C48 C65 1.549(9) . ?
C49 C50 1.406(9) . ?
C49 C76 1.506(9) . ?
C50 C51 1.411(9) . ?
C50 C78 1.499(9) . ?
C51 C89 1.520(9) . ?
C52 H52C 0.9900 . ?
C52 H52D 0.9900 . ?
C53 H53E 0.9900 . ?
C53 H53F 0.9900 . ?
C53 C54 1.506(10) . ?
C54 C55 1.362(10) . ?
C54 C59 1.453(9) . ?
C55 H55 0.9500 . ?
C55 C56 1.405(9) . ?
C56 C57 1.405(9) . ?
C56 C60 1.489(10) . ?
C57 H57 0.9500 . ?
C57 C58 1.384(10) . ?
C58 H58 0.9500 . ?
C58 C59 1.347(10) . ?
C59 H59 0.9500 . ?
C61 H61C 0.9900 . ?
C61 H61D 0.9900 . ?
C61 C62 1.492(9) . ?
C63 H63C 0.9900 . ?
C63 H63D 0.9900 . ?
C63 C64 1.548(9) . ?
C64 H64D 0.9800 . ?
C64 H64E 0.9800 . ?
C64 H64F 0.9800 . ?
C65 H65C 0.9900 . ?
C65 H65D 0.9900 . ?
C66 H66C 0.9900 . ?
C66 H66D 0.9900 . ?
C66 C67 1.521(9) . ?
C67 C68 1.421(9) . ?
C67 C72 1.424(9) . ?
C68 H68 0.9500 . ?
C68 C69 1.334(9) . ?
C69 C70 1.403(9) . ?
C69 C73 1.496(9) . ?
C70 H70 0.9500 . ?
C70 C71 1.355(10) . ?
C71 H71 0.9500 . ?
C71 C72 1.381(10) . ?
C72 H72 0.9500 . ?
C74 H74C 0.9900 . ?
C74 H74D 0.9900 . ?
C74 C75 1.548(9) . ?
C76 H76C 0.9900 . ?
C76 H76D 0.9900 . ?
C76 C77 1.547(8) . ?
C77 H77D 0.9800 . ?
C77 H77E 0.9800 . ?
C77 H77F 0.9800 . ?
C78 H78C 0.9900 . ?
C78 H78D 0.9900 . ?
C79 H79C 0.9900 . ?
C79 H79D 0.9900 . ?
C79 C80 1.515(10) . ?
C80 C81 1.397(10) . ?
C80 C85 1.385(10) . ?
C81 H81 0.9500 . ?
C81 C82 1.438(10) . ?
C82 C83 1.426(9) . ?
C82 C86 1.452(10) . ?
C83 H83 0.9500 . ?
C83 C84 1.395(10) . ?
C84 H84 0.9500 . ?
C84 C85 1.400(10) . ?
C85 H85 0.9500 . ?
C87 H87C 0.9900 . ?
C87 H87D 0.9900 . ?
C87 C88 1.486(9) . ?
C89 H89C 0.9900 . ?
C89 H89D 0.9900 . ?
C89 C90 1.572(9) . ?
C90 H90D 0.9800 . ?
C90 H90E 0.9800 . ?
C90 H90F 0.9800 . ?
P1 O1 1.575(6) . ?
P1 O2 1.507(7) . ?
P1 O3 1.478(5) . ?
P1 O4 1.565(6) . ?
P2 O4 1.619(5) . ?
P2 O5 1.470(5) . ?
P2 O6 1.484(5) . ?
P2 O7 1.556(5) . ?
P3 O7 1.617(5) . ?
P3 O8 1.525(5) . ?
P3 O9 1.454(5) . ?
P3 O10 1.577(5) . ?
O1 H1 0.8400 . ?
O10 C1 1.470(9) . ?
O11 C2 1.460(8) . ?
O11 C5 1.422(9) . ?
O12 H12D 0.8400 . ?
O12 C3 1.420(9) . ?
O13 H13A 0.8400 . ?
O13 C4 1.329(10) . ?
N1 C5 1.464(9) . ?
N1 C6 1.408(10) . ?
N1 C9 1.369(10) . ?
N2 C7 1.371(11) . ?
N2 C9 1.293(9) . ?
N3 C6 1.308(10) . ?
N3 C10 1.344(10) . ?
N4 H4 0.8800 . ?
N4 C8 1.364(11) . ?
N4 C10 1.305(11) . ?
N5 H5A 0.8800 . ?
N5 H5B 0.8800 . ?
N5 C8 1.334(10) . ?
C1 H1A 0.9900 . ?
C1 H1B 0.9900 . ?
C1 C2 1.539(11) . ?
C2 H2 1.0000 . ?
C2 C3 1.518(11) . ?
C3 H3 1.0000 . ?
C3 C4 1.457(11) . ?
C4 H4A 1.0000 . ?
C4 C5 1.521(11) . ?
C5 H5 1.0000 . ?
C6 C7 1.423(11) . ?
C7 C8 1.426(11) . ?
C9 H9 0.9500 . ?
C10 H10A 0.9500 . ?
P1A O1A 1.598(5) . ?
P1A O2A 1.476(5) . ?
P1A O3A 1.482(5) . ?
P1A O4A 1.640(5) . ?
P2A O4A 1.608(5) . ?
P2A O5A 1.478(5) . ?
P2A O6A 1.502(4) . ?
P2A O7A 1.626(5) . ?
P3A O7A 1.585(5) . ?
P3A O8A 1.486(5) . ?
P3A O9A 1.458(6) . ?
P3A O10A 1.556(6) . ?
O1A H1AA 0.8400 . ?
O10A C1G 1.425(9) . ?
O11A C2A 1.397(10) . ?
O11A C5A 1.431(9) . ?
O12A H12F 0.8400 . ?
O12A C3A 1.413(10) . ?
O13A H13B 0.8400 . ?
O13A C4A 1.381(9) . ?
N1A C5A 1.358(11) . ?
N1A C6A 1.385(11) . ?
N1A C9A 1.419(12) . ?
N2A C7A 1.425(12) . ?
N2A C9A 1.367(12) . ?
N3A C6A 1.310(11) . ?
N3A C10A 1.367(11) . ?
N4A H4AA 0.8800 . ?
N4A C8A 1.341(11) . ?
N4A C10A 1.311(11) . ?
N5A H5AA 0.8800 . ?
N5A H5AB 0.8800 . ?
N5A C8A 1.366(12) . ?
C1G H1GA 0.9900 . ?
C1G H1GB 0.9900 . ?
C1G C2A 1.557(10) . ?
C2A H2A 1.0000 . ?
C2A C3A 1.523(11) . ?
C3A H3A 1.0000 . ?
C3A C4A 1.540(11) . ?
C4A H4AB 1.0000 . ?
C4A C5A 1.575(12) . ?
C5A H5AC 1.0000 . ?
C6A C7A 1.398(13) . ?
C7A C8A 1.362(12) . ?
C9A H9AA 0.9500 . ?
C10A H10B 0.9500 . ?
O1X' C15' 1.222(8) . ?
O2X' C28' 1.218(8) . ?
O3X' C41' 1.264(7) . ?
O4X' C60' 1.242(8) . ?
O5X' C73' 1.283(8) . ?
O6X' C86' 1.249(8) . ?
N1X' H1XE 0.9100 . ?
N1X' H1XF 0.9100 . ?
N1X' C7X' 1.479(9) . ?
N1X' C8X' 1.480(9) . ?
N2X' H2X' 0.8800 . ?
N2X' C15' 1.328(8) . ?
N2X' C16' 1.450(7) . ?
N3X' H3XE 0.9100 . ?
N3X' H3XF 0.9100 . ?
N3X' C20' 1.484(9) . ?
N3X' C21' 1.479(9) . ?
N4X' H4X' 0.8800 . ?
N4X' C28' 1.297(8) . ?
N4X' C29' 1.466(8) . ?
N5X' H5XE 0.9100 . ?
N5X' H5XF 0.9100 . ?
N5X' C33' 1.488(8) . ?
N5X' C34' 1.514(7) . ?
N6X' H6X' 0.8800 . ?
N6X' C41' 1.345(8) . ?
N6X' C42' 1.476(8) . ?
N7' H7'A 0.9100 . ?
N7' H7'B 0.9100 . ?
N7' C52' 1.530(7) . ?
N7' C53' 1.459(8) . ?
N8' H8' 0.8800 . ?
N8' C60' 1.341(8) . ?
N8' C61' 1.443(8) . ?
N9' H9'A 0.9100 . ?
N9' H9'B 0.9100 . ?
N9' C65' 1.540(8) . ?
N9' C66' 1.512(8) . ?
N10' H10' 0.8800 . ?
N10' C73' 1.327(8) . ?
N10' C74' 1.500(7) . ?
N11' H11E 0.9100 . ?
N11' H11F 0.9100 . ?
N11' C78' 1.571(9) . ?
N11' C79' 1.459(9) . ?
N12' H12' 0.8800 . ?
N12' C86' 1.365(8) . ?
N12' C87' 1.508(8) . ?
C1X' C2X' 1.369(9) . ?
C1X' C6X' 1.467(9) . ?
C1X' C7X' 1.473(9) . ?
C2X' C3X' 1.419(9) . ?
C2X' C18' 1.531(9) . ?
C3X' C4X' 1.425(9) . ?
C3X' C20' 1.498(10) . ?
C4X' C5X' 1.423(9) . ?
C4X' C31' 1.495(9) . ?
C5X' C6X' 1.398(9) . ?
C5X' C33' 1.542(9) . ?
C6X' C44' 1.516(9) . ?
C7X' H7XE 0.9900 . ?
C7X' H7XF 0.9900 . ?
C8X' H8XE 0.9900 . ?
C8X' H8XF 0.9900 . ?
C8X' C9X' 1.506(9) . ?
C9X' C13 1.358(9) . ?
C9X' C14' 1.363(9) . ?
C11' C12' 1.403(9) . ?
C11' C13 1.422(9) . ?
C11' C15' 1.519(9) . ?
C12' H12C 0.9500 . ?
C12' C13' 1.415(9) . ?
C13 H13 0.9500 . ?
C13' H13' 0.9500 . ?
C13' C14' 1.353(10) . ?
C14' H14' 0.9500 . ?
C16' H16E 0.9900 . ?
C16' H16F 0.9900 . ?
C16' C17' 1.452(8) . ?
C17' C62' 1.405(9) . ?
C17' C88' 1.488(9) . ?
C18' H18E 0.9900 . ?
C18' H18F 0.9900 . ?
C18' C19' 1.535(10) . ?
C19' H19G 0.9800 . ?
C19' H19H 0.9800 . ?
C19' H19I 0.9800 . ?
C20' H20E 0.9900 . ?
C20' H20F 0.9900 . ?
C21' H21E 0.9900 . ?
C21' H21F 0.9900 . ?
C21' C22' 1.512(9) . ?
C22' C23' 1.399(9) . ?
C22' C27' 1.424(9) . ?
C23' H23' 0.9500 . ?
C23' C24' 1.370(10) . ?
C24' C25' 1.367(9) . ?
C24' C28' 1.517(9) . ?
C25' H25' 0.9500 . ?
C25' C26' 1.369(9) . ?
C26' H26' 0.9500 . ?
C26' C27' 1.422(10) . ?
C27' H27' 0.9500 . ?
C29' H29E 0.9900 . ?
C29' H29F 0.9900 . ?
C29' C30' 1.541(9) . ?
C30' C62' 1.416(8) . ?
C30' C75' 1.352(9) . ?
C31' H31E 0.9900 . ?
C31' H31F 0.9900 . ?
C31' C32' 1.488(10) . ?
C32' H32G 0.9800 . ?
C32' H32H 0.9800 . ?
C32' H32I 0.9800 . ?
C33' H33E 0.9900 . ?
C33' H33F 0.9900 . ?
C34' H34E 0.9900 . ?
C34' H34F 0.9900 . ?
C34' C35' 1.508(9) . ?
C35' C36' 1.406(9) . ?
C35' C40' 1.369(9) . ?
C36' H36' 0.9500 . ?
C36' C37' 1.394(9) . ?
C37' C38' 1.415(10) . ?
C37' C41' 1.453(9) . ?
C38' H38' 0.9500 . ?
C38' C39' 1.402(10) . ?
C39' H39' 0.9500 . ?
C39' C40' 1.378(10) . ?
C40' H40' 0.9500 . ?
C42' H42E 0.9900 . ?
C42' H42F 0.9900 . ?
C42' C43' 1.538(8) . ?
C43' C75' 1.440(9) . ?
C43' C88' 1.368(9) . ?
C44' H44E 0.9900 . ?
C44' H44F 0.9900 . ?
C44' C45' 1.517(10) . ?
C45' H45G 0.9800 . ?
C45' H45H 0.9800 . ?
C45' H45I 0.9800 . ?
C46' C47' 1.397(9) . ?
C46' C51' 1.401(9) . ?
C46' C52' 1.525(8) . ?
C47' C48' 1.378(9) . ?
C47' C63' 1.521(9) . ?
C48' C49' 1.429(8) . ?
C48' C65' 1.513(9) . ?
C49' C50' 1.393(9) . ?
C49' C76' 1.529(9) . ?
C50' C51' 1.411(9) . ?
C50' C78' 1.516(9) . ?
C51' C89' 1.513(9) . ?
C52' H52E 0.9900 . ?
C52' H52F 0.9900 . ?
C53' H53G 0.9900 . ?
C53' H53H 0.9900 . ?
C53' C54' 1.484(9) . ?
C54' C55' 1.418(9) . ?
C54' C59' 1.444(9) . ?
C55' H55' 0.9500 . ?
C55' C56' 1.418(9) . ?
C56' C57' 1.380(9) . ?
C56' C60' 1.493(10) . ?
C57' H57' 0.9500 . ?
C57' C58' 1.346(10) . ?
C58' H58' 0.9500 . ?
C58' C59' 1.365(9) . ?
C59' H59' 0.9500 . ?
C61' H61E 0.9900 . ?
C61' H61F 0.9900 . ?
C61' C62' 1.501(9) . ?
C63' H63E 0.9900 . ?
C63' H63F 0.9900 . ?
C63' C64' 1.555(9) . ?
C64' H64G 0.9800 . ?
C64' H64H 0.9800 . ?
C64' H64I 0.9800 . ?
C65' H65E 0.9900 . ?
C65' H65F 0.9900 . ?
C66' H66E 0.9900 . ?
C66' H66F 0.9900 . ?
C66' C67' 1.511(9) . ?
C67' C68' 1.400(9) . ?
C67' C72' 1.425(9) . ?
C68' H68' 0.9500 . ?
C68' C69' 1.332(9) . ?
C69' C70' 1.413(9) . ?
C69' C73' 1.500(8) . ?
C70' H70' 0.9500 . ?
C70' C71' 1.397(9) . ?
C71' H71' 0.9500 . ?
C71' C72' 1.367(10) . ?
C72' H72' 0.9500 . ?
C74' H74E 0.9900 . ?
C74' H74F 0.9900 . ?
C74' C75' 1.533(8) . ?
C76' H76E 0.9900 . ?
C76' H76F 0.9900 . ?
C76' C77' 1.537(8) . ?
C77' H77G 0.9800 . ?
C77' H77H 0.9800 . ?
C77' H77I 0.9800 . ?
C78' H78E 0.9900 . ?
C78' H78F 0.9900 . ?
C79' H79E 0.9900 . ?
C79' H79F 0.9900 . ?
C79' C80' 1.525(10) . ?
C80' C81' 1.335(10) . ?
C80' C85' 1.421(10) . ?
C81' H81' 0.9500 . ?
C81' C82' 1.386(9) . ?
C82' C83' 1.431(9) . ?
C82' C86' 1.463(9) . ?
C83' H83' 0.9500 . ?
C83' C84' 1.430(9) . ?
C84' H84' 0.9500 . ?
C84' C85' 1.333(10) . ?
C85' H85' 0.9500 . ?
C87' H87E 0.9900 . ?
C87' H87F 0.9900 . ?
C87' C88' 1.454(9) . ?
C89' H89E 0.9900 . ?
C89' H89F 0.9900 . ?
C89' C90' 1.590(9) . ?
C90' H90G 0.9800 . ?
C90' H90H 0.9800 . ?
C90' H90I 0.9800 . ?
P1B O1B 1.598(4) . ?
P1B O2B 1.503(5) . ?
P1B O3B 1.516(5) . ?
P1B O4B 1.617(5) . ?
P2B O4B 1.595(5) . ?
P2B O5B 1.490(5) . ?
P2B O6B 1.481(4) . ?
P2B O7B 1.553(5) . ?
P3B O7B 1.638(5) . ?
P3B O8B 1.488(5) . ?
P3B O9B 1.483(5) . ?
P3B O10B 1.587(5) . ?
O1B H1BA 0.8400 . ?
O10B C1B 1.479(9) . ?
O11B C2B 1.474(8) . ?
O11B C5B 1.397(9) . ?
O12B H12G 0.8400 . ?
O12B C3B 1.408(9) . ?
O13B H13C 0.8400 . ?
O13B C4B 1.395(10) . ?
N1B C5B 1.479(9) . ?
N1B C6B 1.379(9) . ?
N1B C9B 1.358(9) . ?
N2B C7B 1.396(9) . ?
N2B C9B 1.284(9) . ?
N3B C6B 1.356(9) . ?
N3B C10B 1.353(9) . ?
N4B H4B 0.8800 . ?
N4B C8B 1.402(9) . ?
N4B C10B 1.335(9) . ?
N5B H5BA 0.8800 . ?
N5B H5BB 0.8800 . ?
N5B C8B 1.304(9) . ?
C1B H1BB 0.9900 . ?
C1B H1BC 0.9900 . ?
C1B C2B 1.463(10) . ?
C2B H2B 1.0000 . ?
C2B C3B 1.515(11) . ?
C3B H3B 1.0000 . ?
C3B C4B 1.520(10) . ?
C4B H4BA 1.0000 . ?
C4B C5B 1.530(11) . ?
C5B H5BC 1.0000 . ?
C6B C7B 1.339(10) . ?
C7B C8B 1.390(10) . ?
C9B H9BA 0.9500 . ?
C10B H10C 0.9500 . ?
P1C O1C 1.587(4) . ?
P1C O2C 1.487(5) . ?
P1C O3C 1.478(4) . ?
P1C O4C 1.628(4) . ?
P2C O4C 1.613(4) . ?
P2C O5C 1.494(5) . ?
P2C O6C 1.488(4) . ?
P2C O7C 1.624(4) . ?
P3C O7C 1.604(5) . ?
P3C O8C 1.489(5) . ?
P3C O9C 1.481(5) . ?
P3C O10C 1.595(5) . ?
O1C H1CA 0.8400 . ?
O10C C1E 1.403(8) . ?
O11C C2C 1.440(9) . ?
O11C C5C 1.429(9) . ?
O12C H12H 0.8400 . ?
O12C C3C 1.457(6) . ?
O13C H13D 0.8400 . ?
O13C C4C 1.478(10) . ?
N1C C5C 1.445(10) . ?
N1C C6C 1.414(10) . ?
N1C C9C 1.337(10) . ?
N2C C7C 1.429(12) . ?
N2C C9C 1.281(11) . ?
N3C C6C 1.355(10) . ?
N3C C10C 1.294(10) . ?
N4C H4C 0.8800 . ?
N4C C8C 1.352(12) . ?
N4C C10C 1.332(11) . ?
N5C H5CA 0.8800 . ?
N5C H5CB 0.8800 . ?
N5C C8C 1.368(12) . ?
C1E H1EA 0.9900 . ?
C1E H1EB 0.9900 . ?
C1E C2C 1.466(10) . ?
C2C H2C 1.0000 . ?
C2C C3C 1.543(10) . ?
C3C H3C 1.0000 . ?
C3C C4C 1.444(11) . ?
C4C H4CA 1.0000 . ?
C4C C5C 1.615(11) . ?
C5C H5C 1.0000 . ?
C6C C7C 1.382(12) . ?
C7C C8C 1.395(13) . ?
C9C H9C 0.9500 . ?
C10C H10D 0.9500 . ?
O1X" C15" 1.161(7) . ?
O2X" C28" 1.258(7) . ?
O3X" C41" 1.237(8) . ?
O4X" C60" 1.233(8) . ?
O5X" C73" 1.289(8) . ?
O6X" C86" 1.234(8) . ?
N1X" H1XA 0.9100 . ?
N1X" H1XB 0.9100 . ?
N1X" C7X" 1.506(8) . ?
N1X" C8X" 1.527(9) . ?
N2X" H2X" 0.8800 . ?
N2X" C15" 1.391(8) . ?
N2X" C16" 1.469(8) . ?
N3X" H3XA 0.9100 . ?
N3X" H3XB 0.9100 . ?
N3X" C20" 1.477(9) . ?
N3X" C21" 1.521(9) . ?
N4X" H4X" 0.8800 . ?
N4X" C28" 1.256(8) . ?
N4X" C29" 1.448(8) . ?
N5X" H5XA 0.9100 . ?
N5X" H5XB 0.9100 . ?
N5X" C33" 1.495(8) . ?
N5X" C34" 1.503(8) . ?
N6X" H6X" 0.8800 . ?
N6X" C41" 1.321(8) . ?
N6X" C42" 1.477(8) . ?
N7" H7"C 0.9100 . ?
N7" H7"D 0.9100 . ?
N7" H7"A 0.9100 . ?
N7" H7"B 0.9100 . ?
N7" C52" 1.549(8) . ?
N7" C53" 1.439(14) . ?
N7" C53B 1.384(15) . ?
N8" H8" 0.8800 . ?
N8" C60" 1.348(8) . ?
N8" C61" 1.447(8) . ?
N9" H9"A 0.9100 . ?
N9" H9"B 0.9100 . ?
N9" C65" 1.529(8) . ?
N9" C66" 1.493(8) . ?
N10" H10" 0.8800 . ?
N10" C73" 1.301(8) . ?
N10" C74" 1.493(8) . ?
N11" H11A 0.9100 . ?
N11" H11B 0.9100 . ?
N11" C78" 1.554(8) . ?
N11" C79" 1.444(9) . ?
N12" H12" 0.8800 . ?
N12" C86" 1.395(8) . ?
N12" C87" 1.460(8) . ?
C1X" C2X" 1.399(9) . ?
C1X" C6X" 1.409(9) . ?
C1X" C7X" 1.512(9) . ?
C2X" C3X" 1.416(9) . ?
C2X" C18" 1.527(9) . ?
C3X" C4X" 1.444(9) . ?
C3X" C20" 1.521(9) . ?
C4X" C5X" 1.390(9) . ?
C4X" C31" 1.530(9) . ?
C5X" C6X" 1.410(9) . ?
C5X" C33" 1.542(9) . ?
C6X" C44" 1.510(9) . ?
C7X" H7XA 0.9900 . ?
C7X" H7XB 0.9900 . ?
C8X" H8XA 0.9900 . ?
C8X" H8XB 0.9900 . ?
C8X" C9X" 1.487(10) . ?
C9X" C10X 1.381(9) . ?
C9X" C14" 1.402(9) . ?
C10X H10X 0.9500 . ?
C10X C11" 1.463(9) . ?
C11" C12" 1.390(9) . ?
C11" C15" 1.500(8) . ?
C12" H12A 0.9500 . ?
C12" C13" 1.401(9) . ?
C13" H13" 0.9500 . ?
C13" C14" 1.352(10) . ?
C14" H14" 0.9500 . ?
C16" H16A 0.9900 . ?
C16" H16B 0.9900 . ?
C16" C17" 1.495(9) . ?
C17" C62" 1.401(9) . ?
C17" C88" 1.448(9) . ?
C18" H18A 0.9900 . ?
C18" H18B 0.9900 . ?
C18" C19" 1.542(11) . ?
C19" H19A 0.9800 . ?
C19" H19B 0.9800 . ?
C19" H19C 0.9800 . ?
C20" H20A 0.9900 . ?
C20" H20B 0.9900 . ?
C21" H21A 0.9900 . ?
C21" H21B 0.9900 . ?
C21" C22" 1.511(10) . ?
C22" C23" 1.373(10) . ?
C22" C27" 1.385(10) . ?
C23" H23" 0.9500 . ?
C23" C24" 1.414(9) . ?
C24" C25" 1.324(9) . ?
C24" C28" 1.545(9) . ?
C25" H25" 0.9500 . ?
C25" C26" 1.395(9) . ?
C26" H26" 0.9500 . ?
C26" C27" 1.375(10) . ?
C27" H27" 0.9500 . ?
C29" H29A 0.9900 . ?
C29" H29B 0.9900 . ?
C29" C30" 1.570(9) . ?
C30" C62" 1.411(9) . ?
C30" C75" 1.343(9) . ?
C31" H31A 0.9900 . ?
C31" H31B 0.9900 . ?
C31" C32" 1.481(10) . ?
C32" H32A 0.9800 . ?
C32" H32B 0.9800 . ?
C32" H32C 0.9800 . ?
C33" H33A 0.9900 . ?
C33" H33B 0.9900 . ?
C34" H34A 0.9900 . ?
C34" H34B 0.9900 . ?
C34" C35" 1.519(9) . ?
C35" C36" 1.401(9) . ?
C35" C40" 1.331(11) . ?
C36" H36" 0.9500 . ?
C36" C37" 1.356(9) . ?
C37" C38" 1.407(11) . ?
C37" C41" 1.490(10) . ?
C38" H38" 0.9500 . ?
C38" C39" 1.360(12) . ?
C39" H39" 0.9500 . ?
C39" C40" 1.418(12) . ?
C40" H40" 0.9500 . ?
C42" H42A 0.9900 . ?
C42" H42B 0.9900 . ?
C42" C43" 1.541(9) . ?
C43" C75" 1.431(9) . ?
C43" C88" 1.393(9) . ?
C44" H44A 0.9900 . ?
C44" H44B 0.9900 . ?
C44" C45" 1.538(9) . ?
C45" H45A 0.9800 . ?
C45" H45B 0.9800 . ?
C45" H45C 0.9800 . ?
C46" C47" 1.363(9) . ?
C46" C51" 1.402(9) . ?
C46" C52" 1.516(9) . ?
C47" C48" 1.389(9) . ?
C47" C63" 1.550(9) . ?
C48" C49" 1.442(9) . ?
C48" C65" 1.508(9) . ?
C49" C50" 1.411(9) . ?
C49" C76" 1.515(9) . ?
C50" C51" 1.384(9) . ?
C50" C78" 1.500(9) . ?
C51" C89" 1.537(9) . ?
C52" H52A 0.9900 . ?
C52" H52B 0.9900 . ?
C56" C57" 1.376(9) . ?
C56" C60" 1.500(10) . ?
C56" C55" 1.402(15) . ?
C56" C55B 1.468(15) . ?
C57" H57" 0.9500 . ?
C57" C58" 1.389(10) . ?
C58" H58" 0.9500 . ?
C58" H58A 0.9500 . ?
C58" C59" 1.445(16) . ?
C58" C59B 1.251(15) . ?
C61" H61A 0.9900 . ?
C61" H61B 0.9900 . ?
C61" C62" 1.519(9) . ?
C63" H63A 0.9900 . ?
C63" H63B 0.9900 . ?
C63" C64" 1.539(9) . ?
C64" H64A 0.9800 . ?
C64" H64B 0.9800 . ?
C64" H64C 0.9800 . ?
C65" H65A 0.9900 . ?
C65" H65B 0.9900 . ?
C66" H66A 0.9900 . ?
C66" H66B 0.9900 . ?
C66" C67" 1.535(9) . ?
C67" C68" 1.392(9) . ?
C67" C72" 1.432(9) . ?
C68" H68" 0.9500 . ?
C68" C69" 1.318(9) . ?
C69" C70" 1.456(9) . ?
C69" C73" 1.474(9) . ?
C70" H70" 0.9500 . ?
C70" C71" 1.370(10) . ?
C71" H71" 0.9500 . ?
C71" C72" 1.380(10) . ?
C72" H72" 0.9500 . ?
C74" H74A 0.9900 . ?
C74" H74B 0.9900 . ?
C74" C75" 1.553(8) . ?
C76" H76A 0.9900 . ?
C76" H76B 0.9900 . ?
C76" C77" 1.540(8) . ?
C77" H77A 0.9800 . ?
C77" H77B 0.9800 . ?
C77" H77C 0.9800 . ?
C78" H78A 0.9900 . ?
C78" H78B 0.9900 . ?
C79" H79A 0.9900 . ?
C79" H79B 0.9900 . ?
C79" C80" 1.540(9) . ?
C80" C81" 1.390(10) . ?
C80" C85" 1.386(10) . ?
C81" H81" 0.9500 . ?
C81" C82" 1.432(9) . ?
C82" C83" 1.423(9) . ?
C82" C86" 1.479(9) . ?
C83" H83" 0.9500 . ?
C83" C84" 1.396(9) . ?
C84" H84" 0.9500 . ?
C84" C85" 1.371(10) . ?
C85" H85" 0.9500 . ?
C87" H87A 0.9900 . ?
C87" H87B 0.9900 . ?
C87" C88" 1.453(9) . ?
C89" H89A 0.9900 . ?
C89" H89B 0.9900 . ?
C89" C90" 1.578(10) . ?
C90" H90A 0.9800 . ?
C90" H90B 0.9800 . ?
C90" H90C 0.9800 . ?
C53" H53A 0.9900 . ?
C53" H53B 0.9900 . ?
C53" C54" 1.568(18) . ?
C54" C55" 1.314(19) . ?
C54" C59" 1.50(2) . ?
C55" H55" 0.9500 . ?
C59" H59" 0.9500 . ?
C54B C53B 1.441(19) . ?
C54B C55B 1.359(19) . ?
C54B C59B 1.476(18) . ?
C53B H53C 0.9900 . ?
C53B H53D 0.9900 . ?
C55B H55B 0.9500 . ?
C59B H59B 0.9500 . ?
P1D O1D 1.601(5) . ?
P1D O2D 1.485(5) . ?
P1D O3D 1.525(5) . ?
P1D O4D 1.588(5) . ?
P2D O4D 1.623(5) . ?
P2D O5D 1.489(5) . ?
P2D O6D 1.490(4) . ?
P2D O7D 1.565(5) . ?
P3D O7D 1.626(5) . ?
P3D O8D 1.504(5) . ?
P3D O9D 1.497(4) . ?
P3D O10D 1.604(5) . ?
O1D H1D 0.8400 . ?
O10D C1D 1.457(8) . ?
O11D C2D 1.459(8) . ?
O11D C5D 1.427(8) . ?
O12D H12I 0.8400 . ?
O12D C3D 1.398(8) . ?
O13D H13F 0.8400 . ?
O13D C4D 1.384(9) . ?
N1D C5D 1.450(9) . ?
N1D C6D 1.394(9) . ?
N1D C9D 1.357(9) . ?
N2D C7D 1.352(9) . ?
N2D C9D 1.302(9) . ?
N3D C6D 1.339(9) . ?
N3D C10D 1.385(9) . ?
N4D H4D 0.8800 . ?
N4D C8D 1.392(10) . ?
N4D C10D 1.274(9) . ?
N5D H5DA 0.8800 . ?
N5D H5DB 0.8800 . ?
N5D C8D 1.375(10) . ?
C1D H1DA 0.9900 . ?
C1D H1DB 0.9900 . ?
C1D C2D 1.493(10) . ?
C2D H2D 1.0000 . ?
C2D C3D 1.521(9) . ?
C3D H3D 1.0000 . ?
C3D C4D 1.543(10) . ?
C4D H4DA 1.0000 . ?
C4D C5D 1.492(9) . ?
C5D H5D 1.0000 . ?
C6D C7D 1.381(10) . ?
C7D C8D 1.417(11) . ?
C9D H9D 0.9500 . ?
C10D H10F 0.9500 . ?
P1E O1E 1.603(5) . ?
P1E O2E 1.480(5) . ?
P1E O3E 1.488(5) . ?
P1E O4E 1.667(5) . ?
P2E O4E 1.589(5) . ?
P2E O5E 1.497(5) . ?
P2E O6E 1.487(5) . ?
P2E O7E 1.581(7) . ?
P2E O7F 1.754(17) . ?
P3E O7E 1.590(7) . ?
P3E O8E 1.520(6) . ?
P3E O9E 1.494(7) . ?
P3E O10E 1.594(7) . ?
P3F O7F 1.549(19) . ?
P3F O8F 1.515(18) . ?
P3F O9F 1.341(17) . ?
P3F O10F 1.505(19) . ?
O1E H1E 0.8400 . ?
O11E C2E 1.437(9) . ?
O11E C5E 1.426(9) . ?
O12E H12E 0.8400 . ?
O12E C3E 1.406(10) . ?
O13E H13E 0.8400 . ?
O13E C4E 1.389(9) . ?
O10E C1F 1.482(10) . ?
O10F C1F 1.47(2) . ?
N1E C5E 1.360(10) . ?
N1E C6E 1.354(10) . ?
N1E C9E 1.417(11) . ?
N2E C7E 1.404(11) . ?
N2E C9E 1.356(10) . ?
N3E C6E 1.397(11) . ?
N3E C10E 1.340(11) . ?
N4E H4E 0.8800 . ?
N4E C8E 1.404(12) . ?
N4E C10E 1.299(12) . ?
N5E H5EA 0.8800 . ?
N5E H5EB 0.8800 . ?
N5E C8E 1.332(11) . ?
C1F H1FA 0.9900 . ?
C1F H1FB 0.9900 . ?
C1F H1FC 0.9900 . ?
C1F H1FD 0.9900 . ?
C1F C2E 1.485(10) . ?
C2E H2E 1.0000 . ?
C2E C3E 1.524(11) . ?
C3E H3E 1.0000 . ?
C3E C4E 1.566(11) . ?
C4E H4EA 1.0000 . ?
C4E C5E 1.549(11) . ?
C5E H5E 1.0000 . ?
C6E C7E 1.416(12) . ?
C7E C8E 1.349(11) . ?
C9E H9E 0.9500 . ?
C10E H10E 0.9500 . ?
O1S H1SA 0.8500 . ?
O1S H1SB 0.8503 . ?
O2S H2SA 0.8501 . ?
O2S H2SB 0.8496 . ?
O3S H3SA 0.8505 . ?
O3S H3SB 0.8514 . ?
O4S H4SA 0.8505 . ?
O4S H4SB 0.8488 . ?
O5S H5SA 0.8494 . ?
O5S H5SB 0.8510 . ?
O6S H6SA 0.913(5) . ?
O6S H6SB 0.725(5) . ?
O7S H7SA 0.8505 . ?
O7S H7SB 0.8499 . ?
O8S H8SA 0.8489 . ?
O8S H8SB 0.8496 . ?
O9S H9SA 0.845(5) . ?
O9S H9SB 0.792(5) . ?
O10S H10G 0.905(5) . ?
O10S H10H 0.876(4) . ?
O11S H11G 0.821(7) . ?
O11S H11H 0.921(6) . ?
O12S H12J 0.8508 . ?
O12S H12K 0.8499 . ?
O13S H13G 0.8496 . ?
O13S H13H 0.8486 . ?
O14S H14A 0.8493 . ?
O14S H14B 0.8496 . ?
O15S H15A 0.8497 . ?
O15S H15B 0.8493 . ?

loop_
_geom_torsion_atom_site_label_1
_geom_torsion_atom_site_label_2
_geom_torsion_atom_site_label_3
_geom_torsion_atom_site_label_4
_geom_torsion
_geom_torsion_site_symmetry_1
_geom_torsion_site_symmetry_2
_geom_torsion_site_symmetry_3
_geom_torsion_site_symmetry_4
_geom_torsion_publ_flag
N1X C8X C9X C11 103.6(7) . . . . ?
N1X C8X C9X C14 -76.9(8) . . . . ?
N2X C16 C17 C62 78.7(7) . . . . ?
N2X C16 C17 C88 -100.8(7) . . . . ?
N3X C21 C22 C23 128.7(7) . . . . ?
N3X C21 C22 C27 -50.6(9) . . . . ?
N4X C29 C30 C62 -86.6(7) . . . . ?
N4X C29 C30 C75 86.5(7) . . . . ?
N5X C34 C35 C36 -53.5(8) . . . . ?
N5X C34 C35 C40 133.6(7) . . . . ?
N6X C42 C43 C75 -94.7(7) . . . . ?
N6X C42 C43 C88 87.6(7) . . . . ?
N7 C53 C54 C55 34.6(10) . . . . ?
N7 C53 C54 C59 -148.0(6) . . . . ?
N8 C61 C62 C17 89.6(7) . . . . ?
N8 C61 C62 C30 -88.0(7) . . . . ?
N9 C66 C67 C68 -105.7(7) . . . . ?
N9 C66 C67 C72 79.4(8) . . . . ?
N10 C74 C75 C30 97.5(7) . . . . ?
N10 C74 C75 C43 -79.1(7) . . . . ?
N11 C79 C80 C81 104.0(7) . . . . ?
N11 C79 C80 C85 -73.9(8) . . . . ?
N12 C87 C88 C17 -94.5(7) . . . . ?
N12 C87 C88 C43 85.1(7) . . . . ?
C1X C2X C3X C4X 2.9(9) . . . . ?
C1X C2X C3X C20 -178.3(6) . . . . ?
C1X C2X C18 C19 -80.5(8) . . . . ?
C1X C6X C44 C45 85.1(7) . . . . ?
C2X C1X C6X C5X 2.0(9) . . . . ?
C2X C1X C6X C44 -174.0(6) . . . . ?
C2X C1X C7X N1X -96.0(7) . . . . ?
C2X C3X C4X C5X 1.1(10) . . . . ?
C2X C3X C4X C31 176.3(6) . . . . ?
C2X C3X C20 N3X 78.3(8) . . . . ?
C3X C2X C18 C19 94.9(7) . . . . ?
C3X C4X C5X C6X -3.7(10) . . . . ?
C3X C4X C5X C33 174.3(6) . . . . ?
C3X C4X C31 C32 -86.9(9) . . . . ?
C4X C3X C20 N3X -102.9(8) . . . . ?
C4X C5X C6X C1X 2.2(9) . . . . ?
C4X C5X C6X C44 178.1(6) . . . . ?
C4X C5X C33 N5X 91.4(7) . . . . ?
C5X C4X C31 C32 88.4(8) . . . . ?
C5X C6X C44 C45 -90.8(7) . . . . ?
C6X C1X C2X C3X -4.5(9) . . . . ?
C6X C1X C2X C18 171.0(6) . . . . ?
C6X C1X C7X N1X 84.7(7) . . . . ?
C6X C5X C33 N5X -90.5(7) . . . . ?
C7X N1X C8X C9X 163.3(5) . . . . ?
C7X C1X C2X C3X 176.3(5) . . . . ?
C7X C1X C2X C18 -8.2(9) . . . . ?
C7X C1X C6X C5X -178.8(5) . . . . ?
C7X C1X C6X C44 5.2(8) . . . . ?
C8X N1X C7X C1X 57.2(7) . . . . ?
C8X C9X C11 C1A 179.6(6) . . . . ?
C8X C9X C14 C1C -176.5(6) . . . . ?
C11 C1A C12 C1C 1.8(10) . . . . ?
C11 C1A C15 O1X 156.5(6) . . . . ?
C11 C1A C15 N2X -25.4(9) . . . . ?
C11 C9X C14 C1C 3.0(11) . . . . ?
C12 C1A C11 C9X -2.5(9) . . . . ?
C12 C1A C15 O1X -18.1(10) . . . . ?
C12 C1A C15 N2X 159.9(6) . . . . ?
C12 C1C C14 C9X -3.6(11) . . . . ?
C14 C1C C12 C1A 1.3(11) . . . . ?
C14 C9X C11 C1A 0.1(10) . . . . ?
C15 N2X C16 C17 -124.9(7) . . . . ?
C15 C1A C11 C9X -177.1(6) . . . . ?
C15 C1A C12 C1C 176.7(6) . . . . ?
C16 N2X C15 O1X -12.4(10) . . . . ?
C16 N2X C15 C1A 169.6(6) . . . . ?
C16 C17 C62 C30 176.9(5) . . . . ?
C16 C17 C62 C61 -0.8(9) . . . . ?
C16 C17 C88 C43 178.4(6) . . . . ?
C16 C17 C88 C87 -2.0(9) . . . . ?
C18 C2X C3X C4X -172.7(6) . . . . ?
C18 C2X C3X C20 6.1(9) . . . . ?
C20 N3X C21 C22 172.9(5) . . . . ?
C20 C3X C4X C5X -177.6(6) . . . . ?
C20 C3X C4X C31 -2.5(10) . . . . ?
C21 N3X C20 C3X 72.6(7) . . . . ?
C21 C22 C23 C24 176.0(6) . . . . ?
C21 C22 C27 C26 -178.5(7) . . . . ?
C22 C23 C24 C25 1.5(11) . . . . ?
C22 C23 C24 C28 -176.3(6) . . . . ?
C23 C22 C27 C26 2.1(12) . . . . ?
C23 C24 C25 C26 4.5(11) . . . . ?
C23 C24 C28 O2X 151.6(7) . . . . ?
C23 C24 C28 N4X -23.6(9) . . . . ?
C24 C25 C26 C27 -6.9(12) . . . . ?
C25 C24 C28 O2X -26.2(9) . . . . ?
C25 C24 C28 N4X 158.7(6) . . . . ?
C25 C26 C27 C22 3.5(12) . . . . ?
C27 C22 C23 C24 -4.6(11) . . . . ?
C28 N4X C29 C30 -165.7(6) . . . . ?
C28 C24 C25 C26 -177.7(7) . . . . ?
C29 N4X C28 O2X 3.3(10) . . . . ?
C29 N4X C28 C24 178.0(5) . . . . ?
C29 C30 C62 C17 -179.2(5) . . . . ?
C29 C30 C62 C61 -1.6(8) . . . . ?
C29 C30 C75 C43 -179.4(6) . . . . ?
C29 C30 C75 C74 4.0(9) . . . . ?
C31 C4X C5X C6X -179.1(6) . . . . ?
C31 C4X C5X C33 -1.1(9) . . . . ?
C33 N5X C34 C35 -159.2(6) . . . . ?
C33 C5X C6X C1X -175.8(5) . . . . ?
C33 C5X C6X C44 0.1(9) . . . . ?
C34 N5X C33 C5X -148.0(6) . . . . ?
C34 C35 C36 C37 -176.4(6) . . . . ?
C34 C35 C40 C39 178.2(7) . . . . ?
C35 C36 C37 C38 -0.3(10) . . . . ?
C35 C36 C37 C41 179.8(6) . . . . ?
C36 C35 C40 C39 5.2(11) . . . . ?
C36 C37 C38 C39 2.5(11) . . . . ?
C36 C37 C41 O3X -158.2(7) . . . . ?
C36 C37 C41 N6X 22.1(10) . . . . ?
C37 C38 C39 C40 -0.9(12) . . . . ?
C38 C37 C41 O3X 21.8(10) . . . . ?
C38 C37 C41 N6X -157.8(6) . . . . ?
C38 C39 C40 C35 -3.0(11) . . . . ?
C40 C35 C36 C37 -3.5(10) . . . . ?
C41 N6X C42 C43 179.0(6) . . . . ?
C41 C37 C38 C39 -177.6(7) . . . . ?
C42 N6X C41 O3X 0.5(9) . . . . ?
C42 N6X C41 C37 -179.8(6) . . . . ?
C42 C43 C75 C30 -176.0(6) . . . . ?
C42 C43 C75 C74 0.5(9) . . . . ?
C42 C43 C88 C17 179.9(5) . . . . ?
C42 C43 C88 C87 0.2(9) . . . . ?
C46 C47 C48 C49 0.3(9) . . . . ?
C46 C47 C48 C65 -175.1(5) . . . . ?
C46 C47 C63 C64 87.0(7) . . . . ?
C46 C51 C89 C90 -89.2(7) . . . . ?
C47 C46 C51 C50 0.9(9) . . . . ?
C47 C46 C51 C89 -176.9(5) . . . . ?
C47 C46 C52 N7 91.8(7) . . . . ?
C47 C48 C49 C50 2.1(9) . . . . ?
C47 C48 C49 C76 -168.4(6) . . . . ?
C47 C48 C65 N9 -84.8(7) . . . . ?
C48 C47 C63 C64 -85.9(7) . . . . ?
C48 C49 C50 C51 -3.1(9) . . . . ?
C48 C49 C50 C78 -179.2(5) . . . . ?
C48 C49 C76 C77 83.7(7) . . . . ?
C49 C48 C65 N9 99.7(6) . . . . ?
C49 C50 C51 C46 1.7(9) . . . . ?
C49 C50 C51 C89 179.4(6) . . . . ?
C49 C50 C78 N11 -101.1(7) . . . . ?
C50 C49 C76 C77 -86.4(7) . . . . ?
C50 C51 C89 C90 93.1(7) . . . . ?
C51 C46 C47 C48 -1.8(9) . . . . ?
C51 C46 C47 C63 -174.7(5) . . . . ?
C51 C46 C52 N7 -89.5(7) . . . . ?
C51 C50 C78 N11 82.7(7) . . . . ?
C52 N7 C53 C54 165.8(5) . . . . ?
C52 C46 C47 C48 176.8(6) . . . . ?
C52 C46 C47 C63 3.9(8) . . . . ?
C52 C46 C51 C50 -177.8(6) . . . . ?
C52 C46 C51 C89 4.5(9) . . . . ?
C53 N7 C52 C46 147.3(5) . . . . ?
C53 C54 C55 C56 179.5(6) . . . . ?
C53 C54 C59 C58 -177.5(6) . . . . ?
C54 C55 C56 C57 -3.0(10) . . . . ?
C54 C55 C56 C60 -178.9(7) . . . . ?
C55 C54 C59 C58 0.1(10) . . . . ?
C55 C56 C57 C58 1.6(10) . . . . ?
C55 C56 C60 O4X 180.0(7) . . . . ?
C55 C56 C60 N8 3.1(12) . . . . ?
C56 C57 C58 C59 0.6(11) . . . . ?
C57 C56 C60 O4X 4.1(11) . . . . ?
C57 C56 C60 N8 -172.7(7) . . . . ?
C57 C58 C59 C54 -1.4(11) . . . . ?
C59 C54 C55 C56 2.2(10) . . . . ?
C60 N8 C61 C62 170.7(6) . . . . ?
C60 C56 C57 C58 177.7(7) . . . . ?
C61 N8 C60 O4X 0.0(11) . . . . ?
C61 N8 C60 C56 176.8(6) . . . . ?
C62 C17 C88 C43 -1.1(9) . . . . ?
C62 C17 C88 C87 178.5(6) . . . . ?
C62 C30 C75 C43 -6.5(9) . . . . ?
C62 C30 C75 C74 176.9(6) . . . . ?
C63 C47 C48 C49 173.0(5) . . . . ?
C63 C47 C48 C65 -2.4(9) . . . . ?
C65 N9 C66 C67 -164.3(5) . . . . ?
C65 C48 C49 C50 177.6(5) . . . . ?
C65 C48 C49 C76 7.1(8) . . . . ?
C66 N9 C65 C48 -59.4(7) . . . . ?
C66 C67 C68 C69 -173.4(6) . . . . ?
C66 C67 C72 C71 172.7(7) . . . . ?
C67 C68 C69 C70 0.8(11) . . . . ?
C67 C68 C69 C73 177.5(6) . . . . ?
C68 C67 C72 C71 -2.4(11) . . . . ?
C68 C69 C70 C71 -2.5(12) . . . . ?
C68 C69 C73 O5X -158.4(7) . . . . ?
C68 C69 C73 N10 22.4(10) . . . . ?
C69 C70 C71 C72 1.6(13) . . . . ?
C70 C69 C73 O5X 18.3(9) . . . . ?
C70 C69 C73 N10 -160.9(6) . . . . ?
C70 C71 C72 C67 0.9(13) . . . . ?
C72 C67 C68 C69 1.6(11) . . . . ?
C73 N10 C74 C75 124.5(6) . . . . ?
C73 C69 C70 C71 -179.3(7) . . . . ?
C74 N10 C73 O5X 8.6(9) . . . . ?
C74 N10 C73 C69 -172.2(5) . . . . ?
C75 C30 C62 C17 7.5(9) . . . . ?
C75 C30 C62 C61 -174.9(6) . . . . ?
C75 C43 C88 C17 2.2(9) . . . . ?
C75 C43 C88 C87 -177.5(6) . . . . ?
C76 C49 C50 C51 167.4(6) . . . . ?
C76 C49 C50 C78 -8.7(9) . . . . ?
C78 N11 C79 C80 164.3(5) . . . . ?
C78 C50 C51 C46 177.8(6) . . . . ?
C78 C50 C51 C89 -4.5(9) . . . . ?
C79 N11 C78 C50 66.8(7) . . . . ?
C79 C80 C81 C82 177.4(6) . . . . ?
C79 C80 C85 C84 179.8(6) . . . . ?
C80 C81 C82 C83 2.4(10) . . . . ?
C80 C81 C82 C86 -177.4(6) . . . . ?
C81 C80 C85 C84 1.9(10) . . . . ?
C81 C82 C83 C84 2.6(10) . . . . ?
C81 C82 C86 O6X -157.6(7) . . . . ?
C81 C82 C86 N12 22.3(9) . . . . ?
C82 C83 C84 C85 -5.6(11) . . . . ?
C83 C82 C86 O6X 22.6(10) . . . . ?
C83 C82 C86 N12 -157.5(6) . . . . ?
C83 C84 C85 C80 3.4(11) . . . . ?
C85 C80 C81 C82 -4.7(11) . . . . ?
C86 N12 C87 C88 163.7(6) . . . . ?
C86 C82 C83 C84 -177.6(6) . . . . ?
C87 N12 C86 O6X -1.7(9) . . . . ?
C87 N12 C86 C82 178.4(6) . . . . ?
C88 C17 C62 C30 -3.6(9) . . . . ?
C88 C17 C62 C61 178.7(6) . . . . ?
C88 C43 C75 C30 1.7(10) . . . . ?
C88 C43 C75 C74 178.2(6) . . . . ?
P3 O10 C1 C2 135.9(5) . . . . ?
O1 P1 O4 P2 22.7(6) . . . . ?
O2 P1 O4 P2 -97.4(6) . . . . ?
O3 P1 O4 P2 139.0(5) . . . . ?
O4 P2 O7 P3 -101.8(6) . . . . ?
O5 P2 O4 P1 13.4(6) . . . . ?
O5 P2 O7 P3 146.3(6) . . . . ?
O6 P2 O4 P1 145.8(5) . . . . ?
O6 P2 O7 P3 13.1(7) . . . . ?
O7 P2 O4 P1 -96.2(5) . . . . ?
O7 P3 O10 C1 59.4(5) . . . . ?
O8 P3 O7 P2 92.1(6) . . . . ?
O8 P3 O10 C1 172.1(5) . . . . ?
O9 P3 O7 P2 -39.3(7) . . . . ?
O9 P3 O10 C1 -56.5(5) . . . . ?
O10 P3 O7 P2 -155.8(6) . . . . ?
O10 C1 C2 O11 65.3(7) . . . . ?
O10 C1 C2 C3 -179.1(6) . . . . ?
O11 C2 C3 O12 -167.0(7) . . . . ?
O11 C2 C3 C4 -33.4(7) . . . . ?
O12 C3 C4 O13 47.1(11) . . . . ?
O12 C3 C4 C5 167.3(7) . . . . ?
O13 C4 C5 O11 89.3(7) . . . . ?
O13 C4 C5 N1 -157.4(7) . . . . ?
N1 C6 C7 N2 2.8(8) . . . . ?
N1 C6 C7 C8 175.2(6) . . . . ?
N2 C7 C8 N4 -179.6(8) . . . . ?
N2 C7 C8 N5 -2.4(13) . . . . ?
N3 C6 C7 N2 178.3(7) . . . . ?
N3 C6 C7 C8 -9.3(12) . . . . ?
C1 C2 C3 O12 72.6(9) . . . . ?
C1 C2 C3 C4 -153.7(6) . . . . ?
C2 O11 C5 N1 -109.0(6) . . . . ?
C2 O11 C5 C4 8.9(8) . . . . ?
C2 C3 C4 O13 -80.8(8) . . . . ?
C2 C3 C4 C5 39.4(8) . . . . ?
C3 C4 C5 O11 -30.2(8) . . . . ?
C3 C4 C5 N1 83.1(7) . . . . ?
C5 O11 C2 C1 138.4(6) . . . . ?
C5 O11 C2 C3 14.7(8) . . . . ?
C5 N1 C6 N3 2.7(12) . . . . ?
C5 N1 C6 C7 178.1(6) . . . . ?
C5 N1 C9 N2 -179.8(7) . . . . ?
C6 N1 C5 O11 176.9(6) . . . . ?
C6 N1 C5 C4 64.8(9) . . . . ?
C6 N1 C9 N2 -0.3(9) . . . . ?
C6 N3 C10 N4 5.3(13) . . . . ?
C6 C7 C8 N4 9.7(10) . . . . ?
C6 C7 C8 N5 -173.0(7) . . . . ?
C7 N2 C9 N1 2.0(8) . . . . ?
C8 N4 C10 N3 -4.0(14) . . . . ?
C9 N1 C5 O11 -3.7(10) . . . . ?
C9 N1 C5 C4 -115.8(9) . . . . ?
C9 N1 C6 N3 -176.9(8) . . . . ?
C9 N1 C6 C7 -1.5(7) . . . . ?
C9 N2 C7 C6 -3.0(8) . . . . ?
C9 N2 C7 C8 -173.8(8) . . . . ?
C10 N3 C6 N1 176.1(7) . . . . ?
C10 N3 C6 C7 1.8(11) . . . . ?
C10 N4 C8 N5 178.5(8) . . . . ?
C10 N4 C8 C7 -4.3(11) . . . . ?
P3A O10A C1G C2A 172.9(6) . . . . ?
O1A P1A O4A P2A -47.5(4) . . . . ?
O2A P1A O4A P2A -158.0(3) . . . . ?
O3A P1A O4A P2A 70.6(4) . . . . ?
O4A P2A O7A P3A 63.8(5) . . . . ?
O5A P2A O4A P1A 9.3(4) . . . . ?
O5A P2A O7A P3A 176.3(4) . . . . ?
O6A P2A O4A P1A -123.2(4) . . . . ?
O6A P2A O7A P3A -50.9(5) . . . . ?
O7A P2A O4A P1A 121.3(3) . . . . ?
O7A P3A O10A C1G 28.2(8) . . . . ?
O8A P3A O7A P2A 64.9(6) . . . . ?
O8A P3A O10A C1G 143.1(7) . . . . ?
O9A P3A O7A P2A -67.9(5) . . . . ?
O9A P3A O10A C1G -88.9(8) . . . . ?
O10A P3A O7A P2A 174.7(5) . . . . ?
O10A C1G C2A O11A 156.5(7) . . . . ?
O10A C1G C2A C3A -82.4(8) . . . . ?
O11A C2A C3A O12A -90.8(8) . . . . ?
O11A C2A C3A C4A 19.2(9) . . . . ?
O12A C3A C4A O13A -47.7(9) . . . . ?
O12A C3A C4A C5A 78.7(7) . . . . ?
O13A C4A C5A O11A 166.8(7) . . . . ?
O13A C4A C5A N1A -74.4(9) . . . . ?
N1A C6A C7A N2A -5.2(10) . . . . ?
N1A C6A C7A C8A 179.5(8) . . . . ?
N2A C7A C8A N4A -172.5(9) . . . . ?
N2A C7A C8A N5A 4.4(16) . . . . ?
N3A C6A C7A N2A 177.1(8) . . . . ?
N3A C6A C7A C8A 1.8(13) . . . . ?
C1G C2A C3A O12A 149.8(7) . . . . ?
C1G C2A C3A C4A -100.2(7) . . . . ?
C2A O11A C5A N1A -153.8(7) . . . . ?
C2A O11A C5A C4A -30.3(8) . . . . ?
C2A C3A C4A O13A -162.3(7) . . . . ?
C2A C3A C4A C5A -36.0(7) . . . . ?
C3A C4A C5A O11A 41.6(7) . . . . ?
C3A C4A C5A N1A 160.5(6) . . . . ?
C5A O11A C2A C1G 127.8(7) . . . . ?
C5A O11A C2A C3A 7.6(9) . . . . ?
C5A N1A C6A N3A -3.7(13) . . . . ?
C5A N1A C6A C7A 178.6(7) . . . . ?
C5A N1A C9A N2A -173.5(8) . . . . ?
C6A N1A C5A O11A -107.0(9) . . . . ?
C6A N1A C5A C4A 139.4(8) . . . . ?
C6A N1A C9A N2A 4.7(10) . . . . ?
C6A N3A C10A N4A 4.1(12) . . . . ?
C6A C7A C8A N4A 1.9(13) . . . . ?
C6A C7A C8A N5A 178.8(9) . . . . ?
C7A N2A C9A N1A -7.4(10) . . . . ?
C8A N4A C10A N3A -0.8(13) . . . . ?
C9A N1A C5A O11A 70.7(10) . . . . ?
C9A N1A C5A C4A -42.8(11) . . . . ?
C9A N1A C6A N3A 178.1(8) . . . . ?
C9A N1A C6A C7A 0.5(9) . . . . ?
C9A N2A C7A C6A 7.6(10) . . . . ?
C9A N2A C7A C8A -177.6(10) . . . . ?
C10A N3A C6A N1A 178.3(7) . . . . ?
C10A N3A C6A C7A -4.5(11) . . . . ?
C10A N4A C8A N5A -179.4(8) . . . . ?
C10A N4A C8A C7A -2.4(13) . . . . ?
N1X' C8X' C9X' C13 99.7(7) . . . . ?
N1X' C8X' C9X' C14' -79.3(9) . . . . ?
N2X' C16' C17' C62' 82.7(7) . . . . ?
N2X' C16' C17' C88' -97.1(7) . . . . ?
N3X' C21' C22' C23' 134.6(7) . . . . ?
N3X' C21' C22' C27' -48.2(9) . . . . ?
N4X' C29' C30' C62' -85.1(6) . . . . ?
N4X' C29' C30' C75' 91.1(7) . . . . ?
N5X' C34' C35' C36' -45.7(9) . . . . ?
N5X' C34' C35' C40' 138.7(6) . . . . ?
N6X' C42' C43' C75' -94.4(7) . . . . ?
N6X' C42' C43' C88' 89.9(7) . . . . ?
N7' C53' C54' C55' 41.3(9) . . . . ?
N7' C53' C54' C59' -142.8(6) . . . . ?
N8' C61' C62' C17' 87.8(7) . . . . ?
N8' C61' C62' C30' -92.0(7) . . . . ?
N9' C66' C67' C68' -107.7(7) . . . . ?
N9' C66' C67' C72' 78.5(8) . . . . ?
N10' C74' C75' C30' 96.9(7) . . . . ?
N10' C74' C75' C43' -83.5(7) . . . . ?
N11' C79' C80' C81' -125.9(7) . . . . ?
N11' C79' C80' C85' 58.1(8) . . . . ?
N12' C87' C88' C17' -92.5(6) . . . . ?
N12' C87' C88' C43' 88.7(7) . . . . ?
C1X' C2X' C3X' C4X' 7.2(10) . . . . ?
C1X' C2X' C3X' C20' -177.0(6) . . . . ?
C1X' C2X' C18' C19' -84.2(8) . . . . ?
C1X' C6X' C44' C45' 85.7(7) . . . . ?
C2X' C1X' C6X' C5X' 3.6(9) . . . . ?
C2X' C1X' C6X' C44' -171.8(6) . . . . ?
C2X' C1X' C7X' N1X' -94.9(8) . . . . ?
C2X' C3X' C4X' C5X' -0.5(9) . . . . ?
C2X' C3X' C4X' C31' 175.3(6) . . . . ?
C2X' C3X' C20' N3X' 75.8(8) . . . . ?
C3X' C2X' C18' C19' 94.2(8) . . . . ?
C3X' C4X' C5X' C6X' -4.4(10) . . . . ?
C3X' C4X' C5X' C33' 175.4(6) . . . . ?
C3X' C4X' C31' C32' -87.2(8) . . . . ?
C4X' C3X' C20' N3X' -108.4(7) . . . . ?
C4X' C5X' C6X' C1X' 3.0(9) . . . . ?
C4X' C5X' C6X' C44' 178.3(6) . . . . ?
C4X' C5X' C33' N5X' 88.6(7) . . . . ?
C5X' C4X' C31' C32' 88.6(8) . . . . ?
C5X' C6X' C44' C45' -89.5(7) . . . . ?
C6X' C1X' C2X' C3X' -8.6(10) . . . . ?
C6X' C1X' C2X' C18' 169.7(6) . . . . ?
C6X' C1X' C7X' N1X' 88.3(8) . . . . ?
C6X' C5X' C33' N5X' -91.6(7) . . . . ?
C7X' N1X' C8X' C9X' 166.1(6) . . . . ?
C7X' C1X' C2X' C3X' 174.6(6) . . . . ?
C7X' C1X' C2X' C18' -7.0(10) . . . . ?
C7X' C1X' C6X' C5X' -179.5(6) . . . . ?
C7X' C1X' C6X' C44' 5.2(9) . . . . ?
C8X' N1X' C7X' C1X' 58.3(8) . . . . ?
C8X' C9X' C13 C11' -179.7(6) . . . . ?
C8X' C9X' C14' C13' -179.0(7) . . . . ?
C11' C12' C13' C14' 0.5(11) . . . . ?
C12' C11' C13 C9X' -0.7(9) . . . . ?
C12' C11' C15' O1X' -19.0(9) . . . . ?
C12' C11' C15' N2X' 157.9(6) . . . . ?
C12' C13' C14' C9X' -2.0(12) . . . . ?
C13 C9X' C14' C13' 2.1(12) . . . . ?
C13 C11' C12' C13' 0.8(10) . . . . ?
C13 C11' C15' O1X' 158.0(6) . . . . ?
C13 C11' C15' N2X' -25.1(9) . . . . ?
C14' C9X' C13 C11' -0.8(10) . . . . ?
C15' N2X' C16' C17' -125.8(7) . . . . ?
C15' C11' C12' C13' 178.0(6) . . . . ?
C15' C11' C13 C9X' -177.6(6) . . . . ?
C16' N2X' C15' O1X' -13.4(10) . . . . ?
C16' N2X' C15' C11' 169.7(5) . . . . ?
C16' C17' C62' C30' 178.5(5) . . . . ?
C16' C17' C62' C61' -1.3(8) . . . . ?
C16' C17' C88' C43' 179.4(6) . . . . ?
C16' C17' C88' C87' 0.5(8) . . . . ?
C18' C2X' C3X' C4X' -171.1(6) . . . . ?
C18' C2X' C3X' C20' 4.6(9) . . . . ?
C20' N3X' C21' C22' 174.6(5) . . . . ?
C20' C3X' C4X' C5X' -176.3(6) . . . . ?
C20' C3X' C4X' C31' -0.4(10) . . . . ?
C21' N3X' C20' C3X' 75.7(7) . . . . ?
C21' C22' C23' C24' 175.1(6) . . . . ?
C21' C22' C27' C26' -179.8(7) . . . . ?
C22' C23' C24' C25' 2.3(11) . . . . ?
C22' C23' C24' C28' -175.5(6) . . . . ?
C23' C22' C27' C26' -2.6(12) . . . . ?
C23' C24' C25' C26' 2.7(11) . . . . ?
C23' C24' C28' O2X' 145.1(7) . . . . ?
C23' C24' C28' N4X' -31.9(9) . . . . ?
C24' C25' C26' C27' -7.1(11) . . . . ?
C25' C24' C28' O2X' -32.6(9) . . . . ?
C25' C24' C28' N4X' 150.4(6) . . . . ?
C25' C26' C27' C22' 7.0(11) . . . . ?
C27' C22' C23' C24' -2.1(11) . . . . ?
C28' N4X' C29' C30' -165.2(5) . . . . ?
C28' C24' C25' C26' -179.6(6) . . . . ?
C29' N4X' C28' O2X' 0.6(9) . . . . ?
C29' N4X' C28' C24' 177.5(5) . . . . ?
C29' C30' C62' C17' 179.6(5) . . . . ?
C29' C30' C62' C61' -0.6(8) . . . . ?
C29' C30' C75' C43' -178.9(5) . . . . ?
C29' C30' C75' C74' 0.7(9) . . . . ?
C31' C4X' C5X' C6X' 179.7(6) . . . . ?
C31' C4X' C5X' C33' -0.4(9) . . . . ?
C33' N5X' C34' C35' -162.4(6) . . . . ?
C33' C5X' C6X' C1X' -176.9(5) . . . . ?
C33' C5X' C6X' C44' -1.6(9) . . . . ?
C34' N5X' C33' C5X' -148.5(5) . . . . ?
C34' C35' C36' C37' -175.4(6) . . . . ?
C34' C35' C40' C39' 176.0(7) . . . . ?
C35' C36' C37' C38' -1.5(10) . . . . ?
C35' C36' C37' C41' 177.3(6) . . . . ?
C36' C35' C40' C39' 0.3(11) . . . . ?
C36' C37' C38' C39' 2.5(11) . . . . ?
C36' C37' C41' O3X' -167.9(6) . . . . ?
C36' C37' C41' N6X' 16.6(10) . . . . ?
C37' C38' C39' C40' -2.2(12) . . . . ?
C38' C37' C41' O3X' 10.9(9) . . . . ?
C38' C37' C41' N6X' -164.6(6) . . . . ?
C38' C39' C40' C35' 0.8(12) . . . . ?
C40' C35' C36' C37' 0.1(10) . . . . ?
C41' N6X' C42' C43' 179.7(5) . . . . ?
C41' C37' C38' C39' -176.4(7) . . . . ?
C42' N6X' C41' O3X' 1.0(9) . . . . ?
C42' N6X' C41' C37' 176.5(6) . . . . ?
C42' C43' C75' C30' -174.9(5) . . . . ?
C42' C43' C75' C74' 5.5(8) . . . . ?
C42' C43' C88' C17' 176.4(5) . . . . ?
C42' C43' C88' C87' -4.8(9) . . . . ?
C46' C47' C48' C49' -3.4(9) . . . . ?
C46' C47' C48' C65' -175.9(5) . . . . ?
C46' C47' C63' C64' 88.1(7) . . . . ?
C46' C51' C89' C90' -92.4(7) . . . . ?
C47' C46' C51' C50' 2.9(9) . . . . ?
C47' C46' C51' C89' -174.9(5) . . . . ?
C47' C46' C52' N7' 90.4(7) . . . . ?
C47' C48' C49' C50' 7.1(9) . . . . ?
C47' C48' C49' C76' -166.5(5) . . . . ?
C47' C48' C65' N9' -86.5(7) . . . . ?
C48' C47' C63' C64' -88.8(7) . . . . ?
C48' C49' C50' C51' -5.9(9) . . . . ?
C48' C49' C50' C78' 179.4(5) . . . . ?
C48' C49' C76' C77' 85.3(7) . . . . ?
C49' C48' C65' N9' 101.1(6) . . . . ?
C49' C50' C51' C46' 1.0(9) . . . . ?
C49' C50' C51' C89' 178.8(6) . . . . ?
C49' C50' C78' N11' -79.2(7) . . . . ?
C50' C49' C76' C77' -88.3(7) . . . . ?
C50' C51' C89' C90' 89.9(7) . . . . ?
C51' C46' C47' C48' -1.6(9) . . . . ?
C51' C46' C47' C63' -178.6(5) . . . . ?
C51' C46' C52' N7' -88.8(7) . . . . ?
C51' C50' C78' N11' 106.0(6) . . . . ?
C52' N7' C53' C54' 164.8(6) . . . . ?
C52' C46' C47' C48' 179.3(5) . . . . ?
C52' C46' C47' C63' 2.3(8) . . . . ?
C52' C46' C51' C50' -178.0(5) . . . . ?
C52' C46' C51' C89' 4.2(8) . . . . ?
C53' N7' C52' C46' 145.5(6) . . . . ?
C53' C54' C55' C56' 179.0(6) . . . . ?
C53' C54' C59' C58' -179.4(6) . . . . ?
C54' C55' C56' C57' -2.6(10) . . . . ?
C54' C55' C56' C60' 176.5(6) . . . . ?
C55' C54' C59' C58' -3.3(9) . . . . ?
C55' C56' C57' C58' 2.0(11) . . . . ?
C55' C56' C60' O4X' -179.6(7) . . . . ?
C55' C56' C60' N8' 4.8(11) . . . . ?
C56' C57' C58' C59' -2.1(11) . . . . ?
C57' C56' C60' O4X' -0.5(10) . . . . ?
C57' C56' C60' N8' -176.1(6) . . . . ?
C57' C58' C59' C54' 2.7(10) . . . . ?
C59' C54' C55' C56' 3.2(9) . . . . ?
C60' N8' C61' C62' 172.7(5) . . . . ?
C60' C56' C57' C58' -177.2(7) . . . . ?
C61' N8' C60' O4X' 0.5(9) . . . . ?
C61' N8' C60' C56' 176.0(6) . . . . ?
C62' C17' C88' C43' -0.4(8) . . . . ?
C62' C17' C88' C87' -179.2(5) . . . . ?
C62' C30' C75' C43' -2.8(9) . . . . ?
C62' C30' C75' C74' 176.8(5) . . . . ?
C63' C47' C48' C49' 173.5(5) . . . . ?
C63' C47' C48' C65' 1.0(8) . . . . ?
C65' N9' C66' C67' -163.7(5) . . . . ?
C65' C48' C49' C50' 179.6(5) . . . . ?
C65' C48' C49' C76' 6.0(8) . . . . ?
C66' N9' C65' C48' -58.0(7) . . . . ?
C66' C67' C68' C69' -173.4(6) . . . . ?
C66' C67' C72' C71' 173.8(6) . . . . ?
C67' C68' C69' C70' -0.6(10) . . . . ?
C67' C68' C69' C73' -178.6(6) . . . . ?
C68' C67' C72' C71' -0.3(10) . . . . ?
C68' C69' C70' C71' 0.3(10) . . . . ?
C68' C69' C73' O5X' -158.9(6) . . . . ?
C68' C69' C73' N10' 19.6(9) . . . . ?
C69' C70' C71' C72' 0.1(11) . . . . ?
C70' C69' C73' O5X' 23.1(9) . . . . ?
C70' C69' C73' N10' -158.5(6) . . . . ?
C70' C71' C72' C67' -0.1(11) . . . . ?
C72' C67' C68' C69' 0.6(10) . . . . ?
C73' N10' C74' C75' 128.4(6) . . . . ?
C73' C69' C70' C71' 178.4(6) . . . . ?
C74' N10' C73' O5X' 7.5(9) . . . . ?
C74' N10' C73' C69' -171.0(5) . . . . ?
C75' C30' C62' C17' 3.4(9) . . . . ?
C75' C30' C62' C61' -176.7(6) . . . . ?
C75' C43' C88' C17' 0.9(9) . . . . ?
C75' C43' C88' C87' 179.7(6) . . . . ?
C76' C49' C50' C51' 167.7(5) . . . . ?
C76' C49' C50' C78' -7.0(9) . . . . ?
C78' N11' C79' C80' -169.5(5) . . . . ?
C78' C50' C51' C46' 175.7(6) . . . . ?
C78' C50' C51' C89' -6.4(9) . . . . ?
C79' N11' C78' C50' -78.9(7) . . . . ?
C79' C80' C81' C82' -174.8(6) . . . . ?
C79' C80' C85' C84' 178.6(6) . . . . ?
C80' C81' C82' C83' -3.1(10) . . . . ?
C80' C81' C82' C86' 173.9(7) . . . . ?
C81' C80' C85' C84' 2.6(11) . . . . ?
C81' C82' C83' C84' 1.5(9) . . . . ?
C81' C82' C86' O6X' -150.9(7) . . . . ?
C81' C82' C86' N12' 24.5(10) . . . . ?
C82' C83' C84' C85' 2.2(10) . . . . ?
C83' C82' C86' O6X' 26.3(9) . . . . ?
C83' C82' C86' N12' -158.4(6) . . . . ?
C83' C84' C85' C80' -4.2(11) . . . . ?
C85' C80' C81' C82' 1.2(11) . . . . ?
C86' N12' C87' C88' 170.0(6) . . . . ?
C86' C82' C83' C84' -175.9(6) . . . . ?
C87' N12' C86' O6X' -1.3(9) . . . . ?
C87' N12' C86' C82' -176.8(5) . . . . ?
C88' C17' C62' C30' -1.7(8) . . . . ?
C88' C17' C62' C61' 178.4(5) . . . . ?
C88' C43' C75' C30' 0.7(9) . . . . ?
C88' C43' C75' C74' -179.0(6) . . . . ?
P3B O10B C1B C2B 142.9(5) . . . . ?
O1B P1B O4B P2B 44.1(4) . . . . ?
O2B P1B O4B P2B -74.9(4) . . . . ?
O3B P1B O4B P2B 157.4(3) . . . . ?
O4B P2B O7B P3B -71.9(5) . . . . ?
O5B P2B O4B P1B -5.5(4) . . . . ?
O5B P2B O7B P3B 175.3(4) . . . . ?
O6B P2B O4B P1B 126.5(4) . . . . ?
O6B P2B O7B P3B 42.8(5) . . . . ?
O7B P2B O4B P1B -116.3(4) . . . . ?
O7B P3B O10B C1B 56.1(5) . . . . ?
O8B P3B O7B P2B 65.6(5) . . . . ?
O8B P3B O10B C1B 168.9(5) . . . . ?
O9B P3B O7B P2B -64.9(5) . . . . ?
O9B P3B O10B C1B -59.8(5) . . . . ?
O10B P3B O7B P2B 176.7(4) . . . . ?
O10B C1B C2B O11B 66.1(7) . . . . ?
O10B C1B C2B C3B -177.3(6) . . . . ?
O11B C2B C3B O12B -161.9(6) . . . . ?
O11B C2B C3B C4B -36.0(7) . . . . ?
O12B C3B C4B O13B 45.7(10) . . . . ?
O12B C3B C4B C5B 162.5(6) . . . . ?
O13B C4B C5B O11B 90.5(7) . . . . ?
O13B C4B C5B N1B -153.9(6) . . . . ?
N1B C6B C7B N2B 2.1(8) . . . . ?
N1B C6B C7B C8B 171.7(6) . . . . ?
N2B C7B C8B N4B 179.6(7) . . . . ?
N2B C7B C8B N5B -0.6(13) . . . . ?
N3B C6B C7B N2B 179.2(7) . . . . ?
N3B C6B C7B C8B -11.3(11) . . . . ?
C1B C2B C3B O12B 78.5(9) . . . . ?
C1B C2B C3B C4B -155.6(6) . . . . ?
C2B O11B C5B N1B -114.6(6) . . . . ?
C2B O11B C5B C4B 4.1(8) . . . . ?
C2B C3B C4B O13B -79.1(8) . . . . ?
C2B C3B C4B C5B 37.8(7) . . . . ?
C3B C4B C5B O11B -26.8(8) . . . . ?
C3B C4B C5B N1B 88.8(7) . . . . ?
C5B O11B C2B C1B 143.4(6) . . . . ?
C5B O11B C2B C3B 20.4(8) . . . . ?
C5B N1B C6B N3B 0.3(12) . . . . ?
C5B N1B C6B C7B 177.4(7) . . . . ?
C5B N1B C9B N2B -178.9(7) . . . . ?
C6B N1B C5B O11B 175.0(6) . . . . ?
C6B N1B C5B C4B 59.1(9) . . . . ?
C6B N1B C9B N2B -0.5(8) . . . . ?
C6B N3B C10B N4B 2.9(10) . . . . ?
C6B C7B C8B N4B 12.5(10) . . . . ?
C6B C7B C8B N5B -167.7(7) . . . . ?
C7B N2B C9B N1B 1.7(8) . . . . ?
C8B N4B C10B N3B -0.6(11) . . . . ?
C9B N1B C5B O11B -7.0(10) . . . . ?
C9B N1B C5B C4B -122.9(8) . . . . ?
C9B N1B C6B N3B -178.1(7) . . . . ?
C9B N1B C6B C7B -1.0(8) . . . . ?
C9B N2B C7B C6B -2.3(8) . . . . ?
C9B N2B C7B C8B -170.3(8) . . . . ?
C10B N3B C6B N1B 179.8(7) . . . . ?
C10B N3B C6B C7B 3.2(11) . . . . ?
C10B N4B C8B N5B 172.9(6) . . . . ?
C10B N4B C8B C7B -7.2(10) . . . . ?
P3C O10C C1E C2C 160.3(5) . . . . ?
O1C P1C O4C P2C -48.5(4) . . . . ?
O2C P1C O4C P2C -160.6(3) . . . . ?
O3C P1C O4C P2C 69.3(4) . . . . ?
O4C P2C O7C P3C 66.8(4) . . . . ?
O5C P2C O4C P1C 11.2(4) . . . . ?
O5C P2C O7C P3C 179.4(4) . . . . ?
O6C P2C O4C P1C -121.7(3) . . . . ?
O6C P2C O7C P3C -47.7(5) . . . . ?
O7C P2C O4C P1C 122.4(3) . . . . ?
O7C P3C O10C C1E 85.6(6) . . . . ?
O8C P3C O7C P2C 66.6(4) . . . . ?
O8C P3C O10C C1E -161.4(6) . . . . ?
O9C P3C O7C P2C -67.3(4) . . . . ?
O9C P3C O10C C1E -31.5(6) . . . . ?
O10C P3C O7C P2C 175.0(4) . . . . ?
O10C C1E C2C O11C 78.4(7) . . . . ?
O10C C1E C2C C3C -166.0(6) . . . . ?
O11C C2C C3C O12C -163.2(6) . . . . ?
O11C C2C C3C C4C -39.8(8) . . . . ?
O12C C3C C4C O13C 46.6(9) . . . . ?
O12C C3C C4C C5C 159.0(6) . . . . ?
O13C C4C C5C O11C 86.3(7) . . . . ?
O13C C4C C5C N1C -153.3(6) . . . . ?
N1C C6C C7C N2C 3.0(8) . . . . ?
N1C C6C C7C C8C 178.6(7) . . . . ?
N2C C7C C8C N4C 179.9(9) . . . . ?
N2C C7C C8C N5C -7.4(16) . . . . ?
N3C C6C C7C N2C -177.3(7) . . . . ?
N3C C6C C7C C8C -1.7(12) . . . . ?
C1E C2C C3C O12C 79.2(9) . . . . ?
C1E C2C C3C C4C -157.4(7) . . . . ?
C2C O11C C5C N1C -119.2(7) . . . . ?
C2C O11C C5C C4C 2.8(8) . . . . ?
C2C C3C C4C O13C -73.6(7) . . . . ?
C2C C3C C4C C5C 38.8(7) . . . . ?
C3C C4C C5C O11C -26.6(8) . . . . ?
C3C C4C C5C N1C 93.9(7) . . . . ?
C5C O11C C2C C1E 146.5(6) . . . . ?
C5C O11C C2C C3C 20.8(8) . . . . ?
C5C N1C C6C N3C -1.4(12) . . . . ?
C5C N1C C6C C7C 178.3(7) . . . . ?
C5C N1C C9C N2C 179.8(7) . . . . ?
C6C N1C C5C O11C -143.6(7) . . . . ?
C6C N1C C5C C4C 97.5(9) . . . . ?
C6C N1C C9C N2C -0.1(9) . . . . ?
C6C N3C C10C N4C 1.5(13) . . . . ?
C6C C7C C8C N4C 6.0(12) . . . . ?
C6C C7C C8C N5C 178.7(8) . . . . ?
C7C N2C C9C N1C 2.0(10) . . . . ?
C8C N4C C10C N3C 2.8(14) . . . . ?
C9C N1C C5C O11C 36.6(11) . . . . ?
C9C N1C C5C C4C -82.3(9) . . . . ?
C9C N1C C6C N3C 178.5(7) . . . . ?
C9C N1C C6C C7C -1.9(8) . . . . ?
C9C N2C C7C C6C -3.1(9) . . . . ?
C9C N2C C7C C8C -177.4(10) . . . . ?
C10C N3C C6C N1C 177.7(8) . . . . ?
C10C N3C C6C C7C -1.9(11) . . . . ?
C10C N4C C8C N5C -179.6(8) . . . . ?
C10C N4C C8C C7C -6.5(12) . . . . ?
N1X" C8X" C9X" C10X 101.9(7) . . . . ?
N1X" C8X" C9X" C14" -83.0(8) . . . . ?
N2X" C16" C17" C62" 82.1(7) . . . . ?
N2X" C16" C17" C88" -99.4(7) . . . . ?
N3X" C21" C22" C23" -107.4(8) . . . . ?
N3X" C21" C22" C27" 78.4(9) . . . . ?
N4X" C29" C30" C62" -82.3(7) . . . . ?
N4X" C29" C30" C75" 96.4(7) . . . . ?
N5X" C34" C35" C36" -55.6(8) . . . . ?
N5X" C34" C35" C40" 124.0(8) . . . . ?
N6X" C42" C43" C75" -97.7(6) . . . . ?
N6X" C42" C43" C88" 86.6(7) . . . . ?
N7" C53" C54" C55" -74.3(18) . . . . ?
N7" C53" C54" C59" 106.5(13) . . . . ?
N8" C61" C62" C17" 90.0(7) . . . . ?
N8" C61" C62" C30" -91.3(7) . . . . ?
N9" C66" C67" C68" -103.9(7) . . . . ?
N9" C66" C67" C72" 78.5(8) . . . . ?
N10" C74" C75" C30" 100.3(7) . . . . ?
N10" C74" C75" C43" -81.5(7) . . . . ?
N11" C79" C80" C81" 103.4(7) . . . . ?
N11" C79" C80" C85" -75.8(8) . . . . ?
N12" C87" C88" C17" -95.0(7) . . . . ?
N12" C87" C88" C43" 86.1(7) . . . . ?
C1X" C2X" C3X" C4X" 2.8(10) . . . . ?
C1X" C2X" C3X" C20" -178.1(6) . . . . ?
C1X" C2X" C18" C19" -84.9(8) . . . . ?
C1X" C6X" C44" C45" 87.1(8) . . . . ?
C2X" C1X" C6X" C5X" 1.1(10) . . . . ?
C2X" C1X" C6X" C44" -175.5(6) . . . . ?
C2X" C1X" C7X" N1X" -95.4(8) . . . . ?
C2X" C3X" C4X" C5X" 0.7(9) . . . . ?
C2X" C3X" C4X" C31" 173.9(6) . . . . ?
C2X" C3X" C20" N3X" 98.2(8) . . . . ?
C3X" C2X" C18" C19" 89.6(8) . . . . ?
C3X" C4X" C5X" C6X" -3.4(10) . . . . ?
C3X" C4X" C5X" C33" 176.5(6) . . . . ?
C3X" C4X" C31" C32" -89.6(8) . . . . ?
C4X" C3X" C20" N3X" -82.7(8) . . . . ?
C4X" C5X" C6X" C1X" 2.5(10) . . . . ?
C4X" C5X" C6X" C44" 179.1(6) . . . . ?
C4X" C5X" C33" N5X" 89.4(7) . . . . ?
C5X" C4X" C31" C32" 83.4(8) . . . . ?
C5X" C6X" C44" C45" -89.4(7) . . . . ?
C6X" C1X" C2X" C3X" -3.8(10) . . . . ?
C6X" C1X" C2X" C18" 170.4(6) . . . . ?
C6X" C1X" C7X" N1X" 86.4(8) . . . . ?
C6X" C5X" C33" N5X" -90.7(7) . . . . ?
C7X" N1X" C8X" C9X" 165.1(5) . . . . ?
C7X" C1X" C2X" C3X" 178.0(6) . . . . ?
C7X" C1X" C2X" C18" -7.7(10) . . . . ?
C7X" C1X" C6X" C5X" 179.3(6) . . . . ?
C7X" C1X" C6X" C44" 2.7(10) . . . . ?
C8X" N1X" C7X" C1X" 60.6(7) . . . . ?
C8X" C9X" C10X C11" 174.5(6) . . . . ?
C8X" C9X" C14" C13" -175.8(7) . . . . ?
C9X" C10X C11" C12" 0.2(10) . . . . ?
C9X" C10X C11" C15" -176.5(6) . . . . ?
C10X C9X" C14" C13" -0.7(12) . . . . ?
C10X C11" C12" C13" 1.5(10) . . . . ?
C10X C11" C15" O1X" 159.3(6) . . . . ?
C10X C11" C15" N2X" -23.3(9) . . . . ?
C11" C12" C13" C14" -3.0(12) . . . . ?
C12" C11" C15" O1X" -17.5(10) . . . . ?
C12" C11" C15" N2X" 159.8(6) . . . . ?
C12" C13" C14" C9X" 2.6(13) . . . . ?
C14" C9X" C10X C11" -0.7(10) . . . . ?
C15" N2X" C16" C17" -125.7(6) . . . . ?
C15" C11" C12" C13" 178.5(6) . . . . ?
C16" N2X" C15" O1X" -13.7(9) . . . . ?
C16" N2X" C15" C11" 169.0(5) . . . . ?
C16" C17" C62" C30" 178.6(5) . . . . ?
C16" C17" C62" C61" -2.7(9) . . . . ?
C16" C17" C88" C43" 178.7(6) . . . . ?
C16" C17" C88" C87" -0.1(9) . . . . ?
C18" C2X" C3X" C4X" -171.7(6) . . . . ?
C18" C2X" C3X" C20" 7.4(10) . . . . ?
C20" N3X" C21" C22" -166.3(6) . . . . ?
C20" C3X" C4X" C5X" -178.4(6) . . . . ?
C20" C3X" C4X" C31" -5.2(9) . . . . ?
C21" N3X" C20" C3X" -64.5(8) . . . . ?
C21" C22" C23" C24" -171.6(7) . . . . ?
C21" C22" C27" C26" 171.8(7) . . . . ?
C22" C23" C24" C25" -2.7(10) . . . . ?
C22" C23" C24" C28" 179.7(6) . . . . ?
C23" C22" C27" C26" -2.5(12) . . . . ?
C23" C24" C25" C26" 2.5(10) . . . . ?
C23" C24" C28" O2X" 153.6(6) . . . . ?
C23" C24" C28" N4X" -26.1(9) . . . . ?
C24" C25" C26" C27" -2.3(10) . . . . ?
C25" C24" C28" O2X" -24.0(9) . . . . ?
C25" C24" C28" N4X" 156.3(6) . . . . ?
C25" C26" C27" C22" 2.2(11) . . . . ?
C27" C22" C23" C24" 2.7(11) . . . . ?
C28" N4X" C29" C30" -160.5(6) . . . . ?
C28" C24" C25" C26" -179.9(6) . . . . ?
C29" N4X" C28" O2X" 0.1(10) . . . . ?
C29" N4X" C28" C24" 179.8(5) . . . . ?
C29" C30" C62" C17" -179.9(5) . . . . ?
C29" C30" C62" C61" 1.5(8) . . . . ?
C29" C30" C75" C43" -178.9(6) . . . . ?
C29" C30" C75" C74" -0.7(9) . . . . ?
C31" C4X" C5X" C6X" -176.4(6) . . . . ?
C31" C4X" C5X" C33" 3.5(9) . . . . ?
C33" N5X" C34" C35" -156.8(6) . . . . ?
C33" C5X" C6X" C1X" -177.4(6) . . . . ?
C33" C5X" C6X" C44" -0.8(10) . . . . ?
C34" N5X" C33" C5X" -146.7(5) . . . . ?
C34" C35" C36" C37" -179.7(6) . . . . ?
C34" C35" C40" C39" -175.2(9) . . . . ?
C35" C36" C37" C38" -5.1(11) . . . . ?
C35" C36" C37" C41" 173.1(6) . . . . ?
C36" C35" C40" C39" 4.4(13) . . . . ?
C36" C37" C38" C39" 4.4(15) . . . . ?
C36" C37" C41" O3X" -157.2(7) . . . . ?
C36" C37" C41" N6X" 28.1(10) . . . . ?
C37" C38" C39" C40" 0.7(18) . . . . ?
C38" C37" C41" O3X" 21.0(10) . . . . ?
C38" C37" C41" N6X" -153.7(8) . . . . ?
C38" C39" C40" C35" -5.0(17) . . . . ?
C40" C35" C36" C37" 0.7(11) . . . . ?
C41" N6X" C42" C43" -175.5(5) . . . . ?
C41" C37" C38" C39" -173.9(10) . . . . ?
C42" N6X" C41" O3X" 2.6(9) . . . . ?
C42" N6X" C41" C37" 177.1(6) . . . . ?
C42" C43" C75" C30" -178.1(6) . . . . ?
C42" C43" C75" C74" 3.6(8) . . . . ?
C42" C43" C88" C17" 179.5(5) . . . . ?
C42" C43" C88" C87" -1.6(9) . . . . ?
C46" C47" C48" C49" 0.2(9) . . . . ?
C46" C47" C48" C65" -171.5(6) . . . . ?
C46" C47" C63" C64" 86.5(8) . . . . ?
C46" C51" C89" C90" -89.5(7) . . . . ?
C47" C46" C51" C50" 4.6(10) . . . . ?
C47" C46" C51" C89" -175.7(6) . . . . ?
C47" C46" C52" N7" 93.3(7) . . . . ?
C47" C48" C49" C50" 4.1(9) . . . . ?
C47" C48" C49" C76" -167.2(6) . . . . ?
C47" C48" C65" N9" -89.1(7) . . . . ?
C48" C47" C63" C64" -86.7(8) . . . . ?
C48" C49" C50" C51" -4.2(9) . . . . ?
C48" C49" C50" C78" -179.6(5) . . . . ?
C48" C49" C76" C77" 83.9(7) . . . . ?
C49" C48" C65" N9" 99.2(7) . . . . ?
C49" C50" C51" C46" 0.0(9) . . . . ?
C49" C50" C51" C89" -179.8(6) . . . . ?
C49" C50" C78" N11" -98.8(7) . . . . ?
C50" C49" C76" C77" -87.2(7) . . . . ?
C50" C51" C89" C90" 90.3(8) . . . . ?
C51" C46" C47" C48" -4.7(10) . . . . ?
C51" C46" C47" C63" -177.7(6) . . . . ?
C51" C46" C52" N7" -85.1(8) . . . . ?
C51" C50" C78" N11" 85.7(7) . . . . ?
C52" N7" C53" C54" -164.1(8) . . . . ?
C52" N7" C53B C54B 165.5(10) . . . . ?
C52" C46" C47" C48" 177.0(6) . . . . ?
C52" C46" C47" C63" 4.0(9) . . . . ?
C52" C46" C51" C50" -177.1(6) . . . . ?
C52" C46" C51" C89" 2.7(9) . . . . ?
C56" C57" C58" C59" 13.0(12) . . . . ?
C56" C57" C58" C59B -19.0(14) . . . . ?
C57" C56" C60" O4X" 8.0(11) . . . . ?
C57" C56" C60" N8" -169.0(6) . . . . ?
C57" C56" C55" C54" 7(2) . . . . ?
C57" C56" C55B C54B -18.7(17) . . . . ?
C57" C58" C59" C54" -2.1(17) . . . . ?
C57" C58" C59B C54B 16.7(18) . . . . ?
C60" N8" C61" C62" 171.4(6) . . . . ?
C60" C56" C57" C58" -178.9(7) . . . . ?
C60" C56" C55" C54" 169.5(13) . . . . ?
C60" C56" C55B C54B -179.9(11) . . . . ?
C61" N8" C60" O4X" 4.1(10) . . . . ?
C61" N8" C60" C56" -178.8(6) . . . . ?
C62" C17" C88" C43" -2.8(9) . . . . ?
C62" C17" C88" C87" 178.4(6) . . . . ?
C62" C30" C75" C43" -0.3(9) . . . . ?
C62" C30" C75" C74" 177.9(6) . . . . ?
C63" C47" C48" C49" 173.3(5) . . . . ?
C63" C47" C48" C65" 1.6(9) . . . . ?
C65" N9" C66" C67" -169.2(5) . . . . ?
C65" C48" C49" C50" 176.0(5) . . . . ?
C65" C48" C49" C76" 4.7(9) . . . . ?
C66" N9" C65" C48" -61.6(7) . . . . ?
C66" C67" C68" C69" -177.8(6) . . . . ?
C66" C67" C72" C71" 176.8(7) . . . . ?
C67" C68" C69" C70" 1.7(10) . . . . ?
C67" C68" C69" C73" 177.9(6) . . . . ?
C68" C67" C72" C71" -0.9(11) . . . . ?
C68" C69" C70" C71" -2.3(11) . . . . ?
C68" C69" C73" O5X" -152.5(6) . . . . ?
C68" C69" C73" N10" 26.7(9) . . . . ?
C69" C70" C71" C72" 1.2(12) . . . . ?
C70" C69" C73" O5X" 23.7(9) . . . . ?
C70" C69" C73" N10" -157.0(6) . . . . ?
C70" C71" C72" C67" 0.3(12) . . . . ?
C72" C67" C68" C69" -0.2(10) . . . . ?
C73" N10" C74" C75" 128.7(6) . . . . ?
C73" C69" C70" C71" -178.8(7) . . . . ?
C74" N10" C73" O5X" 4.6(9) . . . . ?
C74" N10" C73" C69" -174.6(5) . . . . ?
C75" C30" C62" C17" 1.5(9) . . . . ?
C75" C30" C62" C61" -177.2(6) . . . . ?
C75" C43" C88" C17" 3.9(9) . . . . ?
C75" C43" C88" C87" -177.2(6) . . . . ?
C76" C49" C50" C51" 167.1(6) . . . . ?
C76" C49" C50" C78" -8.2(9) . . . . ?
C78" N11" C79" C80" 166.3(5) . . . . ?
C78" C50" C51" C46" 175.4(6) . . . . ?
C78" C50" C51" C89" -4.3(9) . . . . ?
C79" N11" C78" C50" 67.0(7) . . . . ?
C79" C80" C81" C82" 179.5(6) . . . . ?
C79" C80" C85" C84" 179.3(6) . . . . ?
C80" C81" C82" C83" -1.5(10) . . . . ?
C80" C81" C82" C86" -176.1(6) . . . . ?
C81" C80" C85" C84" 0.1(11) . . . . ?
C81" C82" C83" C84" 5.4(10) . . . . ?
C81" C82" C86" O6X" -159.6(7) . . . . ?
C81" C82" C86" N12" 17.1(9) . . . . ?
C82" C83" C84" C85" -6.8(10) . . . . ?
C83" C82" C86" O6X" 25.7(10) . . . . ?
C83" C82" C86" N12" -157.6(6) . . . . ?
C83" C84" C85" C80" 4.1(11) . . . . ?
C85" C80" C81" C82" -1.3(10) . . . . ?
C86" N12" C87" C88" 163.6(6) . . . . ?
C86" C82" C83" C84" -179.6(6) . . . . ?
C87" N12" C86" O6X" -2.7(10) . . . . ?
C87" N12" C86" C82" -179.5(6) . . . . ?
C88" C17" C62" C30" 0.1(9) . . . . ?
C88" C17" C62" C61" 178.8(5) . . . . ?
C88" C43" C75" C30" -2.5(9) . . . . ?
C88" C43" C75" C74" 179.3(6) . . . . ?
C53" N7" C52" C46" -123.5(8) . . . . ?
C53" C54" C55" C56" -175.1(13) . . . . ?
C53" C54" C59" C58" 173.0(12) . . . . ?
C55" C56" C57" C58" -15.7(13) . . . . ?
C55" C56" C60" O4X" -155.2(10) . . . . ?
C55" C56" C60" N8" 27.8(13) . . . . ?
C55" C54" C59" C58" -6(2) . . . . ?
C59" C54" C55" C56" 4(2) . . . . ?
C53B N7" C52" C46" 144.2(9) . . . . ?
C53B C54B C55B C56" -175.2(13) . . . . ?
C53B C54B C59B C58" 175.6(13) . . . . ?
C55B C56" C57" C58" 17.9(11) . . . . ?
C55B C56" C60" O4X" 168.5(10) . . . . ?
C55B C56" C60" N8" -8.5(13) . . . . ?
C55B C54B C53B N7" 44(2) . . . . ?
C55B C54B C59B C58" -16(2) . . . . ?
C59B C54B C53B N7" -148.4(12) . . . . ?
C59B C54B C55B C56" 17(2) . . . . ?
P3D O10D C1D C2D 141.8(5) . . . . ?
O1D P1D O4D P2D 39.4(4) . . . . ?
O2D P1D O4D P2D -79.6(4) . . . . ?
O3D P1D O4D P2D 152.7(4) . . . . ?
O4D P2D O7D P3D -80.2(5) . . . . ?
O5D P2D O4D P1D -1.4(5) . . . . ?
O5D P2D O7D P3D 167.8(4) . . . . ?
O6D P2D O4D P1D 131.4(4) . . . . ?
O6D P2D O7D P3D 34.7(5) . . . . ?
O7D P2D O4D P1D -111.1(4) . . . . ?
O7D P3D O10D C1D 53.8(5) . . . . ?
O8D P3D O7D P2D 70.7(5) . . . . ?
O8D P3D O10D C1D 168.2(5) . . . . ?
O9D P3D O7D P2D -60.3(5) . . . . ?
O9D P3D O10D C1D -60.8(5) . . . . ?
O10D P3D O7D P2D -176.0(4) . . . . ?
O10D C1D C2D O11D 69.7(7) . . . . ?
O10D C1D C2D C3D -174.3(5) . . . . ?
O11D C2D C3D O12D -160.9(6) . . . . ?
O11D C2D C3D C4D -35.2(6) . . . . ?
O12D C3D C4D O13D 46.7(8) . . . . ?
O12D C3D C4D C5D 165.5(6) . . . . ?
O13D C4D C5D O11D 85.0(7) . . . . ?
O13D C4D C5D N1D -154.9(6) . . . . ?
N1D C6D C7D N2D 1.2(8) . . . . ?
N1D C6D C7D C8D 177.3(6) . . . . ?
N2D C7D C8D N4D -179.9(7) . . . . ?
N2D C7D C8D N5D -3.7(13) . . . . ?
N3D C6D C7D N2D -179.8(7) . . . . ?
N3D C6D C7D C8D -3.7(11) . . . . ?
C1D C2D C3D O12D 80.4(8) . . . . ?
C1D C2D C3D C4D -153.9(6) . . . . ?
C2D O11D C5D N1D -114.0(6) . . . . ?
C2D O11D C5D C4D 9.6(8) . . . . ?
C2D C3D C4D O13D -78.9(6) . . . . ?
C2D C3D C4D C5D 39.8(6) . . . . ?
C3D C4D C5D O11D -31.3(7) . . . . ?
C3D C4D C5D N1D 88.8(6) . . . . ?
C5D O11D C2D C1D 137.8(6) . . . . ?
C5D O11D C2D C3D 16.8(7) . . . . ?
C5D N1D C6D N3D -5.2(10) . . . . ?
C5D N1D C6D C7D 173.8(6) . . . . ?
C5D N1D C9D N2D -175.1(6) . . . . ?
C6D N1D C5D O11D -177.5(5) . . . . ?
C6D N1D C5D C4D 62.5(8) . . . . ?
C6D N1D C9D N2D -2.4(8) . . . . ?
C6D N3D C10D N4D -0.7(11) . . . . ?
C6D C7D C8D N4D 4.9(10) . . . . ?
C6D C7D C8D N5D -179.0(7) . . . . ?
C7D N2D C9D N1D 3.0(8) . . . . ?
C8D N4D C10D N3D 2.4(12) . . . . ?
C9D N1D C5D O11D -6.1(9) . . . . ?
C9D N1D C5D C4D -126.1(7) . . . . ?
C9D N1D C6D N3D -178.4(6) . . . . ?
C9D N1D C6D C7D 0.6(7) . . . . ?
C9D N2D C7D C6D -2.5(8) . . . . ?
C9D N2D C7D C8D -177.8(8) . . . . ?
C10D N3D C6D N1D -179.8(6) . . . . ?
C10D N3D C6D C7D 1.5(10) . . . . ?
C10D N4D C8D N5D 179.3(7) . . . . ?
C10D N4D C8D C7D -4.5(11) . . . . ?
P3E O10E C1F C2E -100.0(7) . . . . ?
P3F O10F C1F C2E -177.4(14) . . . . ?
O1E P1E O4E P2E -59.8(4) . . . . ?
O2E P1E O4E P2E -170.6(3) . . . . ?
O3E P1E O4E P2E 57.8(4) . . . . ?
O4E P2E O7E P3E 60.9(7) . . . . ?
O4E P2E O7F P3F 64.1(16) . . . . ?
O5E P2E O4E P1E 22.4(4) . . . . ?
O5E P2E O7E P3E 174.8(6) . . . . ?
O5E P2E O7F P3F 171.5(14) . . . . ?
O6E P2E O4E P1E -110.2(4) . . . . ?
O6E P2E O7E P3E -57.1(7) . . . . ?
O6E P2E O7F P3F -46.4(18) . . . . ?
O11E C2E C3E O12E -88.4(8) . . . . ?
O11E C2E C3E C4E 26.0(8) . . . . ?
O12E C3E C4E O13E -45.2(9) . . . . ?
O12E C3E C4E C5E 78.1(7) . . . . ?
O13E C4E C5E O11E 160.4(7) . . . . ?
O13E C4E C5E N1E -77.4(9) . . . . ?
O7E P2E O4E P1E 134.1(4) . . . . ?
O7E P3E O10E C1F -69.9(6) . . . . ?
O8E P3E O7E P2E 137.5(6) . . . . ?
O8E P3E O10E C1F 42.7(6) . . . . ?
O9E P3E O7E P2E 5.6(8) . . . . ?
O9E P3E O10E C1F 176.2(5) . . . . ?
O10E P3E O7E P2E -105.7(7) . . . . ?
O10E C1F C2E O11E 168.1(6) . . . . ?
O10E C1F C2E C3E -73.2(8) . . . . ?
O7F P2E O4E P1E 135.5(6) . . . . ?
O7F P3F O10F C1F 26.7(17) . . . . ?
O8F P3F O7F P2E 63.3(19) . . . . ?
O8F P3F O10F C1F 141.4(15) . . . . ?
O9F P3F O7F P2E -67.1(19) . . . . ?
O9F P3F O10F C1F -93.6(17) . . . . ?
O10F P3F O7F P2E 178.6(16) . . . . ?
O10F C1F C2E O11E 155.2(9) . . . . ?
O10F C1F C2E C3E -86.1(10) . . . . ?
N1E C6E C7E N2E -0.3(8) . . . . ?
N1E C6E C7E C8E 179.9(6) . . . . ?
N2E C7E C8E N4E -178.0(7) . . . . ?
N2E C7E C8E N5E 2.4(13) . . . . ?
N3E C6E C7E N2E 178.0(7) . . . . ?
N3E C6E C7E C8E -1.8(11) . . . . ?
C1F C2E C3E O12E 152.0(7) . . . . ?
C1F C2E C3E C4E -93.6(7) . . . . ?
C2E O11E C5E N1E -151.3(7) . . . . ?
C2E O11E C5E C4E -26.4(8) . . . . ?
C2E C3E C4E O13E -163.4(6) . . . . ?
C2E C3E C4E C5E -40.1(7) . . . . ?
C3E C4E C5E O11E 41.2(8) . . . . ?
C3E C4E C5E N1E 163.4(7) . . . . ?
C5E O11E C2E C1F 121.9(7) . . . . ?
C5E O11E C2E C3E -0.1(9) . . . . ?
C5E N1E C6E N3E 5.1(11) . . . . ?
C5E N1E C6E C7E -176.6(6) . . . . ?
C5E N1E C9E N2E 175.6(7) . . . . ?
C6E N1E C5E O11E -104.0(8) . . . . ?
C6E N1E C5E C4E 138.7(7) . . . . ?
C6E N1E C9E N2E -2.5(8) . . . . ?
C6E N3E C10E N4E -3.2(13) . . . . ?
C6E C7E C8E N4E 1.7(10) . . . . ?
C6E C7E C8E N5E -177.9(7) . . . . ?
C7E N2E C9E N1E 2.2(8) . . . . ?
C8E N4E C10E N3E 3.6(14) . . . . ?
C9E N1E C5E O11E 78.3(9) . . . . ?
C9E N1E C5E C4E -39.1(10) . . . . ?
C9E N1E C6E N3E -176.7(7) . . . . ?
C9E N1E C6E C7E 1.6(8) . . . . ?
C9E N2E C7E C6E -1.2(8) . . . . ?
C9E N2E C7E C8E 178.6(8) . . . . ?
C10E N3E C6E N1E -179.8(7) . . . . ?
C10E N3E C6E C7E 2.2(10) . . . . ?
C10E N4E C8E N5E 177.2(8) . . . . ?
C10E N4E C8E C7E -2.5(11) . . . . ?

loop_
_smtbx_masks_void_nr
_smtbx_masks_void_average_x
_smtbx_masks_void_average_y
_smtbx_masks_void_average_z
_smtbx_masks_void_volume
_smtbx_masks_void_count_electrons
_smtbx_masks_void_content
1 -0.021 -0.033 0.681 7.2 0.0 ?
2 0.337 -0.754 -0.729 2972.9 873.6 '90 Water'
3 0.740 0.938 0.599 14.2 0.0 ?
4 0.749 0.602 0.262 14.3 0.0 ?
5 0.822 0.289 0.478 15.6 0.0 ?
6 0.824 0.957 0.143 14.8 0.0 ?
7 0.836 0.624 0.810 17.0 0.0 ?
8 0.901 0.313 0.026 10.3 1.6 ?
